data_7713209
loop_
_publ_author_name
'Kapurwan, Sandhya'
'Sahu, Pradip Kumar Kumar'
'Raizada, Mukul'
'Kharel, Ranjan'
'Konar, Sanjit'

_publ_section_title
;
 [\a-AsW9O33]9- bridged hexagonal cluster of Ln (III) showing field
 induced SMM behavior: an experimental and theoretical insight
;
_journal_name_full 'Dalton Transactions'
_journal_paper_doi 10.1039/D3DT00406F
_journal_year 2023
_chemical_formula_moiety 'As6 Cs12 Ho6 K24 O234 W54, 4(O)'
_chemical_formula_sum 'As6 Cs12 Ho6 K24 O238 W54'
_chemical_formula_weight 17708.32
_space_group_crystal_system triclinic
_space_group_IT_number 2
_space_group_name_Hall '-P 1'
_space_group_name_H-M_alt 'P -1'
_atom_sites_solution_primary iterative
_audit_creation_date 2022-07-26
_audit_creation_method
;
Olex2 1.3-alpha
(compiled 2020.11.12 svn.r5f609507 for OlexSys, GUI svn.r6272)
;
_audit_update_record
;
2022-07-26 deposited with the CCDC.	2023-05-26 downloaded from the CCDC.
;
_cell_angle_alpha 68.133(6)
_cell_angle_beta 87.425(7)
_cell_angle_gamma 64.508(6)
_cell_formula_units_Z 1
_cell_length_a 18.891(3)
_cell_length_b 19.724(3)
_cell_length_c 21.788(4)
_cell_measurement_reflns_used 9962
_cell_measurement_temperature 100.00
_cell_volume 6736(2)
_computing_molecular_graphics 'Olex2 1.3-alpha (Dolomanov et al., 2009)'
_computing_publication_material 'Olex2 1.3-alpha (Dolomanov et al., 2009)'
_computing_structure_refinement 'SHELXL 2018/3 (Sheldrick, 2015)'
_computing_structure_solution 'olex2.solve 1.3-alpha (Bourhis et al., 2015)'
_diffrn_ambient_temperature 100.00
_diffrn_measured_fraction_theta_full 0.999
_diffrn_measured_fraction_theta_max 0.994
_diffrn_measurement_device_type 'Bruker APEX-II CCD'
_diffrn_measurement_method '\f and \w scans'
_diffrn_radiation_type MoK\a
_diffrn_radiation_wavelength 0.71073
_diffrn_reflns_av_R_equivalents 0.1222
_diffrn_reflns_av_unetI/netI 0.0620
_diffrn_reflns_Laue_measured_fraction_full 0.999
_diffrn_reflns_Laue_measured_fraction_max 0.994
_diffrn_reflns_limit_h_max 23
_diffrn_reflns_limit_h_min -23
_diffrn_reflns_limit_k_max 24
_diffrn_reflns_limit_k_min -24
_diffrn_reflns_limit_l_max 27
_diffrn_reflns_limit_l_min -27
_diffrn_reflns_number 275842
_diffrn_reflns_point_group_measured_fraction_full 0.999
_diffrn_reflns_point_group_measured_fraction_max 0.994
_diffrn_reflns_theta_full 25.242
_diffrn_reflns_theta_max 26.477
_diffrn_reflns_theta_min 2.217
_exptl_absorpt_coefficient_mu 27.485
_exptl_absorpt_correction_T_max 26.37
_exptl_absorpt_correction_T_min 2.16
_exptl_absorpt_correction_type none
_exptl_crystal_colour colourless
_exptl_crystal_colour_primary colourless
_exptl_crystal_density_diffrn 4.365
_exptl_crystal_description block
_exptl_crystal_F_000 7616
_exptl_crystal_size_max 0.1
_exptl_crystal_size_mid 0.08
_exptl_crystal_size_min 0.05
_refine_diff_density_max 5.682
_refine_diff_density_min -7.478
_refine_diff_density_rms 0.626
_refine_ls_extinction_method none
_refine_ls_goodness_of_fit_ref 1.103
_refine_ls_hydrogen_treatment undef
_refine_ls_matrix_type full
_refine_ls_number_parameters 922
_refine_ls_number_reflns 27687
_refine_ls_number_restraints 0
_refine_ls_restrained_S_all 1.103
_refine_ls_R_factor_all 0.0995
_refine_ls_R_factor_gt 0.0638
_refine_ls_shift/su_max 0.025
_refine_ls_shift/su_mean 0.002
_refine_ls_structure_factor_coef Fsqd
_refine_ls_weighting_details 'w=1/[\s^2^(Fo^2^)+(0.0381P)^2^+1138.5139P] where P=(Fo^2^+2Fc^2^)/3'
_refine_ls_weighting_scheme calc
_refine_ls_wR_factor_gt 0.1502
_refine_ls_wR_factor_ref 0.1745
_reflns_Friedel_coverage 0.000
_reflns_number_gt 20244
_reflns_number_total 27687
_reflns_threshold_expression 'I > 2\s(I)'
_cod_data_source_file d3dt00406f2.cif
_cod_data_source_block Ho
_cod_database_code 7713209
_shelx_shelxl_version_number 2018/3
_shelx_space_group_comment
;
The symmetry employed for this shelxl refinement is uniquely defined
by the following loop, which should always be used as a source of
symmetry information in preference to the above space-group names.
They are only intended as comments.
;
_olex2_refinement_description
;
1. Others
 Fixed Sof: K3(0.5)
;
_olex2_submission_special_instructions 'No special instructions were received'

loop_
_space_group_symop_operation_xyz
'x, y, z'
'-x, -y, -z'

loop_
_atom_site_label
_atom_site_type_symbol
_atom_site_fract_x
_atom_site_fract_y
_atom_site_fract_z
_atom_site_U_iso_or_equiv
_atom_site_adp_type
_atom_site_occupancy
_atom_site_site_symmetry_order
_atom_site_calc_flag
_atom_site_refinement_flags_posn
_atom_site_refinement_flags_adp
_atom_site_refinement_flags_occupancy
_atom_site_disorder_assembly
_atom_site_disorder_group
W9 W 0.11783(6) 0.14903(6) 0.82369(5) 0.0164(2) Uani 1 1 d . . . . .
W12 W 0.25292(6) 0.34769(6) 0.56404(5) 0.0171(2) Uani 1 1 d . . . . .
W19 W 0.13621(6) 0.50353(6) 0.33030(5) 0.0166(2) Uani 1 1 d . . . . .
W6 W 0.04938(6) 0.25004(6) 0.63969(5) 0.0164(2) Uani 1 1 d . . . . .
W7 W 0.17352(6) 0.06911(6) 0.62325(5) 0.0182(2) Uani 1 1 d . . . . .
W18 W 0.53619(6) 0.19875(6) 0.52144(5) 0.0186(2) Uani 1 1 d . . . . .
W27 W 0.30875(6) 0.55186(6) 0.29194(5) 0.0181(2) Uani 1 1 d . . . . .
W10 W 0.38143(6) 0.14537(6) 0.55535(5) 0.0169(2) Uani 1 1 d . . . . .
W17 W 0.40709(6) 0.40188(6) 0.52904(5) 0.0190(2) Uani 1 1 d . . . . .
W22 W 0.06389(6) 0.59745(6) 0.16146(5) 0.0191(2) Uani 1 1 d . . . . .
W3 W 0.10148(6) -0.02164(6) 0.91411(5) 0.0195(2) Uani 1 1 d . . . . .
W8 W 0.24147(6) -0.03251(6) 0.80889(5) 0.0188(2) Uani 1 1 d . . . . .
W11 W 0.55775(6) 0.02343(6) 0.65125(6) 0.0217(2) Uani 1 1 d . . . . .
W25 W 0.23768(6) 0.64576(6) 0.12360(5) 0.0212(2) Uani 1 1 d . . . . .
W20 W 0.09893(6) 0.40053(6) 0.25440(5) 0.0214(2) Uani 1 1 d . . . . .
W5 W -0.02509(6) 0.16647(7) 0.56878(6) 0.0232(2) Uani 1 1 d . . . . .
W14 W 0.31411(7) 0.40848(7) 0.66671(6) 0.0233(2) Uani 1 1 d . . . . .
W2 W 0.02008(7) -0.11070(7) 0.83325(6) 0.0251(2) Uani 1 1 d . . . . .
W16 W 0.60309(6) 0.26483(7) 0.63812(6) 0.0243(2) Uani 1 1 d . . . . .
W26 W 0.42500(7) 0.49376(7) 0.18325(6) 0.0246(2) Uani 1 1 d . . . . .
W4 W 0.15806(7) -0.12262(6) 0.72605(6) 0.0236(2) Uani 1 1 d . . . . .
Ho1 Ho -0.11276(7) 0.29756(7) 0.76300(6) 0.0174(2) Uani 1 1 d . . . . .
Ho2 Ho 0.25128(7) 0.14643(7) 0.70523(6) 0.0175(2) Uani 1 1 d . . . . .
W21 W 0.23069(7) 0.33382(7) 0.13866(6) 0.0283(3) Uani 1 1 d . . . . .
W23 W 0.19520(7) 0.52963(7) 0.04060(6) 0.0276(2) Uani 1 1 d . . . . .
Ho3 Ho 0.35172(7) 0.33084(7) 0.42510(6) 0.0181(2) Uani 1 1 d . . . . .
W13 W 0.61961(7) 0.09133(7) 0.76549(6) 0.0285(3) Uani 1 1 d . . . . .
W1 W -0.03959(7) -0.02207(8) 0.66933(6) 0.0283(3) Uani 1 1 d . . . . .
W24 W 0.38401(7) 0.37868(7) 0.10332(6) 0.0292(3) Uani 1 1 d . . . . .
W15 W 0.50429(7) 0.27343(8) 0.77307(6) 0.0297(3) Uani 1 1 d . . . . .
As1 As 0.01932(14) 0.07965(15) 0.74407(12) 0.0164(5) Uiso 1 1 d . . . . .
As2 As 0.42922(15) 0.20589(16) 0.67461(13) 0.0182(5) Uiso 1 1 d . . . . .
As3 As 0.27476(15) 0.42620(16) 0.22920(13) 0.0191(5) Uiso 1 1 d . . . . .
O49 O 0.2328(10) 0.4254(10) 0.6021(8) 0.017(3) Uiso 1 1 d . . . . .
O16 O 0.0128(10) 0.2051(10) 0.8133(8) 0.017(4) Uiso 1 1 d . . . . .
O18 O 0.1182(9) 0.2006(10) 0.7266(8) 0.013(3) Uiso 1 1 d . . . . .
O48 O 0.1632(10) 0.3943(10) 0.5134(9) 0.019(4) Uiso 1 1 d . . . . .
O11 O -0.0005(11) 0.0437(11) 0.9033(9) 0.023(4) Uiso 1 1 d . . . . .
O45 O 0.4471(10) 0.1902(11) 0.4875(9) 0.020(4) Uiso 1 1 d . . . . .
O46 O 0.4751(10) 0.0438(11) 0.5868(9) 0.022(4) Uiso 1 1 d . . . . .
O12 O 0.1253(10) -0.0753(11) 0.9991(9) 0.021(4) Uiso 1 1 d . . . . .
O10 O 0.0904(10) -0.0986(10) 0.8872(8) 0.019(4) Uiso 1 1 d . . . . .
O30 O 0.2147(10) -0.0990(10) 0.7843(8) 0.017(3) Uiso 1 1 d . . . . .
O50 O 0.3096(10) 0.4058(10) 0.4967(8) 0.016(3) Uiso 1 1 d . . . . .
O22 O 0.0011(10) 0.2540(10) 0.5632(8) 0.018(4) Uiso 1 1 d . . . . .
O52 O 0.3503(11) 0.4615(11) 0.5795(9) 0.025(4) Uiso 1 1 d . . . . .
O21 O 0.0611(11) 0.3382(11) 0.6044(9) 0.023(4) Uiso 1 1 d . . . . .
O01S O 0.5878(10) 0.0872(10) 0.5646(8) 0.018(4) Uiso 1 1 d . . . . .
O93 O 0.2454(10) 0.6574(10) 0.2082(8) 0.018(4) Uiso 1 1 d . . . . .
O75 O 0.0891(10) 0.5365(10) 0.3900(8) 0.019(4) Uiso 1 1 d . . . . .
O19 O 0.2278(10) 0.0691(11) 0.8133(9) 0.020(4) Uiso 1 1 d . . . . .
O14 O 0.2192(10) -0.0691(10) 0.8948(8) 0.018(4) Uiso 1 1 d . . . . .
O77 O 0.0605(11) 0.6068(11) 0.2478(9) 0.022(4) Uiso 1 1 d . . . . .
O36 O 0.2446(10) 0.2719(10) 0.6362(8) 0.019(4) Uiso 1 1 d . . . . .
O44 O 0.3131(10) 0.2640(10) 0.5260(9) 0.019(4) Uiso 1 1 d . . . . .
O9 O 0.1237(11) -0.1737(12) 0.8044(10) 0.027(4) Uiso 1 1 d . . . . .
O28 O 0.2312(10) 0.0334(10) 0.7126(8) 0.018(4) Uiso 1 1 d . . . . .
O13 O 0.1273(10) 0.0686(11) 0.9085(9) 0.019(4) Uiso 1 1 d . . . . .
O24 O 0.1559(10) 0.1758(11) 0.6177(9) 0.021(4) Uiso 1 1 d . . . . .
O94 O 0.3450(11) 0.6102(12) 0.1227(9) 0.026(4) Uiso 1 1 d . . . . .
O39 O 0.3344(10) 0.1249(11) 0.6281(9) 0.020(4) Uiso 1 1 d . . . . .
O71 O 0.2222(10) 0.4114(10) 0.3755(8) 0.019(4) Uiso 1 1 d . . . . .
O72 O 0.3477(10) 0.4478(10) 0.3487(8) 0.017(4) Uiso 1 1 d . . . . .
O20 O -0.0362(10) 0.2770(10) 0.6780(8) 0.016(3) Uiso 1 1 d . . . . .
O25 O 0.0928(11) 0.1173(11) 0.5534(9) 0.025(4) Uiso 1 1 d . . . . .
O74 O 0.3148(11) 0.2526(11) 0.3825(9) 0.024(4) Uiso 1 1 d . . . . .
O43 O 0.3354(10) 0.1298(11) 0.4974(9) 0.021(4) Uiso 1 1 d . . . . .
O99 O 0.3988(11) 0.4648(12) 0.1182(10) 0.028(4) Uiso 1 1 d . . . . .
O76 O 0.1991(10) 0.5668(11) 0.3058(9) 0.021(4) Uiso 1 1 d . . . . .
O98 O 0.3005(11) 0.4772(12) 0.0303(9) 0.027(4) Uiso 1 1 d . . . . .
O67 O 0.6157(11) 0.0542(11) 0.6954(9) 0.023(4) Uiso 1 1 d . . . . .
O35 O -0.1794(10) 0.2609(10) 0.6961(8) 0.019(4) Uiso 1 1 d . . . . .
O31 O -0.1100(10) 0.2048(11) 0.6066(9) 0.021(4) Uiso 1 1 d . . . . .
O82 O 0.1327(10) 0.6545(11) 0.1495(9) 0.020(4) Uiso 1 1 d . . . . .
O59 O 0.5896(10) 0.2155(11) 0.5768(9) 0.021(4) Uiso 1 1 d . . . . .
O57 O 0.4554(10) 0.3128(11) 0.4961(9) 0.020(4) Uiso 1 1 d . . . . .
O105 O 0.3161(11) 0.6009(12) 0.3410(9) 0.026(4) Uiso 1 1 d . . . . .
O58 O 0.5022(11) 0.3556(11) 0.5817(9) 0.022(4) Uiso 1 1 d . . . . .
O80 O 0.0262(11) 0.5208(11) 0.1919(9) 0.023(4) Uiso 1 1 d . . . . .
O7 O -0.0647(12) -0.0282(13) 0.8369(10) 0.034(5) Uiso 1 1 d . . . . .
O87 O 0.2853(12) 0.2635(13) 0.2174(10) 0.032(5) Uiso 1 1 d . . . . .
O26 O 0.1691(11) -0.0316(11) 0.6599(9) 0.025(4) Uiso 1 1 d . . . . .
O5 O -0.0254(11) -0.1084(12) 0.7557(10) 0.027(4) Uiso 1 1 d . . . . .
O78 O 0.0739(11) 0.4541(12) 0.3185(9) 0.026(4) Uiso 1 1 d . . . . .
O96 O 0.2256(11) 0.6014(11) 0.0667(9) 0.025(4) Uiso 1 1 d . . . . .
O68 O 0.6283(12) -0.0721(13) 0.6545(10) 0.032(5) Uiso 1 1 d . . . . .
O17 O 0.1523(11) 0.2028(11) 0.8509(9) 0.025(4) Uiso 1 1 d . . . . .
O85 O 0.1360(11) 0.3873(12) 0.1758(10) 0.028(4) Uiso 1 1 d . . . . .
O41 O 0.5053(12) -0.0017(13) 0.7183(10) 0.034(5) Uiso 1 1 d . . . . .
O55 O 0.4207(12) 0.3669(12) 0.7080(10) 0.029(4) Uiso 1 1 d . . . . .
O34 O -0.1217(11) 0.1814(12) 0.8411(10) 0.027(4) Uiso 1 1 d . . . . .
O15 O 0.1043(10) 0.0485(10) 0.8007(8) 0.018(4) Uiso 1 1 d . . . . .
O79 O 0.1707(10) 0.4768(10) 0.2343(8) 0.016(3) Uiso 1 1 d . . . . .
O73 O 0.4522(12) 0.2920(12) 0.3561(10) 0.031(5) Uiso 1 1 d . . . . .
O54 O 0.2918(11) 0.3379(11) 0.7299(9) 0.022(4) Uiso 1 1 d . . . . .
O56 O 0.4155(11) 0.4787(11) 0.4631(9) 0.023(4) Uiso 1 1 d . . . . .
O70 O 0.3759(12) 0.0491(12) 0.7694(10) 0.030(4) Uiso 1 1 d . . . . .
O102 O 0.4657(12) 0.3952(12) 0.2464(10) 0.031(5) Uiso 1 1 d . . . . .
O97 O 0.2955(10) 0.5116(10) 0.2078(8) 0.019(4) Uiso 1 1 d . . . . .
O89 O 0.3218(13) 0.3272(14) 0.0903(11) 0.038(5) Uiso 1 1 d . . . . .
O61 O 0.5762(11) 0.3072(12) 0.7024(9) 0.026(4) Uiso 1 1 d . . . . .
O86 O 0.1798(11) 0.3149(12) 0.3091(10) 0.028(4) Uiso 1 1 d . . . . .
O101 O 0.4310(14) 0.3045(14) 0.1808(12) 0.043(6) Uiso 1 1 d . . . . .
O62 O 0.6684(11) 0.1596(12) 0.6952(10) 0.027(4) Uiso 1 1 d . . . . .
O104 O 0.5080(11) 0.5067(12) 0.1563(10) 0.027(4) Uiso 1 1 d . . . . .
O51 O 0.3738(10) 0.3103(10) 0.6200(8) 0.016(3) Uiso 1 1 d . . . . .
O69 O 0.2728(12) 0.2034(12) 0.7760(10) 0.031(5) Uiso 1 1 d . . . . .
O90 O 0.1717(12) 0.4447(12) 0.0549(10) 0.030(4) Uiso 1 1 d . . . . .
O84 O 0.0249(12) 0.3701(12) 0.2630(10) 0.029(4) Uiso 1 1 d . . . . .
O47 O 0.4648(10) 0.1642(11) 0.6139(9) 0.020(4) Uiso 1 1 d . . . . .
O2 O -0.0125(12) 0.0575(12) 0.6017(10) 0.029(4) Uiso 1 1 d . . . . .
O23 O 0.0534(10) 0.1221(10) 0.6685(8) 0.019(4) Uiso 1 1 d . . . . .
O32 O -0.0615(12) 0.2022(12) 0.4857(10) 0.030(4) Uiso 1 1 d . . . . .
O53 O 0.2656(12) 0.4967(13) 0.6816(10) 0.032(5) Uiso 1 1 d . . . . .
O1 O -0.0817(13) -0.0502(14) 0.6179(11) 0.040(5) Uiso 1 1 d . . . . .
O4 O -0.1231(13) 0.0517(13) 0.6849(11) 0.035(5) Uiso 1 1 d . . . . .
O103 O 0.4001(12) 0.5445(12) 0.2492(10) 0.030(4) Uiso 1 1 d . . . . .
O60 O 0.6723(12) 0.2983(13) 0.6002(10) 0.033(5) Uiso 1 1 d . . . . .
O65 O 0.6007(12) 0.1698(13) 0.8054(10) 0.034(5) Uiso 1 1 d . . . . .
O91 O 0.2669(10) 0.4268(11) 0.1465(9) 0.021(4) Uiso 1 1 d . . . . .
O6 O 0.0413(11) -0.0173(11) 0.7417(9) 0.023(4) Uiso 1 1 d . . . . .
O3 O 0.0769(13) -0.1036(13) 0.6685(11) 0.036(5) Uiso 1 1 d . . . . .
O8 O 0.0113(13) -0.1924(13) 0.8935(11) 0.037(5) Uiso 1 1 d . . . . .
O42 O 0.5544(12) 0.0548(13) 0.8097(10) 0.034(5) Uiso 1 1 d . . . . .
O95 O 0.1476(12) 0.5968(13) -0.0392(10) 0.034(5) Uiso 1 1 d . . . . .
O33 O 0.2347(12) -0.2020(13) 0.7142(10) 0.034(5) Uiso 1 1 d . . . . .
O100 O 0.4537(14) 0.3534(15) 0.0506(12) 0.044(6) Uiso 1 1 d . . . . .
O64 O 0.7132(14) 0.0195(15) 0.8082(12) 0.044(6) Uiso 1 1 d . . . . .
O81 O -0.0211(11) 0.6824(11) 0.1159(9) 0.023(4) Uiso 1 1 d . . . . .
O83 O 0.1126(12) 0.5653(13) 0.0947(10) 0.033(5) Uiso 1 1 d . . . . .
O29 O 0.3439(12) -0.0855(12) 0.8250(10) 0.030(4) Uiso 1 1 d . . . . .
O88 O 0.2027(13) 0.2782(14) 0.1076(11) 0.039(5) Uiso 1 1 d . . . . .
O40 O 0.4419(14) 0.2309(14) 0.8148(11) 0.041(5) Uiso 1 1 d . . . . .
O66 O 0.5203(14) 0.3179(15) 0.8238(12) 0.044(6) Uiso 1 1 d . . . . .
Cs4 Cs 0.01696(11) 0.82841(11) 0.02973(9) 0.0298(4) Uani 1 1 d . . . . .
Cs2 Cs 0.13875(11) 0.27989(11) 0.46329(9) 0.0295(4) Uani 1 1 d . . . . .
Cs3 Cs -0.10174(11) 0.61293(11) 0.28600(10) 0.0314(4) Uani 1 1 d . . . . .
Cs6 Cs 0.18768(11) 0.59135(10) 0.45451(9) 0.0310(4) Uani 1 1 d . . . . .
O63 O 0.5158(11) 0.2107(12) 0.6979(10) 0.028(4) Uiso 1 1 d . . . . .
Cs1 Cs 0.24538(16) -0.26513(18) 0.92966(14) 0.0665(8) Uani 1 1 d . . . . .
Cs5 Cs 0.5101(3) 0.5119(3) 0.3606(2) 0.1027(13) Uani 1 1 d . . . . .
O92 O 0.2042(12) 0.7458(12) 0.0695(10) 0.029(4) Uiso 1 1 d . . . . .
O112 O 0.5820(12) 0.2131(12) 0.4495(10) 0.031(5) Uiso 1 1 d . . . . .
O27 O 0.2542(11) 0.0443(11) 0.5827(9) 0.025(4) Uiso 1 1 d . . . . .
K5 K 0.000000 0.500000 0.500000 0.0237(17) Uani 1 2 d S . P . .
K1 K -0.1956(4) 0.1142(4) 0.7721(4) 0.0332(15) Uani 1 1 d . . . . .
K2 K -0.0866(5) 0.0421(4) 0.4776(3) 0.0367(16) Uani 1 1 d . . . . .
K8 K 0.4256(4) 0.1930(4) 0.2994(3) 0.0369(16) Uani 1 1 d . . . . .
K9 K 0.7015(5) -0.0242(5) 0.5324(4) 0.0442(18) Uani 1 1 d . . . . .
K10 K 0.7666(6) 0.1870(8) 0.5260(7) 0.082(3) Uani 1 1 d . . . . .
K6 K 0.2345(13) 0.1950(11) 0.0415(6) 0.146(8) Uani 1 1 d . . . . .
O110 O -0.1672(9) 0.1990(10) 0.4114(8) 0.015(3) Uiso 1 1 d . . . . .
K13 K 0.4217(11) 0.0925(13) 0.8705(10) 0.140(7) Uani 1 1 d . . . . .
O111 O 0.4580(12) -0.0823(13) 0.5742(10) 0.033(5) Uiso 1 1 d . . . . .
O38 O -0.0092(12) 0.4986(13) 0.0632(10) 0.034(5) Uiso 1 1 d . . . . .
K12 K 0.7761(8) -0.1283(8) 0.7512(6) 0.068(4) Uani 1 1 d . . . . .
K11 K 0.7960(18) -0.1512(14) 0.7331(9) 0.157(12) Uani 1 1 d . . . . .
K7 K 0.5396(6) 0.3326(6) -0.0557(4) 0.057(2) Uani 1 1 d . . . . .
O115 O 0.6071(11) 0.2580(11) 0.1853(9) 0.023(4) Uiso 1 1 d . . . . .
O116 O 0.6007(13) 0.2704(13) 0.2292(11) 0.037(5) Uiso 1 1 d . . . . .
O113 O 0.6802(14) 0.1880(15) -0.0222(12) 0.045(6) Uiso 1 1 d . . . . .
O37 O -0.2875(14) 0.2128(15) 0.8390(12) 0.044(6) Uiso 1 1 d . . . . .
O118 O 0.4215(15) 0.5650(16) -0.0176(13) 0.050(6) Uiso 1 1 d . . . . .
K3 K 0.402(2) -0.100(3) 0.6955(18) 0.20(3) Uani 0.5 1 d . . P . .
K4 K 0.3452(12) -0.1318(12) 0.6411(10) 0.137(6) Uiso 1 1 d . . . . .
O117 O 0.0164(15) 0.3346(16) 0.1125(13) 0.049(6) Uiso 1 1 d . . . . .
O114 O 0.0465(15) 0.3170(16) 0.0368(13) 0.052(6) Uiso 1 1 d . . . . .
O106 O -0.1581(16) 0.0041(16) 0.9267(13) 0.054(7) Uiso 1 1 d . . . . .
O107 O 0.1706(18) 0.1332(18) 0.1331(15) 0.066(8) Uiso 1 1 d . . . . .
O108 O -0.067(2) 0.450(2) 0.4312(19) 0.093(11) Uiso 1 1 d . . . . .
O109 O 0.751(2) 0.037(2) 0.6243(17) 0.079(9) Uiso 1 1 d . . . . .

loop_
_atom_site_aniso_label
_atom_site_aniso_U_11
_atom_site_aniso_U_22
_atom_site_aniso_U_33
_atom_site_aniso_U_23
_atom_site_aniso_U_13
_atom_site_aniso_U_12
W9 0.0179(5) 0.0125(4) 0.0160(5) -0.0035(4) 0.0010(4) -0.0059(4)
W12 0.0163(5) 0.0109(4) 0.0194(5) -0.0037(4) 0.0018(4) -0.0037(4)
W19 0.0177(5) 0.0110(4) 0.0173(5) -0.0029(4) 0.0018(4) -0.0053(4)
W6 0.0163(5) 0.0114(4) 0.0161(5) -0.0024(4) 0.0012(4) -0.0039(4)
W7 0.0184(5) 0.0147(5) 0.0200(5) -0.0066(4) 0.0035(4) -0.0062(4)
W18 0.0161(5) 0.0121(5) 0.0244(5) -0.0057(4) 0.0026(4) -0.0047(4)
W27 0.0183(5) 0.0123(5) 0.0207(5) -0.0034(4) 0.0012(4) -0.0065(4)
W10 0.0164(5) 0.0107(4) 0.0199(5) -0.0039(4) 0.0018(4) -0.0045(4)
W17 0.0194(5) 0.0119(5) 0.0231(5) -0.0053(4) 0.0017(4) -0.0060(4)
W22 0.0209(5) 0.0146(5) 0.0182(5) -0.0052(4) 0.0010(4) -0.0056(4)
W3 0.0222(5) 0.0132(5) 0.0180(5) -0.0019(4) 0.0023(4) -0.0070(4)
W8 0.0177(5) 0.0118(5) 0.0207(5) -0.0021(4) 0.0017(4) -0.0049(4)
W11 0.0170(5) 0.0139(5) 0.0275(6) -0.0030(4) 0.0003(4) -0.0051(4)
W25 0.0231(5) 0.0150(5) 0.0197(5) -0.0034(4) 0.0050(4) -0.0067(4)
W20 0.0239(5) 0.0162(5) 0.0239(5) -0.0072(4) 0.0008(4) -0.0090(4)
W5 0.0206(5) 0.0228(5) 0.0242(5) -0.0112(5) -0.0015(4) -0.0058(4)
W14 0.0249(5) 0.0192(5) 0.0275(6) -0.0113(4) 0.0046(4) -0.0097(4)
W2 0.0269(6) 0.0220(5) 0.0312(6) -0.0115(5) 0.0095(5) -0.0145(5)
W16 0.0208(5) 0.0212(5) 0.0315(6) -0.0103(5) 0.0020(4) -0.0098(4)
W26 0.0233(5) 0.0201(5) 0.0249(6) -0.0053(4) 0.0065(4) -0.0082(4)
W4 0.0241(5) 0.0175(5) 0.0325(6) -0.0120(5) 0.0079(5) -0.0105(4)
Ho1 0.0191(6) 0.0117(5) 0.0181(6) -0.0037(4) 0.0025(4) -0.0060(4)
Ho2 0.0174(5) 0.0129(5) 0.0184(6) -0.0029(4) 0.0018(4) -0.0062(4)
W21 0.0286(6) 0.0235(6) 0.0322(6) -0.0137(5) 0.0012(5) -0.0085(5)
W23 0.0309(6) 0.0240(6) 0.0227(6) -0.0094(5) 0.0032(5) -0.0074(5)
Ho3 0.0184(6) 0.0121(5) 0.0209(6) -0.0046(5) 0.0019(5) -0.0058(4)
W13 0.0252(6) 0.0250(6) 0.0298(6) -0.0064(5) -0.0036(5) -0.0094(5)
W1 0.0221(5) 0.0351(6) 0.0360(7) -0.0205(5) 0.0063(5) -0.0147(5)
W24 0.0278(6) 0.0253(6) 0.0314(6) -0.0130(5) 0.0068(5) -0.0078(5)
W15 0.0300(6) 0.0325(6) 0.0270(6) -0.0129(5) 0.0004(5) -0.0128(5)
Cs4 0.0378(10) 0.0228(8) 0.0240(9) -0.0041(7) 0.0050(7) -0.0138(8)
Cs2 0.0366(10) 0.0267(9) 0.0275(9) -0.0099(7) 0.0066(7) -0.0171(8)
Cs3 0.0272(9) 0.0299(9) 0.0389(10) -0.0151(8) 0.0061(8) -0.0129(8)
Cs6 0.0379(10) 0.0191(8) 0.0284(9) -0.0074(7) -0.0023(8) -0.0069(7)
Cs1 0.0538(15) 0.0585(16) 0.0549(15) -0.0028(13) 0.0070(12) -0.0135(13)
Cs5 0.109(3) 0.131(3) 0.094(3) -0.039(2) 0.019(2) -0.081(3)
K5 0.025(4) 0.015(4) 0.024(4) -0.004(3) 0.005(3) -0.007(3)
K1 0.023(3) 0.026(3) 0.046(4) -0.010(3) -0.002(3) -0.010(3)
K2 0.057(4) 0.039(4) 0.015(3) -0.013(3) 0.005(3) -0.020(3)
K8 0.043(4) 0.028(3) 0.036(4) -0.005(3) 0.001(3) -0.018(3)
K9 0.048(4) 0.043(4) 0.050(4) -0.029(4) 0.016(4) -0.019(4)
K10 0.059(6) 0.111(9) 0.123(10) -0.080(8) 0.031(6) -0.052(6)
K6 0.33(2) 0.205(16) 0.053(6) -0.068(9) 0.071(10) -0.241(19)
K13 0.125(13) 0.162(17) 0.138(15) -0.031(13) 0.016(11) -0.091(13)
K12 0.064(6) 0.045(6) 0.037(6) -0.011(4) -0.030(5) 0.026(5)
K11 0.29(3) 0.130(17) 0.069(12) 0.022(10) -0.070(15) -0.15(2)
K7 0.072(6) 0.060(5) 0.041(4) -0.019(4) 0.020(4) -0.033(5)
K3 0.10(2) 0.25(5) 0.11(3) -0.04(3) 0.06(2) 0.01(3)

loop_
_atom_type_symbol
_atom_type_description
_atom_type_scat_dispersion_real
_atom_type_scat_dispersion_imag
_atom_type_scat_source
As As 0.0499 2.0058 'International Tables Vol C Tables 4.2.6.8 and 6.1.1.4'
Cs Cs -0.3680 2.1192 'International Tables Vol C Tables 4.2.6.8 and 6.1.1.4'
Ho Ho -0.2175 4.6783 'International Tables Vol C Tables 4.2.6.8 and 6.1.1.4'
K K 0.2009 0.2494 'International Tables Vol C Tables 4.2.6.8 and 6.1.1.4'
O O 0.0106 0.0060 'International Tables Vol C Tables 4.2.6.8 and 6.1.1.4'
W W -0.8490 6.8722 'International Tables Vol C Tables 4.2.6.8 and 6.1.1.4'

loop_
_geom_angle_atom_site_label_1
_geom_angle_atom_site_label_2
_geom_angle_atom_site_label_3
_geom_angle
_geom_angle_site_symmetry_1
_geom_angle_site_symmetry_3
_geom_angle_publ_flag
Ho2 W9 Cs4 169.84(4) . 2_566 ?
Ho2 W9 Cs3 68.38(4) . 2_566 ?
O16 W9 Ho2 130.6(5) . . ?
O16 W9 O18 90.7(7) . . ?
O16 W9 O19 159.4(7) . . ?
O16 W9 O13 96.1(7) . . ?
O16 W9 O15 89.9(7) . . ?
O16 W9 Cs4 53.7(5) . 2_566 ?
O16 W9 Cs3 82.3(5) . 2_566 ?
O18 W9 Ho2 39.8(5) . . ?
O18 W9 O19 79.4(7) . . ?
O18 W9 O15 86.1(6) . . ?
O18 W9 Cs4 142.6(5) . 2_566 ?
O18 W9 Cs3 52.6(5) . 2_566 ?
O19 W9 Ho2 42.1(5) . . ?
O19 W9 O15 71.5(6) . . ?
O19 W9 Cs4 138.0(5) . 2_566 ?
O19 W9 Cs3 105.1(5) . 2_566 ?
O13 W9 Ho2 130.1(5) . . ?
O13 W9 O18 160.3(7) . . ?
O13 W9 O19 88.0(7) . . ?
O13 W9 O15 75.5(7) . . ?
O13 W9 Cs4 51.4(5) . 2_566 ?
O13 W9 Cs3 146.6(5) . 2_566 ?
O17 W9 Ho2 88.6(6) . . ?
O17 W9 O16 104.1(8) . . ?
O17 W9 O18 99.3(8) . . ?
O17 W9 O19 95.4(8) . . ?
O17 W9 O13 96.9(8) . . ?
O17 W9 O15 164.8(7) . . ?
O17 W9 Cs4 81.3(6) . 2_566 ?
O17 W9 Cs3 52.1(6) . 2_566 ?
O15 W9 Ho2 86.6(4) . . ?
O15 W9 Cs4 103.1(4) . 2_566 ?
O15 W9 Cs3 137.6(4) . 2_566 ?
Cs4 W9 Cs3 105.31(4) 2_566 2_566 ?
Ho3 W12 Cs2 72.94(4) . . ?
Ho3 W12 Cs3 171.86(4) . 2_566 ?
Ho3 W12 Cs6 81.26(4) . . ?
O49 W12 Ho3 128.3(5) . . ?
O49 W12 O50 86.6(7) . . ?
O49 W12 O44 159.1(7) . . ?
O49 W12 O51 74.6(7) . . ?
O49 W12 Cs2 141.0(5) . . ?
O49 W12 Cs3 53.0(5) . 2_566 ?
O49 W12 Cs6 55.9(5) . . ?
O48 W12 Ho3 89.2(6) . . ?
O48 W12 O49 99.1(8) . . ?
O48 W12 O50 97.5(7) . . ?
O48 W12 O36 104.5(8) . . ?
O48 W12 O44 97.8(8) . . ?
O48 W12 O51 168.4(7) . . ?
O48 W12 Cs2 44.0(6) . . ?
O48 W12 Cs3 82.7(6) . 2_566 ?
O48 W12 Cs6 68.7(6) . . ?
O50 W12 Ho3 41.7(5) . . ?
O50 W12 O51 72.7(6) . . ?
O50 W12 Cs2 107.2(5) . . ?
O50 W12 Cs3 138.7(5) . 2_566 ?
O50 W12 Cs6 48.7(5) . . ?
O36 W12 Ho3 130.7(6) . . ?
O36 W12 O49 96.5(8) . . ?
O36 W12 O50 156.9(7) . . ?
O36 W12 O44 90.9(7) . . ?
O36 W12 O51 86.1(7) . . ?
O36 W12 Cs2 84.7(6) . . ?
O36 W12 Cs3 52.9(6) . 2_566 ?
O36 W12 Cs6 148.0(6) . . ?
O44 W12 Ho3 39.9(5) . . ?
O44 W12 O50 79.2(7) . . ?
O44 W12 O51 86.6(6) . . ?
O44 W12 Cs2 59.0(5) . . ?
O44 W12 Cs3 141.9(5) . 2_566 ?
O44 W12 Cs6 120.7(5) . . ?
O51 W12 Ho3 87.4(4) . . ?
O51 W12 Cs2 144.1(4) . . ?
O51 W12 Cs3 100.4(4) . 2_566 ?
O51 W12 Cs6 99.8(4) . . ?
Cs2 W12 Cs3 101.34(4) . 2_566 ?
Cs2 W12 Cs6 106.30(4) . . ?
Cs6 W12 Cs3 95.11(4) . 2_566 ?
Ho1 W19 Cs2 170.55(4) 2_566 . ?
Ho1 W19 Cs3 82.70(4) 2_566 . ?
Ho1 W19 Cs6 70.86(4) 2_566 . ?
O75 W19 Ho1 88.7(6) . 2_566 ?
O75 W19 O77 96.1(8) . . ?
O75 W19 O71 104.8(8) . . ?
O75 W19 O76 98.8(8) . . ?
O75 W19 O78 98.3(8) . . ?
O75 W19 O79 166.5(7) . . ?
O75 W19 Cs2 82.0(6) . . ?
O75 W19 Cs3 67.4(6) . . ?
O75 W19 Cs6 45.9(6) . . ?
O77 W19 Ho1 42.3(5) . 2_566 ?
O77 W19 O79 72.3(6) . . ?
O77 W19 Cs2 136.9(5) . . ?
O77 W19 Cs3 49.2(5) . . ?
O77 W19 Cs6 105.7(5) . . ?
O71 W19 Ho1 131.0(5) . 2_566 ?
O71 W19 O77 158.3(7) . . ?
O71 W19 O76 91.4(7) . . ?
O71 W19 O78 97.0(8) . . ?
O71 W19 O79 87.6(7) . . ?
O71 W19 Cs2 54.1(5) . . ?
O71 W19 Cs3 146.1(5) . . ?
O71 W19 Cs6 85.3(6) . . ?
O76 W19 Ho1 39.6(5) . 2_566 ?
O76 W19 O77 79.4(7) . . ?
O76 W19 O79 86.0(7) . . ?
O76 W19 Cs2 143.7(5) . . ?
O76 W19 Cs3 122.0(5) . . ?
O76 W19 Cs6 57.8(5) . . ?
O78 W19 Ho1 128.0(6) . 2_566 ?
O78 W19 O77 85.7(8) . . ?
O78 W19 O76 158.3(8) . . ?
O78 W19 O79 74.4(7) . . ?
O78 W19 Cs2 52.5(6) . . ?
O78 W19 Cs3 54.2(6) . . ?
O78 W19 Cs6 142.6(6) . . ?
O79 W19 Ho1 87.1(4) . 2_566 ?
O79 W19 Cs2 101.6(4) . . ?
O79 W19 Cs3 99.2(4) . . ?
O79 W19 Cs6 142.9(4) . . ?
Cs3 W19 Cs2 92.08(4) . . ?
Cs3 W19 Cs6 106.80(5) . . ?
Cs6 W19 Cs2 103.40(4) . . ?
Ho2 W6 Cs2 82.30(4) . . ?
Ho2 W6 Cs3 70.97(4) . 2_566 ?
Ho2 W6 Cs6 170.76(4) . 2_566 ?
O18 W6 Ho2 40.2(5) . . ?
O18 W6 O24 79.5(7) . . ?
O18 W6 O23 85.8(6) . . ?
O18 W6 Cs2 122.0(5) . . ?
O18 W6 Cs3 58.0(5) . 2_566 ?
O18 W6 Cs6 142.0(5) . 2_566 ?
O22 W6 Ho2 128.2(5) . . ?
O22 W6 O18 158.0(7) . . ?
O22 W6 O24 86.3(7) . . ?
O22 W6 O23 73.8(7) . . ?
O22 W6 Cs2 56.2(5) . . ?
O22 W6 Cs3 143.2(5) . 2_566 ?
O22 W6 Cs6 53.5(5) . 2_566 ?
O21 W6 Ho2 87.7(6) . . ?
O21 W6 O18 98.4(8) . . ?
O21 W6 O22 99.6(8) . . ?
O21 W6 O24 95.3(8) . . ?
O21 W6 O20 105.0(8) . . ?
O21 W6 O23 166.0(7) . . ?
O21 W6 Cs2 65.4(6) . . ?
O21 W6 Cs3 45.6(6) . 2_566 ?
O21 W6 Cs6 83.1(6) . 2_566 ?
O24 W6 Ho2 41.9(5) . . ?
O24 W6 O23 72.2(6) . . ?
O24 W6 Cs2 50.1(5) . . ?
O24 W6 Cs3 105.5(5) . 2_566 ?
O24 W6 Cs6 138.4(5) . 2_566 ?
O20 W6 Ho2 131.5(5) . . ?
O20 W6 O18 91.3(7) . . ?
O20 W6 O22 96.2(7) . . ?
O20 W6 O24 158.8(7) . . ?
O20 W6 O23 88.2(7) . . ?
O20 W6 Cs2 145.7(5) . . ?
O20 W6 Cs3 85.0(5) . 2_566 ?
O20 W6 Cs6 52.4(5) . 2_566 ?
O23 W6 Ho2 87.0(4) . . ?
O23 W6 Cs2 101.0(4) . . ?
O23 W6 Cs3 142.9(4) . 2_566 ?
O23 W6 Cs6 101.8(4) . 2_566 ?
Cs2 W6 Cs3 105.06(4) . 2_566 ?
Cs2 W6 Cs6 93.32(4) . 2_566 ?
Cs3 W6 Cs6 102.58(4) 2_566 2_566 ?
Ho2 W7 Cs2 82.49(4) . . ?
Ho2 W7 K3 73.7(9) . . ?
Ho2 W7 K4 103.7(3) . . ?
O28 W7 Ho2 41.7(5) . . ?
O28 W7 O23 87.2(6) . . ?
O28 W7 Cs2 123.9(5) . . ?
O28 W7 K3 53.1(8) . . ?
O28 W7 K4 78.0(6) . . ?
O24 W7 Ho2 42.7(5) . . ?
O24 W7 O28 82.1(7) . . ?
O24 W7 O23 73.1(7) . . ?
O24 W7 Cs2 48.1(5) . . ?
O24 W7 K3 111.6(11) . . ?
O24 W7 K4 138.6(6) . . ?
O25 W7 Ho2 133.2(6) . . ?
O25 W7 O28 161.6(8) . . ?
O25 W7 O24 90.5(8) . . ?
O25 W7 O26 95.7(8) . . ?
O25 W7 O23 74.5(7) . . ?
O25 W7 Cs2 58.7(6) . . ?
O25 W7 K3 144.8(9) . . ?
O25 W7 K4 117.6(7) . . ?
O26 W7 Ho2 126.5(6) . . ?
O26 W7 O28 84.9(7) . . ?
O26 W7 O24 155.9(8) . . ?
O26 W7 O23 86.2(7) . . ?
O26 W7 Cs2 150.9(6) . . ?
O26 W7 K3 75.4(10) . . ?
O26 W7 K4 56.5(6) . . ?
O23 W7 Ho2 87.7(4) . . ?
O23 W7 Cs2 98.5(4) . . ?
O23 W7 K3 136.9(6) . . ?
O23 W7 K4 140.5(5) . . ?
O27 W7 Ho2 91.6(6) . . ?
O27 W7 O28 97.4(8) . . ?
O27 W7 O24 101.3(8) . . ?
O27 W7 O25 100.5(8) . . ?
O27 W7 O26 100.4(9) . . ?
O27 W7 O23 172.3(7) . . ?
O27 W7 Cs2 73.7(6) . . ?
O27 W7 K3 49.8(8) . . ?
O27 W7 K4 47.0(7) . . ?
K3 W7 Cs2 116.5(7) . . ?
K4 W7 Cs2 120.2(3) . . ?
K4 W7 K3 30.1(9) . . ?
Ho3 W18 K9 131.54(12) . . ?
O45 W18 Ho3 42.6(5) . . ?
O45 W18 O57 81.3(7) . . ?
O45 W18 O47 72.4(6) . . ?
O45 W18 K9 94.7(5) . . ?
O01S W18 Ho3 132.5(5) . . ?
O01S W18 O45 90.0(7) . . ?
O01S W18 O57 160.6(7) . . ?
O01S W18 O47 74.2(7) . . ?
O01S W18 K9 28.9(5) . . ?
O59 W18 Ho3 128.5(6) . . ?
O59 W18 O45 156.1(8) . . ?
O59 W18 O01S 93.5(8) . . ?
O59 W18 O57 87.9(8) . . ?
O59 W18 O47 85.9(7) . . ?
O59 W18 K9 99.7(6) . . ?
O57 W18 Ho3 40.9(5) . . ?
O57 W18 O47 86.7(7) . . ?
O57 W18 K9 168.1(5) . . ?
O47 W18 Ho3 86.6(4) . . ?
O47 W18 K9 102.8(4) . . ?
O112 W18 Ho3 90.2(7) . . ?
O112 W18 O45 98.5(8) . . ?
O112 W18 O01S 100.8(9) . . ?
O112 W18 O59 104.0(9) . . ?
O112 W18 O57 97.5(8) . . ?
O112 W18 O47 169.3(8) . . ?
O112 W18 K9 71.9(7) . . ?
Ho1 W27 Cs6 68.45(4) 2_566 . ?
Ho1 W27 Cs5 142.62(8) 2_566 . ?
O93 W27 Ho1 42.4(5) . 2_566 ?
O93 W27 O97 72.9(6) . . ?
O93 W27 Cs6 105.3(5) . . ?
O93 W27 Cs5 118.9(5) . . ?
O72 W27 Ho1 130.5(5) . 2_566 ?
O72 W27 O93 159.4(7) . . ?
O72 W27 O76 90.5(7) . . ?
O72 W27 O97 88.5(7) . . ?
O72 W27 O103 97.5(8) . . ?
O72 W27 Cs6 82.4(5) . . ?
O72 W27 Cs5 78.0(5) . . ?
O76 W27 Ho1 40.0(5) . 2_566 ?
O76 W27 O93 79.9(7) . . ?
O76 W27 O97 86.4(7) . . ?
O76 W27 Cs6 52.5(5) . . ?
O76 W27 Cs5 149.4(5) . . ?
O105 W27 Ho1 87.3(6) . 2_566 ?
O105 W27 O93 96.0(8) . . ?
O105 W27 O72 103.3(8) . . ?
O105 W27 O76 96.6(8) . . ?
O105 W27 O97 167.8(8) . . ?
O105 W27 O103 98.8(9) . . ?
O105 W27 Cs6 49.3(6) . . ?
O105 W27 Cs5 59.7(6) . . ?
O97 W27 Ho1 87.5(4) . 2_566 ?
O97 W27 Cs6 137.5(4) . . ?
O97 W27 Cs5 121.0(4) . . ?
O103 W27 Ho1 128.9(6) . 2_566 ?
O103 W27 O93 86.5(8) . . ?
O103 W27 O76 160.4(8) . . ?
O103 W27 O97 76.1(7) . . ?
O103 W27 Cs6 146.2(6) . . ?
O103 W27 Cs5 50.2(6) . . ?
Cs5 W27 Cs6 97.53(8) . . ?
Ho3 W10 Cs2 69.86(4) . . ?
O45 W10 Ho3 42.3(5) . . ?
O45 W10 O47 73.2(6) . . ?
O45 W10 Cs2 107.2(5) . . ?
O46 W10 Ho3 128.5(5) . . ?
O46 W10 O45 86.2(7) . . ?
O46 W10 O44 159.2(7) . . ?
O46 W10 O47 75.0(7) . . ?
O46 W10 Cs2 147.9(5) . . ?
O44 W10 Ho3 39.9(5) . . ?
O44 W10 O45 79.8(7) . . ?
O44 W10 O47 86.2(7) . . ?
O44 W10 Cs2 52.4(5) . . ?
O39 W10 Ho3 131.0(6) . . ?
O39 W10 O45 159.5(7) . . ?
O39 W10 O46 96.9(8) . . ?
O39 W10 O44 91.2(8) . . ?
O39 W10 O47 87.9(7) . . ?
O39 W10 Cs2 80.8(6) . . ?
O43 W10 Ho3 86.3(6) . . ?
O43 W10 O45 93.8(7) . . ?
O43 W10 O46 99.2(8) . . ?
O43 W10 O44 97.0(8) . . ?
O43 W10 O39 105.6(8) . . ?
O43 W10 O47 165.9(7) . . ?
O43 W10 Cs2 51.9(6) . . ?
O47 W10 Ho3 87.5(4) . . ?
O47 W10 Cs2 136.4(4) . . ?
Ho3 W17 Cs6 82.72(4) . . ?
Ho3 W17 Cs5 85.66(6) . . ?
Ho3 W17 Cs5 174.08(7) . 2_666 ?
O50 W17 Ho3 42.5(5) . . ?
O50 W17 O57 81.3(7) . . ?
O50 W17 O51 72.5(6) . . ?
O50 W17 Cs6 49.3(5) . . ?
O50 W17 Cs5 109.9(5) . . ?
O50 W17 Cs5 142.4(5) . 2_666 ?
O52 W17 Ho3 132.7(6) . . ?
O52 W17 O50 90.2(7) . . ?
O52 W17 O57 161.0(7) . . ?
O52 W17 O51 74.0(7) . . ?
O52 W17 Cs6 59.0(6) . . ?
O52 W17 Cs5 52.4(6) . 2_666 ?
O52 W17 Cs5 119.5(6) . . ?
O57 W17 Ho3 41.3(5) . . ?
O57 W17 O51 87.2(6) . . ?
O57 W17 Cs6 123.5(5) . . ?
O57 W17 Cs5 135.3(5) . 2_666 ?
O57 W17 Cs5 79.4(5) . . ?
O58 W17 Ho3 128.2(6) . . ?
O58 W17 O50 155.7(7) . . ?
O58 W17 O52 94.1(8) . . ?
O58 W17 O57 87.1(8) . . ?
O58 W17 O51 85.8(7) . . ?
O58 W17 Cs6 149.0(6) . . ?
O58 W17 Cs5 49.4(6) . 2_666 ?
O58 W17 Cs5 88.6(6) . . ?
O56 W17 Ho3 92.8(6) . . ?
O56 W17 O50 101.7(8) . . ?
O56 W17 O52 99.3(8) . . ?
O56 W17 O57 99.1(8) . . ?
O56 W17 O58 101.1(8) . . ?
O56 W17 O51 170.8(7) . . ?
O56 W17 Cs6 71.4(6) . . ?
O56 W17 Cs5 22.9(6) . . ?
O56 W17 Cs5 82.9(6) . 2_666 ?
O51 W17 Ho3 87.5(4) . . ?
O51 W17 Cs6 99.6(4) . . ?
O51 W17 Cs5 97.4(4) . 2_666 ?
O51 W17 Cs5 165.7(4) . . ?
Cs6 W17 Cs5 99.65(8) . 2_666 ?
Cs6 W17 Cs5 92.00(7) . . ?
Cs5 W17 Cs5 88.83(9) 2_666 . ?
Ho1 W22 Cs4 68.21(4) 2_566 . ?
Ho1 W22 Cs3 83.05(4) 2_566 . ?
O77 W22 Ho1 41.9(5) . 2_566 ?
O77 W22 O82 81.4(7) . . ?
O77 W22 O79 74.3(7) . . ?
O77 W22 Cs4 102.8(5) . . ?
O77 W22 Cs3 48.4(5) . . ?
O82 W22 Ho1 41.1(5) . 2_566 ?
O82 W22 O79 88.3(6) . . ?
O82 W22 Cs4 52.2(5) . . ?
O82 W22 Cs3 123.5(5) . . ?
O80 W22 Ho1 133.0(6) . 2_566 ?
O80 W22 O77 91.2(8) . . ?
O80 W22 O82 162.6(8) . . ?
O80 W22 O79 74.5(7) . . ?
O80 W22 O83 95.6(9) . . ?
O80 W22 Cs4 145.2(6) . . ?
O80 W22 Cs3 58.4(6) . . ?
O79 W22 Ho1 87.4(4) . 2_566 ?
O79 W22 Cs4 139.8(4) . . ?
O79 W22 Cs3 98.8(4) . . ?
O81 W22 Ho1 92.9(6) . 2_566 ?
O81 W22 O77 101.2(8) . . ?
O81 W22 O82 96.6(8) . . ?
O81 W22 O80 100.3(8) . . ?
O81 W22 O79 172.8(7) . . ?
O81 W22 O83 101.0(9) . . ?
O81 W22 Cs4 46.1(6) . . ?
O81 W22 Cs3 74.1(6) . . ?
O83 W22 Ho1 125.9(6) . 2_566 ?
O83 W22 O77 155.2(8) . . ?
O83 W22 O82 85.2(8) . . ?
O83 W22 O79 84.6(8) . . ?
O83 W22 Cs4 85.0(6) . . ?
O83 W22 Cs3 151.0(6) . . ?
Cs3 W22 Cs4 108.70(4) . . ?
O11 W3 O10 96.2(8) . . ?
O11 W3 O14 160.4(7) . . ?
O11 W3 O13 90.5(8) . . ?
O11 W3 O15 89.3(7) . . ?
O11 W3 Cs4 49.6(6) . 2_566 ?
O11 W3 Cs4 77.6(6) . 1_546 ?
O11 W3 Cs1 136.9(6) . . ?
O12 W3 O11 103.8(8) . . ?
O12 W3 O10 100.8(8) . . ?
O12 W3 O14 94.5(7) . . ?
O12 W3 O13 97.6(8) . . ?
O12 W3 O15 164.1(7) . . ?
O12 W3 Cs4 82.1(6) . 2_566 ?
O12 W3 Cs4 53.0(6) . 1_546 ?
O12 W3 Cs1 77.8(6) . . ?
O10 W3 O14 86.9(7) . . ?
O10 W3 O13 158.2(7) . . ?
O10 W3 O15 86.2(7) . . ?
O10 W3 Cs4 144.5(5) . 2_566 ?
O10 W3 Cs4 59.1(5) . 1_546 ?
O10 W3 Cs1 42.9(5) . . ?
O14 W3 O15 71.6(6) . . ?
O14 W3 Cs4 119.9(5) . 1_546 ?
O14 W3 Cs4 128.4(5) . 2_566 ?
O14 W3 Cs1 53.6(5) . . ?
O13 W3 O14 80.1(7) . . ?
O13 W3 O15 73.1(6) . . ?
O13 W3 Cs4 49.9(5) . 2_566 ?
O13 W3 Cs4 142.8(5) . 1_546 ?
O13 W3 Cs1 132.4(5) . . ?
O15 W3 Cs4 140.6(4) . 1_546 ?
O15 W3 Cs4 100.4(4) . 2_566 ?
O15 W3 Cs1 98.8(4) . . ?
Cs4 W3 Cs4 98.80(4) 1_546 2_566 ?
Cs4 W3 Cs1 159.92(5) 2_566 . ?
Cs4 W3 Cs1 69.42(5) 1_546 . ?
Ho2 W8 Cs1 175.18(5) . . ?
Ho2 W8 K3 75.2(8) . . ?
O30 W8 Ho2 127.9(5) . . ?
O30 W8 O19 156.5(7) . . ?
O30 W8 O14 94.3(7) . . ?
O30 W8 O28 87.5(7) . . ?
O30 W8 O15 86.6(7) . . ?
O30 W8 Cs1 50.2(5) . . ?
O30 W8 K3 77.5(11) . . ?
O19 W8 Ho2 42.1(5) . . ?
O19 W8 O28 80.3(7) . . ?
O19 W8 O15 72.8(7) . . ?
O19 W8 Cs1 141.8(5) . . ?
O19 W8 K3 111.2(11) . . ?
O14 W8 Ho2 133.5(5) . . ?
O14 W8 O19 91.5(7) . . ?
O14 W8 O28 162.1(7) . . ?
O14 W8 O15 75.8(7) . . ?
O14 W8 Cs1 50.5(5) . . ?
O14 W8 K3 141.0(8) . . ?
O28 W8 Ho2 40.5(5) . . ?
O28 W8 O15 86.6(6) . . ?
O28 W8 Cs1 136.9(5) . . ?
O28 W8 K3 56.8(8) . . ?
O15 W8 Ho2 87.0(4) . . ?
O15 W8 Cs1 97.1(4) . . ?
O15 W8 K3 140.1(7) . . ?
O29 W8 Ho2 91.2(7) . . ?
O29 W8 O30 102.3(8) . . ?
O29 W8 O19 99.3(8) . . ?
O29 W8 O14 98.7(8) . . ?
O29 W8 O28 98.4(8) . . ?
O29 W8 O15 170.0(8) . . ?
O29 W8 Cs1 85.3(7) . . ?
O29 W8 K3 48.1(9) . . ?
K3 W8 Cs1 100.0(8) . . ?
O46 W11 O01S 80.3(7) . . ?
O46 W11 O47 72.2(7) . . ?
O46 W11 K8 78.5(5) . 2_656 ?
O46 W11 K9 88.2(5) . . ?
O46 W11 K12 146.3(6) . . ?
O01S W11 O47 71.5(6) . . ?
O01S W11 K8 125.3(5) . 2_656 ?
O01S W11 K9 42.7(5) . . ?
O01S W11 K12 98.4(5) . . ?
O67 W11 O46 154.7(8) . . ?
O67 W11 O01S 86.1(7) . . ?
O67 W11 O47 83.4(7) . . ?
O67 W11 K8 126.5(6) . 2_656 ?
O67 W11 K9 96.1(6) . . ?
O67 W11 K12 56.7(6) . . ?
O68 W11 O46 99.0(9) . . ?
O68 W11 O01S 93.8(8) . . ?
O68 W11 O67 103.1(9) . . ?
O68 W11 O41 103.4(10) . . ?
O68 W11 O47 163.8(8) . . ?
O68 W11 K8 42.1(7) . 2_656 ?
O68 W11 K9 51.2(7) . . ?
O68 W11 K12 47.3(7) . . ?
O41 W11 O46 91.7(9) . . ?
O41 W11 O01S 162.0(8) . . ?
O41 W11 O67 95.0(9) . . ?
O41 W11 O47 90.7(8) . . ?
O41 W11 K8 67.8(7) . 2_656 ?
O41 W11 K9 154.1(7) . . ?
O41 W11 K12 97.2(7) . . ?
O47 W11 K8 143.0(4) . 2_656 ?
O47 W11 K9 113.8(4) . . ?
O47 W11 K12 139.7(5) . . ?
K8 W11 K12 75.0(3) 2_656 . ?
K9 W11 K8 86.83(17) . 2_656 ?
K9 W11 K12 70.0(2) . . ?
Ho1 W25 Cs4 68.04(4) 2_566 . ?
Ho1 W25 Cs1 137.79(5) 2_566 1_564 ?
O93 W25 Ho1 41.7(5) . 2_566 ?
O93 W25 O82 81.0(7) . . ?
O93 W25 O97 73.5(6) . . ?
O93 W25 Cs4 102.9(5) . . ?
O93 W25 Cs1 145.9(5) . 1_564 ?
O94 W25 Ho1 132.7(6) . 2_566 ?
O94 W25 O93 91.0(8) . . ?
O94 W25 O82 162.9(8) . . ?
O94 W25 O97 75.4(7) . . ?
O94 W25 Cs4 145.3(6) . . ?
O94 W25 Cs1 79.4(6) . 1_564 ?
O82 W25 Ho1 40.9(5) . 2_566 ?
O82 W25 O97 87.8(6) . . ?
O82 W25 Cs4 51.8(5) . . ?
O82 W25 Cs1 115.5(5) . 1_564 ?
O96 W25 Ho1 128.0(6) . 2_566 ?
O96 W25 O93 158.0(8) . . ?
O96 W25 O94 95.1(8) . . ?
O96 W25 O82 87.3(8) . . ?
O96 W25 O97 87.6(7) . . ?
O96 W25 Cs4 83.9(6) . . ?
O96 W25 Cs1 56.1(6) . 1_564 ?
O97 W25 Ho1 86.8(4) . 2_566 ?
O97 W25 Cs4 139.0(4) . . ?
O97 W25 Cs1 133.2(4) . 1_564 ?
Cs1 W25 Cs4 71.28(5) 1_564 . ?
O92 W25 Ho1 91.4(7) . 2_566 ?
O92 W25 O93 99.6(8) . . ?
O92 W25 O94 100.0(9) . . ?
O92 W25 O82 96.3(8) . . ?
O92 W25 O96 100.2(9) . . ?
O92 W25 O97 171.4(8) . . ?
O92 W25 Cs4 46.8(6) . . ?
O92 W25 Cs1 51.3(7) . 1_564 ?
O80 W20 O79 70.9(6) . . ?
O80 W20 Cs2 131.6(5) . . ?
O78 W20 O80 78.9(8) . . ?
O78 W20 O79 73.1(7) . . ?
O78 W20 Cs2 54.5(5) . . ?
O85 W20 O80 85.6(8) . . ?
O85 W20 O78 154.3(8) . . ?
O85 W20 O79 82.6(7) . . ?
O85 W20 Cs2 142.5(6) . . ?
O79 W20 Cs2 103.2(4) . . ?
O86 W20 O80 160.6(8) . . ?
O86 W20 O78 92.4(9) . . ?
O86 W20 O85 95.7(9) . . ?
O86 W20 O79 90.0(7) . . ?
O86 W20 Cs2 48.0(6) . . ?
O84 W20 O80 94.6(8) . . ?
O84 W20 O78 99.3(9) . . ?
O84 W20 O85 102.3(9) . . ?
O84 W20 O79 164.5(8) . . ?
O84 W20 O86 103.9(9) . . ?
O84 W20 Cs2 82.0(7) . . ?
O22 W5 O25 79.7(7) . . ?
O22 W5 O23 72.7(6) . . ?
O22 W5 Cs6 53.3(5) . 2_566 ?
O22 W5 K10 127.1(5) . 1_455 ?
O25 W5 O23 72.2(7) . . ?
O25 W5 Cs6 131.3(5) . 2_566 ?
O25 W5 K10 144.0(5) . 1_455 ?
O31 W5 O22 91.6(8) . . ?
O31 W5 O25 160.8(8) . . ?
O31 W5 O2 96.1(8) . . ?
O31 W5 O23 88.9(7) . . ?
O31 W5 Cs6 47.8(6) . 2_566 ?
O31 W5 K10 53.8(6) . 1_455 ?
O2 W5 O22 155.8(8) . . ?
O2 W5 O25 85.7(8) . . ?
O2 W5 O23 84.5(7) . . ?
O2 W5 Cs6 142.7(6) . 2_566 ?
O2 W5 K10 75.0(6) . 1_455 ?
O23 W5 Cs6 101.2(4) . 2_566 ?
O23 W5 K10 133.8(5) . 1_455 ?
O32 W5 O22 98.5(8) . . ?
O32 W5 O25 94.0(8) . . ?
O32 W5 O31 104.3(9) . . ?
O32 W5 O2 101.8(9) . . ?
O32 W5 O23 164.5(8) . . ?
O32 W5 Cs6 82.5(7) . 2_566 ?
O32 W5 K10 61.7(7) . 1_455 ?
K10 W5 Cs6 74.85(18) 1_455 2_566 ?
O49 W14 O52 80.3(7) . . ?
O49 W14 O51 72.5(6) . . ?
O49 W14 Cs3 54.9(5) . 2_566 ?
O49 W14 Cs5 130.9(5) . 2_666 ?
O52 W14 O51 72.3(7) . . ?
O52 W14 Cs3 133.6(5) . 2_566 ?
O52 W14 Cs5 51.2(5) . 2_666 ?
O55 W14 O49 155.5(8) . . ?
O55 W14 O52 86.2(8) . . ?
O55 W14 O51 83.9(7) . . ?
O55 W14 Cs3 139.9(6) . 2_566 ?
O55 W14 Cs5 43.6(6) . 2_666 ?
O54 W14 O49 91.0(8) . . ?
O54 W14 O52 160.4(8) . . ?
O54 W14 O55 95.2(8) . . ?
O54 W14 O51 88.3(7) . . ?
O54 W14 Cs3 45.9(6) . 2_566 ?
O54 W14 Cs5 137.3(6) . 2_666 ?
O51 W14 Cs3 101.3(4) . 2_566 ?
O51 W14 Cs5 96.1(4) . 2_666 ?
O53 W14 O49 100.0(8) . . ?
O53 W14 O52 95.5(9) . . ?
O53 W14 O55 101.6(9) . . ?
O53 W14 O54 103.3(9) . . ?
O53 W14 O51 166.4(8) . . ?
O53 W14 Cs3 82.6(7) . 2_566 ?
O53 W14 Cs5 80.1(7) . 2_666 ?
Cs5 W14 Cs3 162.51(8) 2_666 2_566 ?
O10 W2 O9 82.5(7) . . ?
O10 W2 O6 86.8(7) . . ?
O10 W2 Cs4 58.5(5) . 1_546 ?
O10 W2 Cs1 48.5(5) . . ?
O9 W2 O6 72.8(7) . . ?
O9 W2 Cs4 116.4(5) . 1_546 ?
O9 W2 Cs1 46.2(5) . . ?
O7 W2 O10 94.1(9) . . ?
O7 W2 O9 159.8(9) . . ?
O7 W2 O5 93.8(9) . . ?
O7 W2 O6 87.2(8) . . ?
O7 W2 Cs4 77.5(7) . 1_546 ?
O7 W2 Cs1 140.1(7) . . ?
O5 W2 O10 158.0(8) . . ?
O5 W2 O9 83.1(8) . . ?
O5 W2 O6 73.0(7) . . ?
O5 W2 Cs4 143.5(6) . 1_546 ?
O5 W2 Cs1 126.1(6) . . ?
O6 W2 Cs4 140.3(5) . 1_546 ?
O6 W2 Cs1 101.5(4) . . ?
O8 W2 O10 98.8(9) . . ?
O8 W2 O9 98.6(9) . . ?
O8 W2 O7 101.5(10) . . ?
O8 W2 O5 99.7(9) . . ?
O8 W2 O6 169.2(9) . . ?
O8 W2 Cs4 49.3(7) . 1_546 ?
O8 W2 Cs1 76.0(7) . . ?
Cs4 W2 Cs1 71.08(5) 1_546 . ?
O59 W16 O63 82.0(7) . . ?
O59 W16 Cs5 132.8(5) . 2_666 ?
O59 W16 K1 112.2(5) . 1_655 ?
O59 W16 K10 57.1(5) . . ?
O58 W16 O59 80.3(7) . . ?
O58 W16 O63 83.2(7) . . ?
O58 W16 Cs5 53.1(5) . 2_666 ?
O58 W16 K1 167.4(5) . 1_655 ?
O58 W16 K10 111.2(6) . . ?
O61 W16 O59 155.6(8) . . ?
O61 W16 O58 88.0(8) . . ?
O61 W16 O62 96.2(8) . . ?
O61 W16 O63 75.3(7) . . ?
O61 W16 Cs5 44.2(6) . 2_666 ?
O61 W16 K1 80.6(6) . 1_655 ?
O61 W16 K10 147.1(6) . . ?
O62 W16 O59 86.2(8) . . ?
O62 W16 O58 155.3(8) . . ?
O62 W16 O63 74.5(8) . . ?
O62 W16 Cs5 139.6(6) . 2_666 ?
O62 W16 K1 33.5(6) . 1_655 ?
O62 W16 K10 77.4(6) . . ?
O60 W16 O59 99.7(8) . . ?
O60 W16 O58 101.3(8) . . ?
O60 W16 O61 103.6(9) . . ?
O60 W16 O62 101.3(9) . . ?
O60 W16 O63 175.4(8) . . ?
O60 W16 Cs5 84.3(7) . 2_666 ?
O60 W16 K1 76.5(7) . 1_655 ?
O60 W16 K10 48.0(7) . . ?
O63 W16 Cs5 97.7(5) . 2_666 ?
O63 W16 K1 98.9(5) . 1_655 ?
O63 W16 K10 131.4(5) . . ?
Cs5 W16 K1 114.34(12) 2_666 1_655 ?
K10 W16 Cs5 128.67(19) . 2_666 ?
K10 W16 K1 76.7(2) . 1_655 ?
O94 W26 O97 71.6(7) . . ?
O94 W26 Cs5 106.4(5) . . ?
O94 W26 K7 50.1(5) . 2_665 ?
O99 W26 O94 84.3(8) . . ?
O99 W26 O97 82.0(7) . . ?
O99 W26 O103 153.9(8) . . ?
O99 W26 Cs5 169.1(6) . . ?
O99 W26 K7 93.5(6) . 2_665 ?
O102 W26 O94 161.5(8) . . ?
O102 W26 O99 96.0(9) . . ?
O102 W26 O97 90.1(8) . . ?
O102 W26 O103 91.8(9) . . ?
O102 W26 Cs5 73.2(7) . . ?
O102 W26 K7 147.9(7) . 2_665 ?
O97 W26 Cs5 99.1(4) . . ?
O97 W26 K7 121.7(4) . 2_665 ?
O104 W26 O94 94.9(8) . . ?
O104 W26 O99 101.1(9) . . ?
O104 W26 O102 103.2(9) . . ?
O104 W26 O97 165.9(8) . . ?
O104 W26 O103 101.2(9) . . ?
O104 W26 Cs5 80.4(6) . . ?
O104 W26 K7 44.8(6) . 2_665 ?
O103 W26 O94 80.6(8) . . ?
O103 W26 O97 73.1(7) . . ?
O103 W26 Cs5 32.0(6) . . ?
O103 W26 K7 92.9(6) . 2_665 ?
K7 W26 Cs5 95.05(15) 2_665 . ?
O30 W4 O6 84.2(6) . . ?
O30 W4 Cs1 54.4(5) . . ?
O30 W4 K4 77.4(6) . . ?
O9 W4 O30 85.8(8) . . ?
O9 W4 O26 154.1(8) . . ?
O9 W4 O6 73.2(7) . . ?
O9 W4 Cs1 41.1(6) . . ?
O9 W4 K4 143.3(7) . . ?
O26 W4 O30 80.4(7) . . ?
O26 W4 O6 83.6(7) . . ?
O26 W4 Cs1 134.4(6) . . ?
O26 W4 K4 53.9(6) . . ?
O6 W4 Cs1 96.6(4) . . ?
O6 W4 K4 135.6(5) . . ?
O3 W4 O30 157.2(8) . . ?
O3 W4 O9 95.6(9) . . ?
O3 W4 O26 89.0(9) . . ?
O3 W4 O6 74.5(8) . . ?
O3 W4 Cs1 135.2(7) . . ?
O3 W4 K4 112.4(7) . . ?
O33 W4 O30 101.0(9) . . ?
O33 W4 O9 103.9(9) . . ?
O33 W4 O26 100.3(9) . . ?
O33 W4 O6 173.9(8) . . ?
O33 W4 O3 100.7(10) . . ?
O33 W4 Cs1 84.1(7) . . ?
O33 W4 K4 49.5(8) . . ?
K4 W4 Cs1 104.4(3) . . ?
W27 Ho1 W19 64.63(3) 2_566 2_566 ?
W22 Ho1 W19 59.35(3) 2_566 2_566 ?
W22 Ho1 W27 93.68(4) 2_566 2_566 ?
W22 Ho1 W25 65.44(3) 2_566 2_566 ?
W25 Ho1 W19 94.02(4) 2_566 2_566 ?
W25 Ho1 W27 59.21(3) 2_566 2_566 ?
O16 Ho1 W19 114.6(4) . 2_566 ?
O16 Ho1 W27 170.7(4) . 2_566 ?
O16 Ho1 W22 78.7(4) . 2_566 ?
O16 Ho1 W25 112.3(4) . 2_566 ?
O16 Ho1 O93 138.7(6) . 2_566 ?
O16 Ho1 O77 82.2(6) . 2_566 ?
O16 Ho1 O20 73.0(6) . . ?
O16 Ho1 O76 147.3(6) . 2_566 ?
O16 Ho1 O35 117.2(6) . . ?
O16 Ho1 O82 89.9(6) . 2_566 ?
O16 Ho1 O34 73.6(6) . . ?
O93 Ho1 W19 94.2(4) 2_566 2_566 ?
O93 Ho1 W27 35.5(4) 2_566 2_566 ?
O93 Ho1 W22 93.1(4) 2_566 2_566 ?
O93 Ho1 W25 32.7(4) 2_566 2_566 ?
O93 Ho1 O77 112.0(6) 2_566 2_566 ?
O93 Ho1 O35 76.5(6) 2_566 . ?
O77 Ho1 W19 35.8(4) 2_566 2_566 ?
O77 Ho1 W27 94.3(4) 2_566 2_566 ?
O77 Ho1 W22 32.7(4) 2_566 2_566 ?
O77 Ho1 W25 93.2(4) 2_566 2_566 ?
O77 Ho1 O35 141.3(6) 2_566 . ?
O20 Ho1 W19 79.1(4) . 2_566 ?
O20 Ho1 W27 115.1(4) . 2_566 ?
O20 Ho1 W22 112.1(4) . 2_566 ?
O20 Ho1 W25 172.8(4) . 2_566 ?
O20 Ho1 O93 144.7(6) . 2_566 ?
O20 Ho1 O77 82.5(6) . 2_566 ?
O20 Ho1 O76 93.1(6) . 2_566 ?
O20 Ho1 O35 73.0(6) . . ?
O20 Ho1 O82 145.5(6) . 2_566 ?
O20 Ho1 O34 115.8(6) . . ?
O76 Ho1 W19 32.7(4) 2_566 2_566 ?
O76 Ho1 W27 32.9(4) 2_566 2_566 ?
O76 Ho1 W22 79.6(4) 2_566 2_566 ?
O76 Ho1 W25 79.8(4) 2_566 2_566 ?
O76 Ho1 O93 66.5(6) 2_566 2_566 ?
O76 Ho1 O77 66.5(6) 2_566 2_566 ?
O76 Ho1 O35 85.0(6) 2_566 . ?
O76 Ho1 O82 85.4(6) 2_566 2_566 ?
O76 Ho1 O34 138.0(6) 2_566 . ?
O35 Ho1 W19 108.6(4) . 2_566 ?
O35 Ho1 W27 70.7(4) . 2_566 ?
O35 Ho1 W22 164.0(4) . 2_566 ?
O35 Ho1 W25 107.5(4) . 2_566 ?
O82 Ho1 W19 81.4(4) 2_566 2_566 ?
O82 Ho1 W27 80.9(4) 2_566 2_566 ?
O82 Ho1 W22 33.7(4) 2_566 2_566 ?
O82 Ho1 W25 33.3(4) 2_566 2_566 ?
O82 Ho1 O93 64.8(6) 2_566 2_566 ?
O82 Ho1 O77 65.2(6) 2_566 2_566 ?
O82 Ho1 O35 140.8(6) 2_566 . ?
O34 Ho1 W19 165.0(5) . 2_566 ?
O34 Ho1 W27 105.1(5) . 2_566 ?
O34 Ho1 W22 112.9(5) . 2_566 ?
O34 Ho1 W25 71.0(5) . 2_566 ?
O34 Ho1 O93 72.7(6) . 2_566 ?
O34 Ho1 O77 142.5(6) . 2_566 ?
O34 Ho1 O35 76.1(6) . . ?
O34 Ho1 O82 86.2(6) . 2_566 ?
W6 Ho2 W9 64.23(3) . . ?
W7 Ho2 W9 93.93(4) . . ?
W7 Ho2 W6 59.77(3) . . ?
W7 Ho2 W8 65.93(3) . . ?
W8 Ho2 W9 59.12(3) . . ?
W8 Ho2 W6 94.11(4) . . ?
O18 Ho2 W9 32.3(4) . . ?
O18 Ho2 W6 32.9(4) . . ?
O18 Ho2 W7 80.2(4) . . ?
O18 Ho2 W8 79.5(4) . . ?
O18 Ho2 O19 65.1(6) . . ?
O18 Ho2 O24 66.1(6) . . ?
O19 Ho2 W9 34.7(4) . . ?
O19 Ho2 W6 93.0(4) . . ?
O19 Ho2 W7 92.9(4) . . ?
O19 Ho2 W8 32.5(4) . . ?
O36 Ho2 W9 116.3(4) . . ?
O36 Ho2 W6 80.7(4) . . ?
O36 Ho2 W7 112.6(4) . . ?
O36 Ho2 W8 174.4(4) . . ?
O36 Ho2 O18 95.0(6) . . ?
O36 Ho2 O19 145.0(6) . . ?
O36 Ho2 O28 146.4(6) . . ?
O36 Ho2 O24 83.5(6) . . ?
O36 Ho2 O70 115.3(6) . . ?
O36 Ho2 O69 73.7(7) . . ?
O28 Ho2 W9 79.9(4) . . ?
O28 Ho2 W6 81.1(4) . . ?
O28 Ho2 W7 34.2(4) . . ?
O28 Ho2 W8 32.9(4) . . ?
O28 Ho2 O18 84.6(6) . . ?
O28 Ho2 O19 63.8(6) . . ?
O28 Ho2 O24 65.6(6) . . ?
O24 Ho2 W9 93.3(4) . . ?
O24 Ho2 W6 35.2(4) . . ?
O24 Ho2 W7 33.1(4) . . ?
O24 Ho2 W8 93.4(4) . . ?
O24 Ho2 O19 110.7(6) . . ?
O39 Ho2 W9 169.3(4) . . ?
O39 Ho2 W6 113.9(4) . . ?
O39 Ho2 W7 76.7(4) . . ?
O39 Ho2 W8 111.5(4) . . ?
O39 Ho2 O18 146.8(6) . . ?
O39 Ho2 O19 139.1(6) . . ?
O39 Ho2 O36 72.7(6) . . ?
O39 Ho2 O28 89.4(6) . . ?
O39 Ho2 O24 81.7(6) . . ?
O39 Ho2 O70 75.6(7) . . ?
O39 Ho2 O69 119.1(7) . . ?
O70 Ho2 W9 103.8(5) . . ?
O70 Ho2 W6 163.7(5) . . ?
O70 Ho2 W7 112.8(5) . . ?
O70 Ho2 W8 69.8(5) . . ?
O70 Ho2 O18 136.1(6) . . ?
O70 Ho2 O19 72.3(6) . . ?
O70 Ho2 O28 86.0(6) . . ?
O70 Ho2 O24 143.7(7) . . ?
O69 Ho2 W9 70.4(5) . . ?
O69 Ho2 W6 108.7(5) . . ?
O69 Ho2 W7 164.0(5) . . ?
O69 Ho2 W8 106.4(5) . . ?
O69 Ho2 O18 84.7(6) . . ?
O69 Ho2 O19 76.0(6) . . ?
O69 Ho2 O28 139.3(6) . . ?
O69 Ho2 O24 141.1(7) . . ?
O69 Ho2 O70 75.1(7) . . ?
O87 W21 O85 93.8(9) . . ?
O87 W21 O89 96.6(9) . . ?
O87 W21 O90 160.8(9) . . ?
O87 W21 O91 89.9(8) . . ?
O87 W21 K6 104.6(7) . . ?
O87 W21 K12 52.9(7) . 2_656 ?
O87 W21 K11 50.6(7) . 2_656 ?
O85 W21 O90 80.5(8) . . ?
O85 W21 O91 85.1(7) . . ?
O85 W21 K6 121.1(6) . . ?
O85 W21 K12 86.4(6) . 2_656 ?
O85 W21 K11 77.2(7) . 2_656 ?
O89 W21 O85 155.4(9) . . ?
O89 W21 O90 82.4(8) . . ?
O89 W21 O91 72.6(8) . . ?
O89 W21 K6 77.6(7) . . ?
O89 W21 K12 117.5(7) . 2_656 ?
O89 W21 K11 126.1(8) . 2_656 ?
O90 W21 O91 71.5(7) . . ?
O90 W21 K6 94.0(6) . . ?
O90 W21 K12 143.7(6) . 2_656 ?
O90 W21 K11 143.1(7) . 2_656 ?
O91 W21 K6 148.2(5) . . ?
O91 W21 K12 141.1(5) . 2_656 ?
O91 W21 K11 134.5(5) . 2_656 ?
O88 W21 O87 104.8(10) . . ?
O88 W21 O85 102.1(9) . . ?
O88 W21 O89 96.8(10) . . ?
O88 W21 O90 94.3(9) . . ?
O88 W21 O91 163.0(9) . . ?
O88 W21 K6 19.3(8) . . ?
O88 W21 K12 55.5(8) . 2_656 ?
O88 W21 K11 62.6(8) . 2_656 ?
K12 W21 K6 64.4(2) 2_656 . ?
K11 W21 K6 73.4(4) 2_656 . ?
K11 W21 K12 10.1(4) 2_656 2_656 ?
O98 W23 O96 86.7(8) . . ?
O98 W23 O91 71.5(7) . . ?
O98 W23 O83 151.6(8) . . ?
O98 W23 Cs1 78.2(6) . 1_564 ?
O96 W23 O91 84.9(7) . . ?
O96 W23 Cs1 46.1(5) . 1_564 ?
O90 W23 O98 96.8(9) . . ?
O90 W23 O96 155.8(8) . . ?
O90 W23 O91 73.7(7) . . ?
O90 W23 O83 87.3(9) . . ?
O90 W23 Cs1 158.0(6) . 1_564 ?
O91 W23 Cs1 123.4(4) . 1_564 ?
O95 W23 O98 104.9(9) . . ?
O95 W23 O96 99.3(9) . . ?
O95 W23 O90 102.9(9) . . ?
O95 W23 O91 174.4(8) . . ?
O95 W23 O83 101.5(9) . . ?
O95 W23 Cs1 58.8(7) . 1_564 ?
O83 W23 O96 78.9(8) . . ?
O83 W23 O91 82.9(7) . . ?
O83 W23 Cs1 107.4(6) . 1_564 ?
W18 Ho3 W12 93.75(4) . . ?
W18 Ho3 W10 59.53(3) . . ?
W10 Ho3 W12 64.19(3) . . ?
W17 Ho3 W12 59.54(3) . . ?
W17 Ho3 W18 65.37(3) . . ?
W17 Ho3 W10 93.92(4) . . ?
O45 Ho3 W12 93.4(4) . . ?
O45 Ho3 W18 33.1(4) . . ?
O45 Ho3 W10 35.2(4) . . ?
O45 Ho3 W17 93.2(4) . . ?
O50 Ho3 W12 34.7(4) . . ?
O50 Ho3 W18 92.9(4) . . ?
O50 Ho3 W10 93.0(4) . . ?
O50 Ho3 W17 33.3(4) . . ?
O50 Ho3 O45 111.0(6) . . ?
O44 Ho3 W12 32.9(4) . . ?
O44 Ho3 W18 79.8(4) . . ?
O44 Ho3 W10 32.3(4) . . ?
O44 Ho3 W17 80.2(4) . . ?
O44 Ho3 O45 65.7(6) . . ?
O44 Ho3 O50 65.7(6) . . ?
O44 Ho3 O74 84.6(6) . . ?
O44 Ho3 O73 136.9(6) . . ?
O71 Ho3 W12 78.5(4) . . ?
O71 Ho3 W18 171.5(4) . . ?
O71 Ho3 W10 113.3(4) . . ?
O71 Ho3 W17 112.6(4) . . ?
O71 Ho3 O45 142.8(6) . . ?
O71 Ho3 O50 82.7(6) . . ?
O71 Ho3 O44 91.8(6) . . ?
O71 Ho3 O74 73.0(6) . . ?
O71 Ho3 O57 146.0(6) . . ?
O71 Ho3 O73 118.5(6) . . ?
O72 Ho3 W12 115.8(4) . . ?
O72 Ho3 W18 113.0(4) . . ?
O72 Ho3 W10 172.1(4) . . ?
O72 Ho3 W17 80.0(4) . . ?
O72 Ho3 O45 139.5(6) . . ?
O72 Ho3 O50 84.6(6) . . ?
O72 Ho3 O44 148.6(6) . . ?
O72 Ho3 O71 73.9(6) . . ?
O72 Ho3 O74 116.1(6) . . ?
O72 Ho3 O57 92.1(6) . . ?
O72 Ho3 O73 73.5(6) . . ?
O74 Ho3 W12 108.9(4) . . ?
O74 Ho3 W18 106.7(4) . . ?
O74 Ho3 W10 70.2(4) . . ?
O74 Ho3 W17 163.9(4) . . ?
O74 Ho3 O45 75.6(6) . . ?
O74 Ho3 O50 140.9(6) . . ?
O74 Ho3 O73 76.8(7) . . ?
O57 Ho3 W12 80.4(4) . . ?
O57 Ho3 W18 33.0(4) . . ?
O57 Ho3 W10 80.2(4) . . ?
O57 Ho3 W17 33.5(4) . . ?
O57 Ho3 O45 64.5(6) . . ?
O57 Ho3 O50 65.0(6) . . ?
O57 Ho3 O44 84.6(6) . . ?
O57 Ho3 O74 139.6(6) . . ?
O57 Ho3 O73 85.1(6) . . ?
O73 Ho3 W12 162.9(5) . . ?
O73 Ho3 W18 69.2(5) . . ?
O73 Ho3 W10 104.5(5) . . ?
O73 Ho3 W17 111.1(5) . . ?
O73 Ho3 O45 72.1(6) . . ?
O73 Ho3 O50 142.3(6) . . ?
O67 W13 O62 82.3(7) . . ?
O67 W13 O65 156.9(8) . . ?
O67 W13 O63 84.6(7) . . ?
O67 W13 K1 109.9(5) . 1_655 ?
O62 W13 O63 73.0(7) . . ?
O62 W13 K1 46.5(5) . 1_655 ?
O65 W13 O62 83.7(8) . . ?
O65 W13 O63 73.6(8) . . ?
O65 W13 K1 72.3(6) . 1_655 ?
O42 W13 O67 93.6(9) . . ?
O42 W13 O62 164.2(9) . . ?
O42 W13 O65 94.8(9) . . ?
O42 W13 O63 91.5(8) . . ?
O42 W13 K1 147.6(7) . 1_655 ?
O64 W13 O67 100.2(10) . . ?
O64 W13 O62 90.7(9) . . ?
O64 W13 O65 98.3(10) . . ?
O64 W13 O42 105.0(10) . . ?
O64 W13 O63 162.4(9) . . ?
O64 W13 K1 50.3(8) . 1_655 ?
O63 W13 K1 112.0(5) . 1_655 ?
O5 W1 O2 155.3(8) . . ?
O5 W1 O6 72.8(7) . . ?
O5 W1 O3 82.0(8) . . ?
O5 W1 K2 126.8(6) . 2_556 ?
O5 W1 K2 142.7(6) . . ?
O2 W1 O6 84.1(7) . . ?
O2 W1 O3 83.1(8) . . ?
O2 W1 K2 56.6(6) . . ?
O2 W1 K2 49.8(6) . 2_556 ?
O1 W1 O5 100.4(9) . . ?
O1 W1 O2 100.2(9) . . ?
O1 W1 O6 165.5(9) . . ?
O1 W1 O3 93.8(10) . . ?
O1 W1 K2 70.7(7) . 2_556 ?
O1 W1 K2 43.6(7) . . ?
O4 W1 O5 94.5(9) . . ?
O4 W1 O2 94.3(9) . . ?
O4 W1 O1 102.5(10) . . ?
O4 W1 O6 91.0(8) . . ?
O4 W1 O3 163.7(9) . . ?
O4 W1 K2 138.7(7) . 2_556 ?
O4 W1 K2 101.9(7) . . ?
O6 W1 K2 102.7(5) . 2_556 ?
O6 W1 K2 139.0(5) . . ?
O3 W1 O6 72.8(8) . . ?
O3 W1 K2 48.1(6) . 2_556 ?
O3 W1 K2 90.1(6) . . ?
K2 W1 K2 44.5(2) . 2_556 ?
O99 W24 O98 81.2(8) . . ?
O99 W24 O91 83.9(7) . . ?
O98 W24 O91 70.6(7) . . ?
O89 W24 O99 154.3(9) . . ?
O89 W24 O98 82.1(8) . . ?
O89 W24 O91 72.1(8) . . ?
O101 W24 O99 95.0(10) . . ?
O101 W24 O98 161.2(10) . . ?
O101 W24 O89 94.6(10) . . ?
O101 W24 O91 90.8(9) . . ?
O101 W24 O100 103.4(11) . . ?
O100 W24 O99 102.3(10) . . ?
O100 W24 O98 95.4(10) . . ?
O100 W24 O89 98.7(10) . . ?
O100 W24 O91 163.8(9) . . ?
O55 W15 O61 82.8(8) . . ?
O55 W15 O65 155.9(9) . . ?
O55 W15 O63 85.6(8) . . ?
O55 W15 Cs5 47.1(6) . 2_666 ?
O61 W15 O63 72.2(7) . . ?
O61 W15 Cs5 45.4(5) . 2_666 ?
O65 W15 O61 81.4(8) . . ?
O65 W15 O63 72.2(8) . . ?
O65 W15 Cs5 125.2(6) . 2_666 ?
O40 W15 O55 94.5(10) . . ?
O40 W15 O61 161.7(9) . . ?
O40 W15 O65 94.8(10) . . ?
O40 W15 O63 89.6(9) . . ?
O40 W15 Cs5 139.7(8) . 2_666 ?
O66 W15 O55 100.0(10) . . ?
O66 W15 O61 94.5(9) . . ?
O66 W15 O65 99.3(10) . . ?
O66 W15 O40 103.8(11) . . ?
O66 W15 O63 164.9(9) . . ?
O66 W15 Cs5 76.9(8) . 2_666 ?
O63 W15 Cs5 97.5(5) . 2_666 ?
O15 As1 K1 131.7(6) . . ?
O23 As1 O15 97.6(8) . . ?
O23 As1 O6 99.1(8) . . ?
O23 As1 K1 127.9(6) . . ?
O6 As1 O15 98.9(8) . . ?
O6 As1 K1 89.9(6) . . ?
O51 As2 O63 98.6(8) . . ?
O47 As2 O51 98.7(8) . . ?
O47 As2 O63 98.8(9) . . ?
O79 As3 O91 98.4(8) . . ?
O79 As3 K8 131.0(5) . . ?
O97 As3 O79 98.2(8) . . ?
O97 As3 O91 98.4(8) . . ?
O97 As3 K8 128.1(6) . . ?
O91 As3 K8 90.6(6) . . ?
W12 O49 W14 120.2(9) . . ?
W12 O49 Cs3 101.5(6) . 2_566 ?
W12 O49 Cs6 96.8(6) . . ?
W14 O49 Cs3 97.9(6) . 2_566 ?
W14 O49 Cs6 114.5(6) . . ?
Cs6 O49 Cs3 127.1(5) . 2_566 ?
W9 O16 Ho1 159.6(9) . . ?
W9 O16 Cs4 100.5(7) . 2_566 ?
Ho1 O16 Cs4 98.7(6) . 2_566 ?
W9 O18 W6 140.8(8) . . ?
W9 O18 Ho2 107.9(7) . . ?
W9 O18 Cs3 100.3(6) . 2_566 ?
W6 O18 Ho2 106.9(7) . . ?
W6 O18 Cs3 92.7(5) . 2_566 ?
Ho2 O18 Cs3 97.1(5) . 2_566 ?
W12 O48 Cs2 112.7(8) . . ?
W12 O48 K5 143.3(9) . . ?
K5 O48 Cs2 95.5(5) . . ?
W3 O11 Cs4 106.1(7) . 2_566 ?
W18 O45 W10 118.7(8) . . ?
W18 O45 Ho3 104.3(7) . . ?
W10 O45 Ho3 102.5(7) . . ?
W10 O46 W11 120.4(9) . . ?
W3 O12 Cs4 102.0(7) . 1_546 ?
W3 O10 W2 143.0(10) . . ?
W3 O10 Cs4 92.3(6) . 1_546 ?
W3 O10 Cs1 112.7(7) . . ?
W2 O10 Cs4 92.2(6) . 1_546 ?
W2 O10 Cs1 103.8(7) . . ?
Cs1 O10 Cs4 91.4(4) . 1_546 ?
W8 O30 W4 154.5(10) . . ?
W8 O30 Cs1 105.6(6) . . ?
W4 O30 Cs1 97.6(6) . . ?
W12 O50 Ho3 103.6(7) . . ?
W12 O50 Cs6 101.8(6) . . ?
W17 O50 W12 119.2(8) . . ?
W17 O50 Ho3 104.2(7) . . ?
W17 O50 Cs6 102.6(6) . . ?
Ho3 O50 Cs6 126.9(6) . . ?
W6 O22 W5 120.6(9) . . ?
W6 O22 Cs2 96.2(6) . . ?
W6 O22 Cs6 100.5(6) . 2_566 ?
W5 O22 Cs2 116.7(7) . . ?
W5 O22 Cs6 100.0(6) . 2_566 ?
Cs2 O22 Cs6 123.3(5) . 2_566 ?
W17 O52 W14 121.5(9) . . ?
W17 O52 Cs6 93.6(7) . . ?
W17 O52 Cs5 100.9(7) . 2_666 ?
W14 O52 Cs6 109.8(7) . . ?
W14 O52 Cs5 100.0(7) . 2_666 ?
Cs5 O52 Cs6 133.1(6) 2_666 . ?
W6 O21 Cs2 89.4(7) . . ?
W6 O21 Cs3 111.1(8) . 2_566 ?
W6 O21 K5 145.5(9) . . ?
Cs3 O21 Cs2 142.6(6) 2_566 . ?
K5 O21 Cs2 81.7(4) . . ?
K5 O21 Cs3 95.4(5) . 2_566 ?
W18 O01S W11 123.3(9) . . ?
W18 O01S K9 131.3(8) . . ?
W11 O01S K9 105.3(7) . . ?
W27 O93 Ho1 102.1(7) . 2_566 ?
W25 O93 W27 117.6(8) . . ?
W25 O93 Ho1 105.5(7) . 2_566 ?
W19 O75 Cs3 87.5(6) . . ?
W19 O75 Cs6 110.8(7) . . ?
W19 O75 K5 143.1(9) . . ?
Cs6 O75 Cs3 142.9(6) . . ?
K5 O75 Cs3 83.1(4) . . ?
K5 O75 Cs6 97.7(5) . . ?
W9 O19 Ho2 103.2(7) . . ?
W8 O19 W9 119.3(8) . . ?
W8 O19 Ho2 105.4(7) . . ?
W3 O14 Cs1 97.2(6) . . ?
W8 O14 W3 119.7(8) . . ?
W8 O14 Cs1 105.3(7) . . ?
W19 O77 Ho1 101.9(7) . 2_566 ?
W19 O77 Cs3 99.9(6) . . ?
W22 O77 W19 117.5(9) . . ?
W22 O77 Ho1 105.4(7) . 2_566 ?
W22 O77 Cs3 103.6(7) . . ?
Ho1 O77 Cs3 129.7(7) 2_566 . ?
W12 O36 Ho2 158.8(10) . . ?
W12 O36 Cs3 103.4(7) . 2_566 ?
Ho2 O36 Cs3 96.2(5) . 2_566 ?
W12 O44 Ho3 107.2(7) . . ?
W12 O44 Cs2 91.3(6) . . ?
W10 O44 W12 140.3(9) . . ?
W10 O44 Ho3 107.7(7) . . ?
W10 O44 Cs2 100.7(6) . . ?
Ho3 O44 Cs2 99.8(5) . . ?
W2 O9 Cs1 105.0(7) . . ?
W4 O9 W2 121.1(10) . . ?
W4 O9 Cs1 115.0(8) . . ?
W7 O28 Ho2 104.1(7) . . ?
W7 O28 K3 97.8(10) . . ?
W8 O28 W7 143.3(9) . . ?
W8 O28 Ho2 106.6(7) . . ?
W8 O28 K3 93.0(9) . . ?
Ho2 O28 K3 105.6(13) . . ?
W9 O13 W3 118.8(9) . . ?
W9 O13 Cs4 101.2(7) . 2_566 ?
W3 O13 Cs4 101.7(6) . 2_566 ?
W6 O24 Ho2 102.9(7) . . ?
W6 O24 Cs2 99.7(6) . . ?
W7 O24 W6 119.3(9) . . ?
W7 O24 Ho2 104.2(7) . . ?
W7 O24 Cs2 104.8(7) . . ?
Ho2 O24 Cs2 127.4(7) . . ?
W25 O94 W26 121.6(10) . . ?
W25 O94 K7 140.8(9) . 2_665 ?
W26 O94 K7 97.6(7) . 2_665 ?
W10 O39 Ho2 160.2(10) . . ?
W19 O71 Ho3 157.0(9) . . ?
W19 O71 Cs2 101.7(7) . . ?
Ho3 O71 Cs2 99.7(5) . . ?
W27 O72 Ho3 159.8(9) . . ?
W6 O20 Ho1 157.5(9) . . ?
W6 O20 Cs6 104.0(7) . 2_566 ?
Ho1 O20 Cs6 96.8(5) . 2_566 ?
W7 O25 W5 120.5(9) . . ?
W7 O25 Cs2 94.6(7) . . ?
W5 O25 Cs2 108.2(7) . . ?
Ho3 O74 Cs2 95.2(6) . . ?
Ho3 O74 K8 110.6(7) . . ?
K8 O74 Cs2 154.2(7) . . ?
W10 O43 Cs2 104.9(7) . . ?
W10 O43 K9 147.6(9) . 2_656 ?
K9 O43 Cs2 93.9(5) 2_656 . ?
W26 O99 W24 144.1(11) . . ?
W19 O76 Ho1 107.7(8) . 2_566 ?
W19 O76 Cs6 92.8(6) . . ?
W27 O76 W19 140.8(10) . . ?
W27 O76 Ho1 107.1(7) . 2_566 ?
W27 O76 Cs6 100.2(6) . . ?
Ho1 O76 Cs6 97.5(6) 2_566 . ?
W23 O98 W24 124.1(10) . . ?
W11 O67 W13 145.8(10) . . ?
W11 O67 K12 95.2(7) . . ?
W13 O67 K12 100.8(7) . . ?
Ho1 O35 Cs6 95.8(5) . 2_566 ?
Ho1 O35 K1 113.2(6) . . ?
K1 O35 Cs6 150.4(6) . 2_566 ?
W5 O31 Cs6 109.1(7) . 2_566 ?
W5 O31 K10 99.7(7) . 1_455 ?
K10 O31 Cs6 99.0(5) 1_455 2_566 ?
W22 O82 Ho1 105.2(7) . 2_566 ?
W22 O82 Cs4 98.8(6) . . ?
W25 O82 W22 141.4(10) . . ?
W25 O82 Ho1 105.8(7) . 2_566 ?
W25 O82 Cs4 99.7(6) . . ?
Ho1 O82 Cs4 97.2(6) 2_566 . ?
W18 O59 W16 156.6(10) . . ?
W18 O59 K10 107.5(7) . . ?
W16 O59 K10 92.8(6) . . ?
W18 O57 W17 143.0(9) . . ?
W18 O57 Ho3 106.2(8) . . ?
W17 O57 Ho3 105.2(7) . . ?
W27 O105 Cs6 108.1(8) . . ?
W27 O105 Cs5 93.2(7) . . ?
Cs5 O105 Cs6 130.6(6) . . ?
W17 O58 W16 156.1(11) . . ?
W17 O58 Cs5 105.0(7) . 2_666 ?
W16 O58 Cs5 97.1(6) . 2_666 ?
W22 O80 W20 121.4(9) . . ?
W22 O80 Cs3 94.6(7) . . ?
W20 O80 Cs3 107.9(7) . . ?
W2 O7 K1 149.0(11) . . ?
W21 O87 K8 146.1(10) . . ?
W21 O87 K12 101.0(8) . 2_656 ?
W21 O87 K11 103.1(9) . 2_656 ?
K8 O87 K12 107.5(7) . 2_656 ?
K8 O87 K11 108.6(8) . 2_656 ?
K11 O87 K12 12.4(6) 2_656 2_656 ?
W7 O26 W4 158.0(11) . . ?
W7 O26 K4 93.7(8) . . ?
W4 O26 K4 96.6(8) . . ?
W2 O5 W1 119.8(10) . . ?
W19 O78 W20 119.5(10) . . ?
W19 O78 Cs2 101.6(7) . . ?
W19 O78 Cs3 98.0(7) . . ?
W20 O78 Cs2 97.7(7) . . ?
W20 O78 Cs3 116.4(8) . . ?
Cs3 O78 Cs2 124.3(6) . . ?
W25 O96 W23 154.6(11) . . ?
W25 O96 Cs1 96.5(7) . 1_564 ?
W23 O96 Cs1 108.0(7) . 1_564 ?
W11 O68 K8 113.3(9) . 2_656 ?
W11 O68 K9 101.4(8) . . ?
W11 O68 K12 108.1(9) . . ?
W11 O68 K11 119.6(10) . . ?
K8 O68 K9 129.0(8) 2_656 . ?
K8 O68 K12 108.2(7) 2_656 . ?
K8 O68 K11 105.9(7) 2_656 . ?
K9 O68 K12 94.2(7) . . ?
K9 O68 K11 86.3(7) . . ?
K12 O68 K11 12.7(5) . . ?
W9 O17 Cs3 104.9(8) . 2_566 ?
W20 O85 W21 143.7(11) . . ?
W14 O55 Cs5 110.8(8) . 2_666 ?
W15 O55 W14 143.2(11) . . ?
W15 O55 Cs5 105.9(8) . 2_666 ?
Ho1 O34 Cs4 94.0(6) . 2_566 ?
Ho1 O34 K1 110.7(7) . . ?
K1 O34 Cs4 154.3(7) . 2_566 ?
W9 O15 W3 91.3(6) . . ?
W9 O15 W8 95.1(6) . . ?
W3 O15 W8 92.8(6) . . ?
As1 O15 W9 117.8(8) . . ?
As1 O15 W3 115.8(8) . . ?
As1 O15 W8 134.1(9) . . ?
W19 O79 W22 94.9(6) . . ?
W19 O79 W20 91.1(6) . . ?
W20 O79 W22 93.0(6) . . ?
As3 O79 W19 117.1(8) . . ?
As3 O79 W22 133.3(8) . . ?
As3 O79 W20 117.6(8) . . ?
Ho3 O73 K8 109.8(7) . . ?
W14 O54 Cs3 111.7(8) . 2_566 ?
W17 O56 Cs5 143.6(9) . . ?
Ho2 O70 K13 113.7(9) . . ?
W27 O97 W25 94.9(6) . . ?
W27 O97 W26 90.6(6) . . ?
W25 O97 W26 91.3(6) . . ?
As3 O97 W27 118.0(8) . . ?
As3 O97 W25 133.6(9) . . ?
As3 O97 W26 118.0(8) . . ?
W24 O89 W21 118.8(11) . . ?
W16 O61 W15 120.3(9) . . ?
W16 O61 Cs5 110.2(8) . 2_666 ?
W15 O61 Cs5 104.2(7) . 2_666 ?
W20 O86 Cs2 108.9(8) . . ?
W24 O101 K8 148.9(12) . . ?
W16 O62 W13 119.4(10) . . ?
W16 O62 K1 124.7(9) . 1_655 ?
W13 O62 K1 99.8(7) . 1_655 ?
W26 O104 K7 109.9(9) . 2_665 ?
W12 O51 W17 94.7(6) . . ?
W12 O51 W14 91.5(6) . . ?
W14 O51 W17 92.0(6) . . ?
As2 O51 W12 117.7(8) . . ?
As2 O51 W17 132.6(8) . . ?
As2 O51 W14 118.7(8) . . ?
Ho2 O69 Cs3 97.1(6) . 2_566 ?
Ho2 O69 K13 112.5(9) . . ?
K13 O69 Cs3 150.4(8) . 2_566 ?
W23 O90 W21 120.2(10) . . ?
W10 O47 W18 94.8(6) . . ?
W10 O47 W11 91.3(6) . . ?
W11 O47 W18 90.8(6) . . ?
As2 O47 W18 132.0(9) . . ?
As2 O47 W10 119.7(9) . . ?
As2 O47 W11 118.3(8) . . ?
W5 O2 W1 144.5(11) . . ?
W5 O2 K2 114.3(8) . 2_556 ?
W5 O2 K2 105.5(8) . . ?
W1 O2 K2 93.6(7) . . ?
W1 O2 K2 101.2(8) . 2_556 ?
K2 O2 K2 55.8(4) 2_556 . ?
W6 O23 W7 94.5(6) . . ?
W6 O23 W5 91.6(6) . . ?
W5 O23 W7 92.5(6) . . ?
As1 O23 W6 119.1(9) . . ?
As1 O23 W7 132.4(9) . . ?
As1 O23 W5 117.2(8) . . ?
W1 O1 K2 111.5(10) . . ?
W1 O4 K1 147.7(11) . . ?
W27 O103 W26 119.0(10) . . ?
W27 O103 Cs5 100.3(8) . . ?
W26 O103 Cs5 127.3(9) . . ?
W16 O60 K10 107.2(9) . . ?
W13 O65 W15 119.5(11) . . ?
W21 O91 W23 94.2(6) . . ?
W21 O91 W24 94.0(7) . . ?
W24 O91 W23 93.4(6) . . ?
As3 O91 W21 115.8(8) . . ?
As3 O91 W23 133.9(9) . . ?
As3 O91 W24 116.8(8) . . ?
W2 O6 W4 92.4(6) . . ?
W1 O6 W2 92.5(6) . . ?
W1 O6 W4 92.7(7) . . ?
As1 O6 W2 117.3(9) . . ?
As1 O6 W4 133.7(9) . . ?
As1 O6 W1 118.5(9) . . ?
W4 O3 W1 119.7(11) . . ?
W4 O3 K2 118.2(9) . 2_556 ?
W1 O3 K2 100.3(8) . 2_556 ?
W2 O8 Cs4 106.2(9) . 1_546 ?
W13 O42 K13 145.2(12) . . ?
W23 O95 Cs1 98.0(8) . 1_564 ?
W4 O33 K4 105.4(10) . . ?
W24 O100 K7 168.1(13) . . ?
W13 O64 K1 102.6(10) . 1_655 ?
W13 O64 K12 107.4(10) . . ?
K1 O64 K12 112.8(8) 1_655 . ?
W22 O81 Cs4 110.8(8) . . ?
W22 O83 W23 159.9(12) . . ?
W8 O29 K3 106.9(11) . . ?
W21 O88 K6 147.1(13) . . ?
W21 O88 K12 98.5(9) . 2_656 ?
K6 O88 K12 94.5(8) . 2_656 ?
W15 O40 K13 145.9(13) . . ?
W15 O66 K7 155.8(12) . 1_556 ?
O16 Cs4 W3 127.2(3) 2_566 1_564 ?
O16 Cs4 O10 154.9(4) 2_566 1_564 ?
O16 Cs4 O34 48.8(4) 2_566 2_566 ?
O16 Cs4 O106 107.1(5) 2_566 1_564 ?
O11 Cs4 W3 72.0(3) 2_566 1_564 ?
O11 Cs4 O16 57.8(4) 2_566 2_566 ?
O11 Cs4 O10 100.5(4) 2_566 1_564 ?
O11 Cs4 O82 100.8(4) 2_566 . ?
O11 Cs4 O34 45.4(5) 2_566 2_566 ?
O11 Cs4 O106 80.1(5) 2_566 1_564 ?
O12 Cs4 W3 25.0(3) 1_564 1_564 ?
O12 Cs4 O16 105.3(4) 1_564 2_566 ?
O12 Cs4 O11 57.4(4) 1_564 2_566 ?
O12 Cs4 O10 49.7(4) 1_564 1_564 ?
O12 Cs4 O82 101.7(4) 1_564 . ?
O12 Cs4 O34 60.3(4) 1_564 2_566 ?
O12 Cs4 O106 94.4(5) 1_564 1_564 ?
O10 Cs4 W3 28.7(3) 1_564 1_564 ?
O10 Cs4 O34 107.7(4) 1_564 2_566 ?
O10 Cs4 O106 78.3(5) 1_564 1_564 ?
O13 Cs4 W3 107.5(3) 2_566 1_564 ?
O13 Cs4 O16 49.6(4) 2_566 2_566 ?
O13 Cs4 O11 48.9(4) 2_566 2_566 ?
O13 Cs4 O12 103.4(4) 2_566 1_564 ?
O13 Cs4 O10 127.6(4) 2_566 1_564 ?
O13 Cs4 O82 108.9(4) 2_566 . ?
O13 Cs4 O34 80.7(4) 2_566 2_566 ?
O13 Cs4 O106 57.7(5) 2_566 1_564 ?
O82 Cs4 W3 121.3(3) . 1_564 ?
O82 Cs4 O16 59.9(4) . 2_566 ?
O82 Cs4 O10 119.3(4) . 1_564 ?
O82 Cs4 O34 57.9(4) . 2_566 ?
O82 Cs4 O106 161.5(5) . 1_564 ?
O34 Cs4 W3 85.2(3) 2_566 1_564 ?
O34 Cs4 O106 125.4(5) 2_566 1_564 ?
O8 Cs4 W3 78.1(4) 1_564 1_564 ?
O8 Cs4 O16 154.6(5) 1_564 2_566 ?
O8 Cs4 O11 144.5(5) 1_564 2_566 ?
O8 Cs4 O12 99.7(5) 1_564 1_564 ?
O8 Cs4 O10 50.3(5) 1_564 1_564 ?
O8 Cs4 O13 128.0(5) 1_564 2_566 ?
O8 Cs4 O82 111.0(5) 1_564 . ?
O8 Cs4 O34 149.9(5) 1_564 2_566 ?
O8 Cs4 O81 96.2(5) 1_564 . ?
O8 Cs4 O92 99.4(5) 1_564 . ?
O8 Cs4 O106 74.8(6) 1_564 1_564 ?
O81 Cs4 W3 168.7(3) . 1_564 ?
O81 Cs4 O16 59.2(4) . 2_566 ?
O81 Cs4 O11 116.4(5) . 2_566 ?
O81 Cs4 O12 152.5(5) . 1_564 ?
O81 Cs4 O10 142.8(4) . 1_564 ?
O81 Cs4 O13 83.8(5) . 2_566 ?
O81 Cs4 O82 51.4(4) . . ?
O81 Cs4 O34 95.6(5) . 2_566 ?
O81 Cs4 O92 100.9(5) . . ?
O81 Cs4 O106 111.5(5) . 1_564 ?
O92 Cs4 W3 70.8(3) . 1_564 ?
O92 Cs4 O16 91.8(5) . 2_566 ?
O92 Cs4 O11 88.6(5) . 2_566 ?
O92 Cs4 O12 54.5(5) . 1_564 ?
O92 Cs4 O10 74.0(5) . 1_564 ?
O92 Cs4 O13 131.9(5) . 2_566 ?
O92 Cs4 O82 50.6(5) . . ?
O92 Cs4 O34 51.2(5) . 2_566 ?
O92 Cs4 O106 147.5(5) . 1_564 ?
O106 Cs4 W3 76.7(4) 1_564 1_564 ?
O48 Cs2 O22 95.9(4) . . ?
O48 Cs2 O21 50.8(4) . . ?
O48 Cs2 O44 50.9(4) . . ?
O48 Cs2 O24 83.0(5) . . ?
O48 Cs2 O71 55.9(4) . . ?
O48 Cs2 O25 128.1(4) . . ?
O48 Cs2 O74 90.3(4) . . ?
O48 Cs2 O43 98.2(4) . . ?
O48 Cs2 O78 79.8(5) . . ?
O48 Cs2 O86 110.0(5) . . ?
O48 Cs2 O108 77.4(7) . . ?
O22 Cs2 O21 45.7(4) . . ?
O22 Cs2 O44 121.5(4) . . ?
O22 Cs2 O71 146.5(4) . . ?
O22 Cs2 O25 43.8(4) . . ?
O22 Cs2 O74 165.4(4) . . ?
O22 Cs2 O43 121.9(4) . . ?
O22 Cs2 O78 117.3(4) . . ?
O22 Cs2 O108 59.4(6) . . ?
O21 Cs2 O108 62.5(6) . . ?
O44 Cs2 O21 83.6(4) . . ?
O44 Cs2 O71 57.3(4) . . ?
O44 Cs2 O25 115.3(4) . . ?
O44 Cs2 O74 53.9(4) . . ?
O44 Cs2 O43 47.3(4) . . ?
O44 Cs2 O108 128.3(7) . . ?
O24 Cs2 O22 48.8(4) . . ?
O24 Cs2 O21 47.8(4) . . ?
O24 Cs2 O44 77.2(4) . . ?
O24 Cs2 O71 131.2(4) . . ?
O24 Cs2 O25 47.1(4) . . ?
O24 Cs2 O74 119.3(4) . . ?
O24 Cs2 O43 77.6(4) . . ?
O24 Cs2 O78 156.5(5) . . ?
O24 Cs2 O86 156.3(5) . . ?
O24 Cs2 O108 102.0(7) . . ?
O71 Cs2 O21 105.9(4) . . ?
O71 Cs2 O25 168.7(4) . . ?
O71 Cs2 O74 46.1(4) . . ?
O71 Cs2 O108 93.9(6) . . ?
O25 Cs2 O21 80.6(4) . . ?
O25 Cs2 O74 122.9(4) . . ?
O25 Cs2 O108 97.3(7) . . ?
O74 Cs2 O21 136.5(4) . . ?
O74 Cs2 O108 135.2(7) . . ?
O43 Cs2 O21 115.0(4) . . ?
O43 Cs2 O71 83.2(4) . . ?
O43 Cs2 O25 85.6(4) . . ?
O43 Cs2 O74 43.8(4) . . ?
O43 Cs2 O108 175.6(7) . . ?
O78 Cs2 O21 108.7(4) . . ?
O78 Cs2 O44 103.6(4) . . ?
O78 Cs2 O71 46.6(4) . . ?
O78 Cs2 O25 140.9(4) . . ?
O78 Cs2 O74 76.9(4) . . ?
O78 Cs2 O43 120.6(4) . . ?
O78 Cs2 O108 58.7(7) . . ?
O86 Cs2 O22 143.1(4) . . ?
O86 Cs2 O21 154.9(4) . . ?
O86 Cs2 O44 95.4(4) . . ?
O86 Cs2 O71 54.6(4) . . ?
O86 Cs2 O25 121.6(5) . . ?
O86 Cs2 O74 43.9(4) . . ?
O86 Cs2 O43 80.9(4) . . ?
O86 Cs2 O78 46.9(5) . . ?
O86 Cs2 O108 100.2(7) . . ?
O49 Cs3 O75 106.3(4) 2_566 . ?
O49 Cs3 O36 45.8(4) 2_566 2_566 ?
O18 Cs3 O49 104.7(4) 2_566 2_566 ?
O18 Cs3 O75 82.0(4) 2_566 . ?
O18 Cs3 O36 59.2(4) 2_566 2_566 ?
O18 Cs3 O17 48.0(4) 2_566 2_566 ?
O18 Cs3 O69 54.7(4) 2_566 2_566 ?
O21 Cs3 O49 79.8(4) 2_566 2_566 ?
O21 Cs3 O18 50.5(4) 2_566 2_566 ?
O21 Cs3 O75 48.9(4) 2_566 . ?
O21 Cs3 O36 55.8(4) 2_566 2_566 ?
O21 Cs3 O80 127.5(5) 2_566 . ?
O21 Cs3 O78 93.3(5) 2_566 . ?
O21 Cs3 O17 98.4(5) 2_566 2_566 ?
O21 Cs3 O54 109.8(5) 2_566 2_566 ?
O21 Cs3 O69 90.1(5) 2_566 2_566 ?
O21 Cs3 O108 75.6(7) 2_566 . ?
O77 Cs3 O49 154.5(4) . 2_566 ?
O77 Cs3 O18 76.3(4) . 2_566 ?
O77 Cs3 O21 81.9(5) . 2_566 ?
O77 Cs3 O75 48.2(4) . . ?
O77 Cs3 O36 131.5(4) . 2_566 ?
O77 Cs3 O80 48.5(5) . . ?
O77 Cs3 O78 50.2(5) . . ?
O77 Cs3 O17 76.2(4) . 2_566 ?
O77 Cs3 O54 159.6(5) . 2_566 ?
O77 Cs3 O69 120.1(5) . 2_566 ?
O77 Cs3 O108 107.8(7) . . ?
O36 Cs3 O75 103.5(4) 2_566 . ?
O80 Cs3 O49 138.3(4) . 2_566 ?
O80 Cs3 O18 117.1(4) . 2_566 ?
O80 Cs3 O75 81.3(4) . . ?
O80 Cs3 O36 173.0(4) . 2_566 ?
O80 Cs3 O17 86.5(4) . 2_566 ?
O80 Cs3 O69 125.9(5) . 2_566 ?
O78 Cs3 O49 113.4(4) . 2_566 ?
O78 Cs3 O18 120.7(4) . 2_566 ?
O78 Cs3 O75 45.3(4) . . ?
O78 Cs3 O36 141.9(4) . 2_566 ?
O78 Cs3 O80 44.8(4) . . ?
O78 Cs3 O17 122.6(5) . 2_566 ?
O78 Cs3 O69 168.9(5) . 2_566 ?
O78 Cs3 O108 63.7(7) . . ?
O17 Cs3 O49 123.9(4) 2_566 2_566 ?
O17 Cs3 O75 113.8(4) 2_566 . ?
O17 Cs3 O36 86.8(4) 2_566 2_566 ?
O54 Cs3 O49 45.7(4) 2_566 2_566 ?
O54 Cs3 O18 97.9(4) 2_566 2_566 ?
O54 Cs3 O75 151.3(4) 2_566 . ?
O54 Cs3 O36 54.5(4) 2_566 2_566 ?
O54 Cs3 O80 122.7(4) 2_566 . ?
O54 Cs3 O78 141.2(5) 2_566 . ?
O54 Cs3 O17 85.4(4) 2_566 2_566 ?
O54 Cs3 O69 45.9(5) 2_566 2_566 ?
O54 Cs3 O108 91.6(7) 2_566 . ?
O69 Cs3 O49 77.6(4) 2_566 2_566 ?
O69 Cs3 O75 135.2(4) 2_566 . ?
O69 Cs3 O36 47.1(4) 2_566 2_566 ?
O69 Cs3 O17 46.4(5) 2_566 2_566 ?
O108 Cs3 O49 50.4(7) . 2_566 ?
O108 Cs3 O18 125.4(7) . 2_566 ?
O108 Cs3 O75 66.4(7) . . ?
O108 Cs3 O36 85.4(7) . 2_566 ?
O108 Cs3 O80 101.3(7) . . ?
O108 Cs3 O17 172.0(7) . 2_566 ?
O108 Cs3 O69 127.4(7) . 2_566 ?
O49 Cs6 W19 98.9(3) . . ?
O49 Cs6 O22 112.3(4) . 2_566 ?
O49 Cs6 O52 43.8(4) . . ?
O49 Cs6 O20 140.1(4) . 2_566 ?
O49 Cs6 O76 119.7(4) . . ?
O49 Cs6 O35 169.2(4) . 2_566 ?
O50 Cs6 W19 70.8(3) . . ?
O50 Cs6 O49 48.6(4) . . ?
O50 Cs6 O22 152.3(4) . 2_566 ?
O50 Cs6 O52 47.9(4) . . ?
O50 Cs6 O20 131.5(4) . 2_566 ?
O50 Cs6 O76 77.2(4) . . ?
O50 Cs6 O35 122.2(4) . 2_566 ?
O50 Cs6 O31 161.6(4) . 2_566 ?
O50 Cs6 O105 77.8(4) . . ?
O50 Cs6 O108 93.8(7) . 2_566 ?
O22 Cs6 W19 97.2(3) 2_566 . ?
O22 Cs6 O52 137.1(4) 2_566 . ?
O52 Cs6 W19 118.7(3) . . ?
O75 Cs6 W19 23.3(3) . . ?
O75 Cs6 O49 91.3(4) . . ?
O75 Cs6 O50 80.9(4) . . ?
O75 Cs6 O22 79.8(4) . 2_566 ?
O75 Cs6 O52 125.6(4) . . ?
O75 Cs6 O20 55.9(4) . 2_566 ?
O75 Cs6 O76 50.7(4) . . ?
O75 Cs6 O35 92.3(4) . 2_566 ?
O75 Cs6 O31 110.5(4) . 2_566 ?
O75 Cs6 O105 98.5(5) . . ?
O75 Cs6 O108 75.2(7) . 2_566 ?
O20 Cs6 W19 60.8(3) 2_566 . ?
O20 Cs6 O22 46.1(4) 2_566 2_566 ?
O20 Cs6 O52 175.6(4) 2_566 . ?
O76 Cs6 W19 29.4(3) . . ?
O76 Cs6 O22 104.9(4) . 2_566 ?
O76 Cs6 O52 118.0(4) . . ?
O76 Cs6 O20 59.2(4) . 2_566 ?
O76 Cs6 O35 56.3(4) . 2_566 ?
O35 Cs6 W19 80.8(3) 2_566 . ?
O35 Cs6 O22 78.3(4) 2_566 2_566 ?
O35 Cs6 O52 127.1(4) 2_566 . ?
O35 Cs6 O20 48.7(4) 2_566 2_566 ?
O31 Cs6 W19 113.8(3) 2_566 . ?
O31 Cs6 O49 141.4(4) 2_566 . ?
O31 Cs6 O22 46.1(4) 2_566 2_566 ?
O31 Cs6 O52 123.8(4) 2_566 . ?
O31 Cs6 O20 55.1(4) 2_566 2_566 ?
O31 Cs6 O76 98.4(4) 2_566 . ?
O31 Cs6 O35 45.4(4) 2_566 2_566 ?
O31 Cs6 O105 86.0(4) 2_566 . ?
O31 Cs6 O108 103.0(7) 2_566 2_566 ?
O105 Cs6 W19 75.9(3) . . ?
O105 Cs6 O49 123.0(4) . . ?
O105 Cs6 O22 124.6(4) . 2_566 ?
O105 Cs6 O52 88.5(4) . . ?
O105 Cs6 O20 87.2(4) . 2_566 ?
O105 Cs6 O76 48.0(4) . . ?
O105 Cs6 O35 46.4(4) . 2_566 ?
O105 Cs6 O108 170.3(7) . 2_566 ?
O108 Cs6 W19 96.9(6) 2_566 . ?
O108 Cs6 O49 50.9(7) 2_566 . ?
O108 Cs6 O22 62.2(7) 2_566 2_566 ?
O108 Cs6 O52 89.3(7) 2_566 . ?
O108 Cs6 O20 95.1(7) 2_566 2_566 ?
O108 Cs6 O76 125.8(7) 2_566 . ?
O108 Cs6 O35 139.9(7) 2_566 2_566 ?
W13 O63 W16 92.5(7) . . ?
W13 O63 W15 93.1(7) . . ?
W15 O63 W16 92.1(7) . . ?
As2 O63 W16 135.1(10) . . ?
As2 O63 W13 117.9(9) . . ?
As2 O63 W15 116.4(9) . . ?
W25 Cs1 W2 108.83(7) 1_546 . ?
O10 Cs1 W25 99.4(3) . 1_546 ?
O10 Cs1 W2 27.7(3) . . ?
O10 Cs1 O30 57.3(4) . . ?
O10 Cs1 O14 49.1(4) . . ?
O10 Cs1 O96 108.8(5) . 1_546 ?
O10 Cs1 O95 97.7(5) . 1_546 ?
O10 Cs1 O92 78.0(5) . 1_546 ?
O10 Cs1 O115 113.0(4) . 2_656 ?
O10 Cs1 O113 86.4(5) . 2_656 ?
O10 Cs1 O118 173.7(6) . 1_546 ?
O30 Cs1 W25 149.1(3) . 1_546 ?
O30 Cs1 W2 60.9(3) . . ?
O30 Cs1 O14 46.0(4) . . ?
O30 Cs1 O95 126.1(4) . 1_546 ?
O30 Cs1 O115 55.8(4) . 2_656 ?
O30 Cs1 O113 91.0(5) . 2_656 ?
O14 Cs1 W25 104.0(3) . 1_546 ?
O14 Cs1 W2 73.3(3) . . ?
O14 Cs1 O95 146.4(4) . 1_546 ?
O14 Cs1 O115 81.0(4) . 2_656 ?
O14 Cs1 O113 49.3(5) . 2_656 ?
O9 Cs1 W25 135.1(4) . 1_546 ?
O9 Cs1 W2 28.8(4) . . ?
O9 Cs1 O10 50.2(5) . . ?
O9 Cs1 O30 47.3(5) . . ?
O9 Cs1 O14 80.9(5) . . ?
O9 Cs1 O96 121.8(5) . 1_546 ?
O9 Cs1 O95 79.3(5) . 1_546 ?
O9 Cs1 O92 123.5(5) . 1_546 ?
O9 Cs1 O115 85.9(5) . 2_656 ?
O9 Cs1 O113 129.8(5) . 2_656 ?
O9 Cs1 O118 134.7(6) . 1_546 ?
O96 Cs1 W25 27.5(3) 1_546 1_546 ?
O96 Cs1 W2 104.9(3) 1_546 . ?
O96 Cs1 O30 165.4(4) 1_546 . ?
O96 Cs1 O14 130.0(4) 1_546 . ?
O96 Cs1 O95 47.0(5) 1_546 1_546 ?
O96 Cs1 O115 138.2(4) 1_546 2_656 ?
O96 Cs1 O113 92.3(5) 1_546 2_656 ?
O96 Cs1 O118 72.5(5) 1_546 1_546 ?
O95 Cs1 W25 72.8(3) 1_546 1_546 ?
O95 Cs1 W2 76.2(3) 1_546 . ?
O92 Cs1 W25 24.9(4) 1_546 1_546 ?
O92 Cs1 W2 94.7(4) 1_546 . ?
O92 Cs1 O30 124.2(5) 1_546 . ?
O92 Cs1 O14 80.3(5) 1_546 . ?
O92 Cs1 O96 49.7(5) 1_546 1_546 ?
O92 Cs1 O95 88.3(5) 1_546 1_546 ?
O92 Cs1 O115 141.5(5) 1_546 2_656 ?
O92 Cs1 O113 51.8(5) 1_546 2_656 ?
O92 Cs1 O118 99.0(6) 1_546 1_546 ?
O115 Cs1 W25 138.9(3) 2_656 1_546 ?
O115 Cs1 W2 111.5(3) 2_656 . ?
O115 Cs1 O95 124.1(4) 2_656 1_546 ?
O113 Cs1 W25 65.6(4) 2_656 1_546 ?
O113 Cs1 W2 114.1(4) 2_656 . ?
O113 Cs1 O95 138.3(5) 2_656 1_546 ?
O113 Cs1 O115 91.0(5) 2_656 2_656 ?
O118 Cs1 W25 79.0(4) 1_546 1_546 ?
O118 Cs1 W2 158.5(4) 1_546 . ?
O118 Cs1 O30 121.8(5) 1_546 . ?
O118 Cs1 O14 125.2(5) 1_546 . ?
O118 Cs1 O95 87.7(5) 1_546 1_546 ?
O118 Cs1 O115 66.1(5) 1_546 2_656 ?
O118 Cs1 O113 87.4(6) 1_546 2_656 ?
W27 Cs5 W17 136.20(13) . 2_666 ?
W27 Cs5 W14 145.86(12) . 2_666 ?
W27 Cs5 W16 84.99(10) . 2_666 ?
W27 Cs5 W15 93.70(10) . 2_666 ?
W17 Cs5 W14 48.85(5) 2_666 2_666 ?
W16 Cs5 W17 55.18(6) 2_666 2_666 ?
W16 Cs5 W14 77.00(8) 2_666 2_666 ?
W16 Cs5 W15 50.49(6) 2_666 2_666 ?
W15 Cs5 W17 75.54(8) 2_666 2_666 ?
W15 Cs5 W14 52.57(5) 2_666 2_666 ?
O52 Cs5 W27 160.7(4) 2_666 . ?
O52 Cs5 W17 26.7(3) 2_666 2_666 ?
O52 Cs5 W14 28.8(3) 2_666 2_666 ?
O52 Cs5 W16 75.8(3) 2_666 2_666 ?
O52 Cs5 W15 74.5(3) 2_666 2_666 ?
O105 Cs5 W27 27.1(3) . . ?
O105 Cs5 W17 109.1(4) . 2_666 ?
O105 Cs5 W14 135.3(4) . 2_666 ?
O105 Cs5 W16 61.0(3) . 2_666 ?
O105 Cs5 W15 87.0(3) . 2_666 ?
O105 Cs5 O52 134.8(5) . 2_666 ?
O58 Cs5 W27 112.0(3) 2_666 . ?
O58 Cs5 W17 25.6(3) 2_666 2_666 ?
O58 Cs5 W14 61.0(3) 2_666 2_666 ?
O58 Cs5 W16 29.7(3) 2_666 2_666 ?
O58 Cs5 W15 63.0(3) 2_666 2_666 ?
O58 Cs5 O52 49.2(5) 2_666 2_666 ?
O58 Cs5 O105 85.6(5) 2_666 . ?
O55 Cs5 W27 120.4(4) 2_666 . ?
O55 Cs5 W17 60.0(4) 2_666 2_666 ?
O55 Cs5 W14 25.6(4) 2_666 2_666 ?
O55 Cs5 W16 62.5(4) 2_666 2_666 ?
O55 Cs5 W15 27.0(4) 2_666 2_666 ?
O55 Cs5 O52 50.2(5) 2_666 2_666 ?
O55 Cs5 O105 112.5(5) 2_666 . ?
O55 Cs5 O58 59.4(5) 2_666 2_666 ?
O56 Cs5 W27 67.4(4) . . ?
O56 Cs5 W17 87.5(4) . 2_666 ?
O56 Cs5 W14 136.1(4) . 2_666 ?
O56 Cs5 W16 81.7(4) . 2_666 ?
O56 Cs5 W15 130.6(4) . 2_666 ?
O56 Cs5 O52 108.6(5) . 2_666 ?
O56 Cs5 O105 55.1(5) . . ?
O56 Cs5 O58 81.8(5) . 2_666 ?
O56 Cs5 O55 140.9(6) . 2_666 ?
O56 Cs5 O61 100.3(5) . 2_666 ?
O56 Cs5 O103 96.3(5) . . ?
O61 Cs5 W27 76.5(4) 2_666 . ?
O61 Cs5 W17 73.4(4) 2_666 2_666 ?
O61 Cs5 W14 74.8(4) 2_666 2_666 ?
O61 Cs5 W16 25.5(4) 2_666 2_666 ?
O61 Cs5 W15 30.5(4) 2_666 2_666 ?
O61 Cs5 O52 86.1(5) 2_666 2_666 ?
O61 Cs5 O105 60.7(5) 2_666 . ?
O61 Cs5 O58 50.8(5) 2_666 2_666 ?
O61 Cs5 O55 52.3(5) 2_666 2_666 ?
O103 Cs5 W27 29.5(4) . . ?
O103 Cs5 W17 149.3(4) . 2_666 ?
O103 Cs5 W14 123.3(4) . 2_666 ?
O103 Cs5 W16 95.2(4) . 2_666 ?
O103 Cs5 W15 79.1(4) . 2_666 ?
O103 Cs5 O52 151.7(5) . 2_666 ?
O103 Cs5 O105 52.2(5) . . ?
O103 Cs5 O58 124.8(5) . 2_666 ?
O103 Cs5 O55 101.6(5) . 2_666 ?
O103 Cs5 O61 76.0(5) . 2_666 ?
W25 O92 Cs4 110.2(8) . . ?
W25 O92 Cs1 103.8(8) . 1_564 ?
Cs1 O92 Cs4 95.2(5) 1_564 . ?
W18 O112 K4 140.7(11) . 2_656 ?
W7 O27 K9 141.6(10) . 2_656 ?
W7 O27 K3 106.5(9) . . ?
W7 O27 K4 107.5(9) . . ?
K9 O27 K3 104.0(9) 2_656 . ?
K9 O27 K4 82.8(7) 2_656 . ?
K4 O27 K3 38.6(12) . . ?
O48 K5 O48 180.0 . 2_566 ?
O48 K5 O21 117.9(5) . 2_566 ?
O48 K5 O21 62.1(5) . . ?
O48 K5 O21 62.1(5) 2_566 2_566 ?
O48 K5 O21 117.9(5) 2_566 . ?
O48 K5 O75 60.5(5) 2_566 2_566 ?
O48 K5 O75 119.5(5) . 2_566 ?
O48 K5 O75 119.5(5) 2_566 . ?
O48 K5 O75 60.5(5) . . ?
O48 K5 Cs2 135.9(4) . 2_566 ?
O48 K5 Cs2 135.9(4) 2_566 . ?
O48 K5 Cs2 44.1(4) 2_566 2_566 ?
O48 K5 Cs2 44.1(4) . . ?
O48 K5 Cs3 71.2(3) 2_566 . ?
O48 K5 Cs3 108.8(3) 2_566 2_566 ?
O48 K5 Cs3 108.8(3) . . ?
O48 K5 Cs3 71.2(3) . 2_566 ?
O21 K5 O21 180.0 2_566 . ?
O21 K5 O75 59.7(5) . 2_566 ?
O21 K5 O75 59.7(5) 2_566 . ?
O21 K5 O75 120.3(5) 2_566 2_566 ?
O21 K5 O75 120.3(5) . . ?
O21 K5 Cs2 57.2(4) 2_566 2_566 ?
O21 K5 Cs2 57.3(4) . . ?
O21 K5 Cs2 122.7(4) . 2_566 ?
O21 K5 Cs2 122.7(4) 2_566 . ?
O21 K5 Cs3 135.7(4) . . ?
O21 K5 Cs3 44.3(4) . 2_566 ?
O21 K5 Cs3 135.7(4) 2_566 2_566 ?
O21 K5 Cs3 44.3(4) 2_566 . ?
O75 K5 O75 180.0 . 2_566 ?
O75 K5 Cs2 109.3(3) . 2_566 ?
O75 K5 Cs2 70.7(3) 2_566 2_566 ?
O75 K5 Cs2 70.7(3) . . ?
O75 K5 Cs2 109.3(3) 2_566 . ?
O75 K5 Cs3 123.6(3) 2_566 . ?
O75 K5 Cs3 56.4(3) 2_566 2_566 ?
O75 K5 Cs3 56.4(3) . . ?
O75 K5 Cs3 123.6(3) . 2_566 ?
Cs2 K5 Cs2 180.0 2_566 . ?
Cs2 K5 Cs3 85.50(4) 2_566 2_566 ?
Cs2 K5 Cs3 94.50(4) . 2_566 ?
Cs2 K5 Cs3 85.50(4) . . ?
Cs2 K5 Cs3 94.50(4) 2_566 . ?
Cs3 K5 Cs3 180.0 2_566 . ?
O108 K5 O48 102.2(9) 2_566 2_566 ?
O108 K5 O48 102.2(9) . . ?
O108 K5 O48 77.8(9) 2_566 . ?
O108 K5 O48 77.8(9) . 2_566 ?
O108 K5 O21 88.1(9) 2_566 2_566 ?
O108 K5 O21 91.9(9) . 2_566 ?
O108 K5 O21 88.1(9) . . ?
O108 K5 O21 91.9(9) 2_566 . ?
O108 K5 O75 91.2(9) 2_566 . ?
O108 K5 O75 91.2(9) . 2_566 ?
O108 K5 O75 88.8(9) . . ?
O108 K5 O75 88.8(9) 2_566 2_566 ?
O108 K5 Cs2 121.1(8) 2_566 . ?
O108 K5 Cs2 121.1(8) . 2_566 ?
O108 K5 Cs2 58.9(8) 2_566 2_566 ?
O108 K5 Cs2 58.9(8) . . ?
O108 K5 Cs3 130.3(8) 2_566 . ?
O108 K5 Cs3 49.7(8) 2_566 2_566 ?
O108 K5 Cs3 130.3(8) . 2_566 ?
O108 K5 Cs3 49.7(8) . . ?
O108 K5 O108 180.0 2_566 . ?
W16 K1 Ho1 99.07(13) 1_455 . ?
W13 K1 W16 51.52(8) 1_455 1_455 ?
W13 K1 Ho1 141.23(17) 1_455 . ?
W13 K1 As1 157.5(2) 1_455 . ?
As1 K1 W16 128.02(19) . 1_455 ?
As1 K1 Ho1 58.54(9) . . ?
O35 K1 W16 74.3(4) . 1_455 ?
O35 K1 Ho1 30.2(3) . . ?
O35 K1 W13 124.9(4) . 1_455 ?
O35 K1 As1 65.2(4) . . ?
O35 K1 O34 59.9(5) . . ?
O35 K1 O64 151.8(6) . 1_455 ?
O35 K1 O106 131.7(6) . . ?
O7 K1 W16 155.3(5) . 1_455 ?
O7 K1 Ho1 101.6(5) . . ?
O7 K1 W13 114.2(5) . 1_455 ?
O7 K1 As1 55.8(5) . . ?
O7 K1 O35 119.9(6) . . ?
O7 K1 O34 83.4(6) . . ?
O7 K1 O62 135.4(7) . 1_455 ?
O7 K1 O64 87.4(7) . 1_455 ?
O7 K1 O37 121.5(7) . . ?
O7 K1 O106 52.8(7) . . ?
O34 K1 W16 120.9(4) . 1_455 ?
O34 K1 Ho1 29.7(4) . . ?
O34 K1 W13 138.9(4) . 1_455 ?
O34 K1 As1 63.2(4) . . ?
O34 K1 O106 72.0(6) . . ?
O62 K1 W16 21.8(4) 1_455 1_455 ?
O62 K1 Ho1 120.9(4) 1_455 . ?
O62 K1 W13 33.8(4) 1_455 1_455 ?
O62 K1 As1 136.6(5) 1_455 . ?
O62 K1 O35 95.0(6) 1_455 . ?
O62 K1 O34 140.8(6) 1_455 . ?
O62 K1 O64 57.6(6) 1_455 1_455 ?
O62 K1 O37 88.7(7) 1_455 . ?
O62 K1 O106 122.8(7) 1_455 . ?
O4 K1 W16 90.9(5) . 1_455 ?
O4 K1 Ho1 105.9(5) . . ?
O4 K1 W13 99.8(5) . 1_455 ?
O4 K1 As1 58.5(5) . . ?
O4 K1 O35 89.0(6) . . ?
O4 K1 O7 70.4(7) . . ?
O4 K1 O34 121.3(6) . . ?
O4 K1 O62 84.5(6) . 1_455 ?
O4 K1 O64 94.3(7) . 1_455 ?
O4 K1 O37 167.2(7) . . ?
O4 K1 O106 120.5(7) . . ?
O64 K1 W16 77.7(5) 1_455 1_455 ?
O64 K1 Ho1 159.6(5) 1_455 . ?
O64 K1 W13 27.0(5) 1_455 1_455 ?
O64 K1 As1 138.6(5) 1_455 . ?
O64 K1 O34 137.0(6) 1_455 . ?
O64 K1 O106 69.1(7) 1_455 . ?
O37 K1 W16 78.9(5) . 1_455 ?
O37 K1 Ho1 68.6(5) . . ?
O37 K1 W13 80.0(5) . 1_455 ?
O37 K1 As1 122.5(5) . . ?
O37 K1 O35 80.8(6) . . ?
O37 K1 O34 59.7(6) . . ?
O37 K1 O64 91.1(7) . 1_455 ?
O37 K1 O106 72.2(7) . . ?
O106 K1 W16 134.9(5) . 1_455 ?
O106 K1 Ho1 101.7(5) . . ?
O106 K1 W13 89.2(5) . 1_455 ?
O106 K1 As1 96.9(5) . . ?
W1 K2 W1 135.5(2) . 2_556 ?
W1 K2 K9 85.44(16) . 1_455 ?
W1 K2 K9 128.08(19) 2_556 1_455 ?
W1 K2 K4 125.5(3) . 2_556 ?
W1 K2 K4 98.1(3) 2_556 2_556 ?
O2 K2 W1 29.9(3) . . ?
O2 K2 W1 29.0(4) 2_556 2_556 ?
O2 K2 W1 117.9(4) . 2_556 ?
O2 K2 W1 124.5(4) 2_556 . ?
O2 K2 O2 124.2(4) 2_556 . ?
O2 K2 K9 107.3(4) 2_556 1_455 ?
O2 K2 K9 111.7(4) . 1_455 ?
O2 K2 K10 69.9(4) . 1_455 ?
O2 K2 K10 164.2(5) 2_556 1_455 ?
O2 K2 K4 139.4(5) . 2_556 ?
O2 K2 K4 96.4(5) 2_556 2_556 ?
O1 K2 W1 139.5(5) . 2_556 ?
O1 K2 W1 24.9(5) . . ?
O1 K2 O2 115.9(6) . 2_556 ?
O1 K2 O2 54.7(6) . . ?
O1 K2 O3 168.2(7) . 2_556 ?
O1 K2 K2 79.4(5) . 2_556 ?
O1 K2 K9 64.4(5) . 1_455 ?
O1 K2 K10 77.4(5) . 1_455 ?
O1 K2 K4 108.9(5) . 2_556 ?
O3 K2 W1 160.8(5) 2_556 . ?
O3 K2 W1 31.6(4) 2_556 2_556 ?
O3 K2 O2 52.7(6) 2_556 2_556 ?
O3 K2 O2 132.1(6) 2_556 . ?
O3 K2 K9 113.7(5) 2_556 1_455 ?
O3 K2 K10 113.4(5) 2_556 1_455 ?
O3 K2 K4 72.1(5) 2_556 2_556 ?
K2 K2 W1 67.1(2) 2_556 2_556 ?
K2 K2 W1 68.4(2) 2_556 . ?
K2 K2 O2 58.7(4) 2_556 . ?
K2 K2 O2 65.5(4) 2_556 2_556 ?
K2 K2 O3 96.4(5) 2_556 2_556 ?
K2 K2 K9 135.6(3) 2_556 1_455 ?
K2 K2 K10 128.0(4) 2_556 1_455 ?
K2 K2 K4 161.8(4) 2_556 2_556 ?
K9 K2 K4 45.6(3) 1_455 2_556 ?
K10 K2 W1 71.2(3) 1_455 . ?
K10 K2 W1 141.6(3) 1_455 2_556 ?
K10 K2 K9 69.7(2) 1_455 1_455 ?
K10 K2 K4 70.2(3) 1_455 2_556 ?
O110 K2 W1 114.0(4) . . ?
O110 K2 W1 91.2(4) . 2_556 ?
O110 K2 O2 95.1(5) . . ?
O110 K2 O2 116.7(6) . 2_556 ?
O110 K2 O1 127.4(6) . . ?
O110 K2 O3 64.0(6) . 2_556 ?
O110 K2 K2 124.1(5) . 2_556 ?
O110 K2 K9 98.9(4) . 1_455 ?
O110 K2 K10 50.6(4) . 1_455 ?
O110 K2 K4 64.3(4) . 2_556 ?
W11 K8 Ho3 124.39(17) 2_656 . ?
W11 K8 As3 143.4(2) 2_656 . ?
W11 K8 K11 58.3(3) 2_656 2_656 ?
W11 K8 K4 99.2(3) 2_656 2_656 ?
Ho3 K8 K11 103.4(4) . 2_656 ?
As3 K8 Ho3 57.79(11) . . ?
As3 K8 K11 85.1(3) . 2_656 ?
As3 K8 K4 117.3(3) . 2_656 ?
O74 K8 W11 101.5(4) . 2_656 ?
O74 K8 Ho3 31.3(4) . . ?
O74 K8 As3 61.5(4) . . ?
O74 K8 O73 62.8(6) . . ?
O74 K8 O111 86.3(6) . 2_656 ?
O74 K8 K11 72.8(5) . 2_656 ?
O74 K8 K3 139.4(10) . 2_656 ?
O74 K8 K4 114.6(5) . 2_656 ?
O87 K8 W11 92.1(5) . 2_656 ?
O87 K8 Ho3 99.4(5) . . ?
O87 K8 As3 54.4(5) . . ?
O87 K8 O74 79.2(6) . . ?
O87 K8 O68 76.8(6) . 2_656 ?
O87 K8 O73 117.0(6) . . ?
O87 K8 O111 156.3(6) . 2_656 ?
O87 K8 K11 38.0(5) . 2_656 ?
O87 K8 K3 141.3(10) . 2_656 ?
O87 K8 K4 159.5(6) . 2_656 ?
O68 K8 W11 24.7(4) 2_656 2_656 ?
O68 K8 Ho3 107.5(5) 2_656 . ?
O68 K8 As3 120.8(5) 2_656 . ?
O68 K8 O74 79.8(6) 2_656 . ?
O68 K8 O73 134.6(6) 2_656 . ?
O68 K8 O111 82.3(6) 2_656 2_656 ?
O68 K8 K11 39.2(5) 2_656 2_656 ?
O68 K8 K3 103.9(13) 2_656 2_656 ?
O68 K8 K4 119.1(5) 2_656 2_656 ?
O73 K8 W11 141.0(5) . 2_656 ?
O73 K8 Ho3 31.5(4) . . ?
O73 K8 As3 63.4(4) . . ?
O73 K8 O111 71.2(6) . 2_656 ?
O73 K8 K11 133.8(6) . 2_656 ?
O73 K8 K3 90.5(13) . 2_656 ?
O73 K8 K4 62.4(5) . 2_656 ?
O101 K8 W11 132.1(6) . 2_656 ?
O101 K8 Ho3 102.9(5) . . ?
O101 K8 As3 56.5(5) . . ?
O101 K8 O74 117.7(7) . . ?
O101 K8 O87 70.9(7) . . ?
O101 K8 O68 138.6(7) . 2_656 ?
O101 K8 O73 84.2(7) . . ?
O101 K8 O111 132.7(7) . 2_656 ?
O101 K8 K11 106.7(6) . 2_656 ?
O101 K8 K3 86.6(10) . 2_656 ?
O101 K8 K4 89.0(6) . 2_656 ?
O111 K8 W11 72.4(4) 2_656 2_656 ?
O111 K8 Ho3 76.4(4) 2_656 . ?
O111 K8 As3 132.5(5) 2_656 . ?
O111 K8 K11 119.6(5) 2_656 2_656 ?
O111 K8 K4 44.0(5) 2_656 2_656 ?
K3 K8 W11 79.8(12) 2_656 2_656 ?
K3 K8 Ho3 116.5(11) 2_656 . ?
K3 K8 As3 134.9(11) 2_656 . ?
K3 K8 O111 55.0(8) 2_656 2_656 ?
K3 K8 K11 134.0(13) 2_656 2_656 ?
K3 K8 K4 28.5(12) 2_656 2_656 ?
K4 K8 Ho3 88.2(3) 2_656 . ?
K4 K8 K11 157.5(4) 2_656 2_656 ?
W18 K9 Cs2 172.7(2) . 2_656 ?
W18 K9 K12 95.8(2) . . ?
W18 K9 K11 104.1(4) . . ?
W11 K9 W18 51.78(10) . . ?
W11 K9 Cs2 125.9(2) . 2_656 ?
W11 K9 K12 57.9(2) . . ?
W11 K9 K11 65.0(5) . . ?
O01S K9 W18 19.8(4) . . ?
O01S K9 W11 32.0(4) . . ?
O01S K9 O43 117.3(6) . 2_656 ?
O01S K9 O68 59.4(6) . . ?
O01S K9 Cs2 157.5(4) . 2_656 ?
O01S K9 O27 136.2(6) . 2_656 ?
O01S K9 O111 66.0(5) . 2_656 ?
O01S K9 K12 80.2(4) . . ?
O01S K9 K11 88.4(6) . . ?
O01S K9 K4 87.8(5) . 2_656 ?
O01S K9 O109 63.1(8) . . ?
O43 K9 W18 123.2(4) 2_656 . ?
O43 K9 W11 100.3(4) 2_656 . ?
O43 K9 O68 84.0(6) 2_656 . ?
O43 K9 Cs2 49.5(4) 2_656 2_656 ?
O43 K9 O111 71.9(6) 2_656 2_656 ?
O43 K9 K12 108.3(5) 2_656 . ?
O43 K9 K11 103.6(5) 2_656 . ?
O43 K9 K4 96.4(5) 2_656 2_656 ?
O43 K9 O109 155.2(8) 2_656 . ?
O68 K9 W18 79.2(4) . . ?
O68 K9 W11 27.4(4) . . ?
O68 K9 Cs2 98.7(4) . 2_656 ?
O68 K9 O111 98.0(6) . 2_656 ?
O68 K9 K12 44.0(5) . . ?
O68 K9 K11 48.2(6) . . ?
O68 K9 K4 142.1(6) . 2_656 ?
O68 K9 O109 75.2(8) . . ?
O27 K9 W18 118.9(5) 2_656 . ?
O27 K9 W11 154.7(5) 2_656 . ?
O27 K9 O43 63.6(6) 2_656 2_656 ?
O27 K9 O68 147.5(6) 2_656 . ?
O27 K9 Cs2 59.7(4) 2_656 2_656 ?
O27 K9 O111 74.4(6) 2_656 2_656 ?
O27 K9 K12 143.4(5) 2_656 . ?
O27 K9 K11 135.2(6) 2_656 . ?
O27 K9 K4 50.6(5) 2_656 2_656 ?
O27 K9 O109 135.4(8) 2_656 . ?
O111 K9 W18 57.7(4) 2_656 . ?
O111 K9 W11 82.3(4) 2_656 . ?
O111 K9 Cs2 116.1(4) 2_656 2_656 ?
O111 K9 K12 139.9(5) 2_656 . ?
O111 K9 K11 145.9(6) 2_656 . ?
O111 K9 K4 47.6(5) 2_656 2_656 ?
K12 K9 Cs2 87.3(2) . 2_656 ?
K11 K9 Cs2 79.2(4) . 2_656 ?
K11 K9 K12 8.3(4) . . ?
K4 K9 W18 68.9(3) 2_656 . ?
K4 K9 W11 117.7(4) 2_656 . ?
K4 K9 Cs2 110.3(4) 2_656 2_656 ?
K4 K9 K12 155.2(4) 2_656 . ?
K4 K9 K11 159.0(5) 2_656 . ?
O109 K9 W18 66.5(7) . . ?
O109 K9 W11 66.7(7) . . ?
O109 K9 Cs2 119.9(7) . 2_656 ?
O109 K9 O111 124.0(8) . 2_656 ?
O109 K9 K12 46.9(7) . . ?
O109 K9 K11 52.1(7) . . ?
O109 K9 K4 108.3(7) . 2_656 ?
W5 K10 W16 116.3(3) 1_655 . ?
W5 K10 Cs6 55.96(13) 1_655 2_666 ?
W5 K10 K1 73.6(2) 1_655 1_655 ?
W5 K10 K9 127.6(3) 1_655 . ?
W5 K10 K4 133.6(4) 1_655 2_656 ?
W16 K10 Cs6 78.06(18) . 2_666 ?
W16 K10 K1 52.44(17) . 1_655 ?
W16 K10 K9 94.2(2) . . ?
W16 K10 K4 110.1(3) . 2_656 ?
O31 K10 W5 26.6(3) 1_655 1_655 ?
O31 K10 W16 89.8(4) 1_655 . ?
O31 K10 O59 119.2(6) 1_655 . ?
O31 K10 Cs6 41.7(3) 1_655 2_666 ?
O31 K10 K1 52.9(4) 1_655 1_655 ?
O31 K10 K2 93.8(4) 1_655 1_655 ?
O31 K10 K9 137.5(5) 1_655 . ?
O31 K10 K4 160.1(5) 1_655 2_656 ?
O59 K10 W5 145.2(5) . 1_655 ?
O59 K10 W16 30.1(3) . . ?
O59 K10 Cs6 104.5(4) . 2_666 ?
O59 K10 K1 73.6(4) . 1_655 ?
O59 K10 K2 135.8(5) . 1_655 ?
O59 K10 K9 68.6(4) . . ?
O59 K10 K4 80.6(4) . 2_656 ?
O60 K10 W5 97.8(5) . 1_655 ?
O60 K10 W16 24.8(4) . . ?
O60 K10 O31 71.9(5) . 1_655 ?
O60 K10 O59 52.7(5) . . ?
O60 K10 Cs6 53.3(4) . 2_666 ?
O60 K10 K1 53.8(4) . 1_655 ?
O60 K10 K2 164.3(6) . 1_655 ?
O60 K10 K9 119.0(5) . . ?
O60 K10 K4 126.6(5) . 2_656 ?
Cs6 K10 K1 75.67(17) 2_666 1_655 ?
K2 K10 W5 69.0(2) 1_655 1_655 ?
K2 K10 W16 155.6(4) 1_655 . ?
K2 K10 Cs6 119.6(3) 1_655 2_666 ?
K2 K10 K1 112.5(3) 1_655 1_655 ?
K2 K10 K9 67.2(2) 1_655 . ?
K2 K10 K4 68.4(3) 1_655 2_656 ?
K9 K10 Cs6 172.0(3) . 2_666 ?
K9 K10 K1 98.1(3) . 1_655 ?
K9 K10 K4 44.9(3) . 2_656 ?
O110 K10 W5 75.0(4) 1_655 1_655 ?
O110 K10 W16 154.9(6) 1_655 . ?
O110 K10 O31 98.6(5) 1_655 1_655 ?
O110 K10 O59 138.7(6) 1_655 . ?
O110 K10 O60 138.9(7) 1_655 . ?
O110 K10 Cs6 92.6(4) 1_655 2_666 ?
O110 K10 K1 147.7(5) 1_655 1_655 ?
O110 K10 K2 47.8(4) 1_655 1_655 ?
O110 K10 K9 95.3(4) 1_655 . ?
O110 K10 K4 63.0(5) 1_655 2_656 ?
O110 K10 O109 126.3(8) 1_655 . ?
K4 K10 Cs6 139.8(4) 2_656 2_666 ?
K4 K10 K1 141.3(3) 2_656 1_655 ?
O109 K10 W5 109.3(7) . 1_655 ?
O109 K10 W16 73.2(7) . . ?
O109 K10 O31 104.6(8) . 1_655 ?
O109 K10 O59 62.3(7) . . ?
O109 K10 O60 94.5(8) . . ?
O109 K10 Cs6 135.5(7) . 2_666 ?
O109 K10 K1 59.9(7) . 1_655 ?
O109 K10 K2 82.6(7) . 1_655 ?
O109 K10 K9 38.2(7) . . ?
O109 K10 K4 82.8(7) . 2_656 ?
W21 K6 Cs4 124.8(5) . 2_565 ?
W21 K6 K12 56.7(3) . 2_656 ?
W21 K6 K11 51.9(3) . 2_656 ?
O88 K6 W21 13.6(5) . . ?
O88 K6 Cs4 111.9(8) . 2_565 ?
O88 K6 K12 50.4(6) . 2_656 ?
O88 K6 K11 44.7(6) . 2_656 ?
O88 K6 O114 61.9(8) . . ?
O88 K6 O107 75.8(10) . . ?
K12 K6 Cs4 99.4(4) 2_656 2_565 ?
K12 K6 K11 6.3(4) 2_656 2_656 ?
K11 K6 Cs4 99.1(4) 2_656 2_565 ?
O114 K6 W21 73.3(6) . . ?
O114 K6 Cs4 52.8(5) . 2_565 ?
O114 K6 K12 80.7(6) . 2_656 ?
O114 K6 K11 75.7(6) . 2_656 ?
O107 K6 W21 86.9(8) . . ?
O107 K6 Cs4 63.2(8) . 2_565 ?
O107 K6 K12 37.3(8) . 2_656 ?
O107 K6 K11 38.9(8) . 2_656 ?
O107 K6 O114 66.4(10) . . ?
K2 O110 K10 81.7(5) . 1_455 ?
O70 K13 Ho2 29.2(4) . . ?
O70 K13 O69 58.4(7) . . ?
O69 K13 Ho2 29.3(4) . . ?
O42 K13 Ho2 97.8(7) . . ?
O42 K13 O70 78.6(8) . . ?
O42 K13 O69 113.8(9) . . ?
O42 K13 O40 72.9(8) . . ?
O40 K13 Ho2 97.5(7) . . ?
O40 K13 O70 112.0(9) . . ?
O40 K13 O69 79.4(8) . . ?
K8 O111 K9 163.4(8) 2_656 2_656 ?
K3 O111 K8 61.2(9) . 2_656 ?
K3 O111 K9 103.5(10) . 2_656 ?
K3 O111 K4 43.1(13) . . ?
K4 O111 K8 88.4(7) . 2_656 ?
K4 O111 K9 75.2(6) . 2_656 ?
W11 K12 K9 52.16(16) . . ?
W11 K12 K6 109.3(5) . 2_656 ?
W21 K12 W11 105.8(4) 2_656 . ?
W21 K12 K9 118.5(4) 2_656 . ?
W21 K12 K6 58.9(3) 2_656 2_656 ?
O67 K12 W11 28.1(3) . . ?
O67 K12 W21 123.6(6) . 2_656 ?
O67 K12 K9 66.3(4) . . ?
O67 K12 K6 98.8(5) . 2_656 ?
O87 K12 W11 83.4(5) 2_656 . ?
O87 K12 W21 26.1(4) 2_656 2_656 ?
O87 K12 O67 107.1(7) 2_656 . ?
O87 K12 O64 126.1(7) 2_656 . ?
O87 K12 O88 50.8(6) 2_656 2_656 ?
O87 K12 K9 94.2(5) 2_656 . ?
O87 K12 K6 78.7(5) 2_656 2_656 ?
O87 K12 O109 135.4(8) 2_656 . ?
O68 K12 W11 24.6(4) . . ?
O68 K12 W21 92.4(6) . 2_656 ?
O68 K12 O67 52.4(5) . . ?
O68 K12 O87 66.8(6) . 2_656 ?
O68 K12 O64 101.0(6) . . ?
O68 K12 O88 113.1(8) . 2_656 ?
O68 K12 K9 41.8(4) . . ?
O68 K12 K6 120.2(7) . 2_656 ?
O68 K12 O109 70.6(7) . . ?
O64 K12 W11 76.4(4) . . ?
O64 K12 W21 118.3(6) . 2_656 ?
O64 K12 O67 50.0(5) . . ?
O64 K12 K9 110.3(5) . . ?
O64 K12 K6 62.6(5) . 2_656 ?
O88 K12 W11 118.4(6) 2_656 . ?
O88 K12 W21 26.0(4) 2_656 2_656 ?
O88 K12 O67 123.7(7) 2_656 . ?
O88 K12 O64 97.6(7) 2_656 . ?
O88 K12 K9 144.5(6) 2_656 . ?
O88 K12 K6 35.1(5) 2_656 2_656 ?
K6 K12 K9 161.1(5) 2_656 . ?
K11 K12 W11 107(3) . . ?
K11 K12 W21 81(3) . 2_656 ?
K11 K12 O67 127(2) . . ?
K11 K12 O87 74(3) . 2_656 ?
K11 K12 O68 84(3) . . ?
K11 K12 O64 160(3) . . ?
K11 K12 O88 98(3) . 2_656 ?
K11 K12 K9 61(2) . . ?
K11 K12 K6 131(3) . 2_656 ?
K11 K12 O107 129(3) . 2_656 ?
K11 K12 O109 90(3) . . ?
O107 K12 W11 124.5(7) 2_656 . ?
O107 K12 W21 85.9(7) 2_656 2_656 ?
O107 K12 O67 101.1(8) 2_656 . ?
O107 K12 O87 109.8(9) 2_656 2_656 ?
O107 K12 O68 145.6(9) 2_656 . ?
O107 K12 O64 51.7(8) 2_656 . ?
O107 K12 O88 59.9(8) 2_656 2_656 ?
O107 K12 K9 155.6(9) 2_656 . ?
O107 K12 K6 33.7(7) 2_656 2_656 ?
O107 K12 O109 112.5(10) 2_656 . ?
O109 K12 W11 61.5(6) . . ?
O109 K12 W21 161.3(7) . 2_656 ?
O109 K12 O67 51.7(7) . . ?
O109 K12 O64 74.0(8) . . ?
O109 K12 O88 171.5(8) . 2_656 ?
O109 K12 K9 43.1(6) . . ?
O109 K12 K6 136.3(7) . 2_656 ?
W21 K11 K8 59.3(3) 2_656 2_656 ?
W21 K11 K9 127.4(5) 2_656 . ?
W21 K11 K6 54.7(3) 2_656 2_656 ?
O87 K11 W21 26.2(4) 2_656 2_656 ?
O87 K11 O68 68.1(7) 2_656 . ?
O87 K11 K8 33.4(5) 2_656 2_656 ?
O87 K11 K9 101.9(6) 2_656 . ?
O87 K11 K6 72.1(6) 2_656 2_656 ?
O87 K11 O107 101.1(9) 2_656 2_656 ?
O87 K11 O109 137.5(11) 2_656 . ?
O68 K11 W21 93.2(7) . 2_656 ?
O68 K11 K8 35.0(5) . 2_656 ?
O68 K11 K9 45.4(5) . . ?
O68 K11 K6 107.4(9) . 2_656 ?
O68 K11 O107 123.7(12) . 2_656 ?
O68 K11 O109 69.6(8) . . ?
K9 K11 K8 71.7(3) . 2_656 ?
K9 K11 K6 149.4(8) . 2_656 ?
K6 K11 K8 92.0(5) 2_656 2_656 ?
K12 K11 W21 89(3) . 2_656 ?
K12 K11 O87 93(3) . 2_656 ?
K12 K11 O68 83(3) . . ?
K12 K11 K8 91(3) . 2_656 ?
K12 K11 K9 110(3) . . ?
K12 K11 K6 42(2) . 2_656 ?
K12 K11 O107 42(2) . 2_656 ?
K12 K11 O109 78(3) . . ?
O107 K11 W21 80.8(7) 2_656 2_656 ?
O107 K11 K8 119.5(9) 2_656 2_656 ?
O107 K11 K9 144.6(9) 2_656 . ?
O107 K11 K6 29.3(6) 2_656 2_656 ?
O107 K11 O109 99.5(10) 2_656 . ?
O109 K11 W21 159.7(11) . 2_656 ?
O109 K11 K8 104.5(8) . 2_656 ?
O109 K11 K9 46.3(6) . . ?
O109 K11 K6 118.9(9) . 2_656 ?
W26 K7 Cs1 87.99(19) 2_665 2_656 ?
O94 K7 W26 32.2(4) 2_665 2_665 ?
O94 K7 Cs1 62.9(4) 2_665 2_656 ?
O94 K7 O118 69.2(6) 2_665 2_665 ?
O104 K7 W26 25.3(4) 2_665 2_665 ?
O104 K7 O94 57.5(6) 2_665 2_665 ?
O104 K7 Cs1 108.5(5) 2_665 2_656 ?
O104 K7 O118 74.3(6) 2_665 2_665 ?
O100 K7 W26 121.2(6) . 2_665 ?
O100 K7 O94 133.7(7) . 2_665 ?
O100 K7 O104 106.0(7) . 2_665 ?
O100 K7 Cs1 88.3(5) . 2_656 ?
O100 K7 O118 64.7(7) . 2_665 ?
O66 K7 W26 77.3(5) 1_554 2_665 ?
O66 K7 O94 82.5(6) 1_554 2_665 ?
O66 K7 O104 75.1(7) 1_554 2_665 ?
O66 K7 O100 139.0(8) 1_554 . ?
O66 K7 Cs1 131.1(6) 1_554 2_656 ?
O66 K7 O118 146.2(7) 1_554 2_665 ?
O113 K7 W26 108.2(6) . 2_665 ?
O113 K7 O94 76.9(7) . 2_665 ?
O113 K7 O104 132.3(7) . 2_665 ?
O113 K7 O100 115.9(8) . . ?
O113 K7 O66 86.8(7) . 1_554 ?
O113 K7 Cs1 53.9(5) . 2_656 ?
O113 K7 O118 103.5(7) . 2_665 ?
O118 K7 W26 69.0(5) 2_665 2_665 ?
O118 K7 Cs1 49.6(5) 2_665 2_656 ?
O116 O115 Cs1 129.0(17) . 2_656 ?
O116 O115 K3 73.7(18) . 2_656 ?
K3 O115 Cs1 130.0(8) 2_656 2_656 ?
O115 O116 K3 87.6(18) . 2_656 ?
O115 O116 K4 118.2(18) . 2_656 ?
K4 O116 K3 39.1(10) 2_656 2_656 ?
K7 O113 Cs1 86.8(7) . 2_656 ?
K7 O118 Cs1 82.3(6) 2_665 1_564 ?
W7 K3 K9 56.5(5) . 2_656 ?
W8 K3 W7 56.3(4) . . ?
W8 K3 K9 112.7(8) . 2_656 ?
O28 K3 W7 29.1(4) . . ?
O28 K3 W8 30.3(4) . . ?
O28 K3 K9 84.6(8) . 2_656 ?
O28 K3 O115 94.2(9) . 2_656 ?
O29 K3 W7 80.6(7) . . ?
O29 K3 W8 25.0(4) . . ?
O29 K3 O28 52.6(7) . . ?
O29 K3 O27 103.1(10) . . ?
O29 K3 K9 137.0(11) . 2_656 ?
O29 K3 O115 60.6(8) . 2_656 ?
O29 K3 O116 78.8(11) . 2_656 ?
O27 K3 W7 23.7(4) . . ?
O27 K3 W8 79.6(7) . . ?
O27 K3 O28 50.5(7) . . ?
O27 K3 K9 34.1(5) . 2_656 ?
O27 K3 O115 123.5(16) . 2_656 ?
K8 K3 W7 160.3(12) 2_656 . ?
K8 K3 W8 141.7(14) 2_656 . ?
K8 K3 O28 161(2) 2_656 . ?
K8 K3 O29 116.7(15) 2_656 . ?
K8 K3 O27 136.8(12) 2_656 . ?
K8 K3 K9 105.4(8) 2_656 2_656 ?
K8 K3 O115 91.8(12) 2_656 2_656 ?
K8 K3 O116 86.9(13) 2_656 2_656 ?
O111 K3 W7 97.2(11) . . ?
O111 K3 W8 153.0(14) . . ?
O111 K3 O28 122.8(14) . . ?
O111 K3 O29 168(3) . . ?
O111 K3 O27 73.7(10) . . ?
O111 K3 K8 63.8(7) . 2_656 ?
O111 K3 K9 41.8(7) . 2_656 ?
O111 K3 O115 131(2) . 2_656 ?
O111 K3 O116 113.4(19) . 2_656 ?
O115 K3 W7 105.6(11) 2_656 . ?
O115 K3 W8 68.1(7) 2_656 . ?
O115 K3 K9 129.0(17) 2_656 2_656 ?
O116 K3 W7 106.5(13) 2_656 . ?
O116 K3 W8 82.6(9) 2_656 . ?
O116 K3 O28 104.1(12) 2_656 . ?
O116 K3 O27 118.0(18) 2_656 . ?
O116 K3 K9 113.2(16) 2_656 2_656 ?
O116 K3 O115 18.8(6) 2_656 2_656 ?
K4 K3 W7 67.1(11) . . ?
K4 K3 W8 100.1(14) . . ?
K4 K3 O28 90.4(14) . . ?
K4 K3 O29 118.9(18) . . ?
K4 K3 O27 61.6(12) . . ?
K4 K3 K8 108.2(18) . 2_656 ?
K4 K3 K9 49.5(10) . 2_656 ?
K4 K3 O111 70.6(13) . . ?
K4 K3 O115 79.6(19) . 2_656 ?
K4 K3 O116 64.2(18) . 2_656 ?
W7 K4 W4 58.4(3) . . ?
W7 K4 K2 59.3(3) . 2_556 ?
W7 K4 K8 123.1(5) . 2_656 ?
W4 K4 K2 55.5(3) . 2_556 ?
W4 K4 K8 136.6(5) . 2_656 ?
O26 K4 W7 29.8(4) . . ?
O26 K4 W4 29.5(4) . . ?
O26 K4 K2 46.4(4) . 2_556 ?
O26 K4 K8 142.1(7) . 2_656 ?
O26 K4 K9 87.3(6) . 2_656 ?
O33 K4 W7 83.1(6) . . ?
O33 K4 W4 25.1(4) . . ?
O33 K4 O26 53.4(6) . . ?
O33 K4 K2 61.2(5) . 2_556 ?
O33 K4 K8 129.7(7) . 2_656 ?
O33 K4 K9 125.5(7) . 2_656 ?
O112 K4 W7 135.4(7) 2_656 . ?
O112 K4 W4 128.4(7) 2_656 . ?
O112 K4 O26 134.4(9) 2_656 . ?
O112 K4 O33 108.4(8) 2_656 . ?
O112 K4 K2 88.0(6) 2_656 2_556 ?
O112 K4 K8 83.1(6) 2_656 2_656 ?
O112 K4 K9 70.8(6) 2_656 2_656 ?
O112 K4 O116 101.4(8) 2_656 2_656 ?
O27 K4 W7 25.5(4) . . ?
O27 K4 W4 83.4(6) . . ?
O27 K4 O26 54.0(6) . . ?
O27 K4 O33 107.2(8) . . ?
O27 K4 O112 117.3(9) . 2_656 ?
O27 K4 K2 67.1(5) . 2_556 ?
O27 K4 K8 109.8(7) . 2_656 ?
O27 K4 K9 46.5(5) . 2_656 ?
O27 K4 O116 141.2(9) . 2_656 ?
K8 K4 K2 167.9(5) 2_656 2_556 ?
K9 K4 W7 68.0(4) 2_656 . ?
K9 K4 W4 113.2(5) 2_656 . ?
K9 K4 K2 64.4(3) 2_656 2_556 ?
K9 K4 K8 104.6(5) 2_656 2_656 ?
O111 K4 W7 102.5(7) . . ?
O111 K4 W4 160.4(8) . . ?
O111 K4 O26 132.1(9) . . ?
O111 K4 O33 174.4(10) . . ?
O111 K4 O112 67.2(7) . 2_656 ?
O111 K4 O27 78.2(7) . . ?
O111 K4 K2 121.0(7) . 2_556 ?
O111 K4 K8 47.6(5) . 2_656 ?
O111 K4 K9 57.1(5) . 2_656 ?
O111 K4 O116 118.5(9) . 2_656 ?
O116 K4 W7 120.1(7) 2_656 . ?
O116 K4 W4 73.1(6) 2_656 . ?
O116 K4 O26 100.0(8) 2_656 . ?
O116 K4 O33 58.2(7) 2_656 . ?
O116 K4 K2 118.5(7) 2_656 2_556 ?
O116 K4 K8 71.6(6) 2_656 2_656 ?
O116 K4 K9 171.9(8) 2_656 2_656 ?
K3 K4 W7 82.8(12) . . ?
K3 K4 W4 104.2(11) . . ?
K3 K4 O26 99.1(12) . . ?
K3 K4 O33 115.6(13) . . ?
K3 K4 O112 124.8(12) . 2_656 ?
K3 K4 O27 79.8(14) . . ?
K3 K4 K2 142.0(13) . 2_556 ?
K3 K4 K8 43.2(10) . 2_656 ?
K3 K4 K9 105.7(14) . 2_656 ?
K3 K4 O111 66.3(11) . . ?
K3 K4 O116 76.7(15) . 2_656 ?
K1 O106 Cs4 132.4(8) . 1_546 ?
K6 O107 K12 109.0(12) . 2_656 ?
K6 O107 K11 111.9(11) . 2_656 ?
K12 O107 K11 9.7(6) 2_656 2_656 ?
Cs3 O108 Cs2 113.2(10) . . ?
Cs3 O108 Cs6 131.6(12) . 2_566 ?
Cs6 O108 Cs2 115.0(10) 2_566 . ?
K5 O108 Cs2 83.5(9) . . ?
K5 O108 Cs3 93.4(11) . . ?
K5 O108 Cs6 95.7(11) . 2_566 ?
K9 O109 K10 102.9(10) . . ?
K9 O109 K12 90.0(9) . . ?
K9 O109 K11 81.7(9) . . ?
K10 O109 K12 163.9(13) . . ?
K10 O109 K11 161.5(13) . . ?
K12 O109 K11 12.0(5) . . ?

loop_
_geom_bond_atom_site_label_1
_geom_bond_atom_site_label_2
_geom_bond_distance
_geom_bond_site_symmetry_2
_geom_bond_publ_flag
W9 Ho2 3.5247(16) . ?
W9 O16 1.782(17) . ?
W9 O18 1.977(16) . ?
W9 O19 2.063(18) . ?
W9 O13 1.887(17) . ?
W9 O17 1.732(19) . ?
W9 O15 2.332(17) . ?
W9 Cs4 4.029(2) 2_566 ?
W9 Cs3 4.281(2) 2_566 ?
W12 Ho3 3.5308(17) . ?
W12 O49 1.896(17) . ?
W12 O48 1.734(17) . ?
W12 O50 2.068(16) . ?
W12 O36 1.779(17) . ?
W12 O44 2.006(18) . ?
W12 O51 2.318(16) . ?
W12 Cs2 4.044(2) . ?
W12 Cs3 4.310(2) 2_566 ?
W12 Cs6 4.115(2) . ?
W19 Ho1 3.5164(16) 2_566 ?
W19 O75 1.714(17) . ?
W19 O77 2.103(18) . ?
W19 O71 1.784(17) . ?
W19 O76 1.994(18) . ?
W19 O78 1.899(19) . ?
W19 O79 2.342(17) . ?
W19 Cs2 4.262(2) . ?
W19 Cs3 4.035(2) . ?
W19 Cs6 4.056(2) . ?
W6 Ho2 3.5170(16) . ?
W6 O18 1.996(16) . ?
W6 O22 1.895(17) . ?
W6 O21 1.728(18) . ?
W6 O24 2.080(18) . ?
W6 O20 1.751(17) . ?
W6 O23 2.330(17) . ?
W6 Cs2 4.069(2) . ?
W6 Cs3 4.075(2) 2_566 ?
W6 Cs6 4.247(2) 2_566 ?
W7 Ho2 3.4450(16) . ?
W7 O28 1.996(17) . ?
W7 O24 1.940(18) . ?
W7 O25 1.852(18) . ?
W7 O26 1.884(19) . ?
W7 O23 2.396(17) . ?
W7 Cs2 4.114(2) . ?
W7 O27 1.704(19) . ?
W7 K3 4.07(4) . ?
W7 K4 3.78(2) . ?
W18 Ho3 3.4795(16) . ?
W18 O45 1.963(17) . ?
W18 O01S 1.835(17) . ?
W18 O59 1.810(18) . ?
W18 O57 1.972(18) . ?
W18 O47 2.422(17) . ?
W18 O112 1.74(2) . ?
W18 K9 4.077(8) . ?
W27 Ho1 3.4995(16) 2_566 ?
W27 O93 2.078(17) . ?
W27 O72 1.781(17) . ?
W27 O76 1.988(18) . ?
W27 O105 1.730(19) . ?
W27 O97 2.312(17) . ?
W27 O103 1.90(2) . ?
W27 Cs6 4.264(2) . ?
W27 Cs5 3.792(4) . ?
W10 Ho3 3.5204(16) . ?
W10 O45 2.076(17) . ?
W10 O46 1.910(18) . ?
W10 O44 1.978(17) . ?
W10 O39 1.782(17) . ?
W10 O43 1.751(18) . ?
W10 O47 2.298(17) . ?
W10 Cs2 4.298(2) . ?
W17 Ho3 3.4677(16) . ?
W17 O50 1.962(16) . ?
W17 O52 1.875(19) . ?
W17 O57 1.985(18) . ?
W17 O58 1.836(18) . ?
W17 O56 1.718(18) . ?
W17 O51 2.405(16) . ?
W17 Cs6 4.066(2) . ?
W17 Cs5 4.361(4) . ?
W17 Cs5 4.099(4) 2_666 ?
W22 Ho1 3.4886(16) 2_566 ?
W22 O77 1.953(18) . ?
W22 O82 2.007(17) . ?
W22 O80 1.836(18) . ?
W22 O79 2.365(16) . ?
W22 O81 1.721(18) . ?
W22 O83 1.85(2) . ?
W22 Cs4 4.097(2) . ?
W22 Cs3 4.035(2) . ?
W3 O11 1.763(18) . ?
W3 O12 1.719(17) . ?
W3 O10 1.909(17) . ?
W3 O14 2.101(17) . ?
W3 O13 2.001(17) . ?
W3 O15 2.351(17) . ?
W3 Cs4 3.974(2) 1_546 ?
W3 Cs4 4.113(2) 2_566 ?
W3 Cs1 4.266(3) . ?
W8 Ho2 3.4898(15) . ?
W8 O30 1.841(17) . ?
W8 O19 1.947(18) . ?
W8 O14 1.841(17) . ?
W8 O28 1.980(17) . ?
W8 O15 2.359(17) . ?
W8 O29 1.73(2) . ?
W8 Cs1 4.326(3) . ?
W8 K3 3.92(3) . ?
W11 O46 1.951(18) . ?
W11 O01S 2.054(17) . ?
W11 O67 1.896(18) . ?
W11 O68 1.75(2) . ?
W11 O41 1.76(2) . ?
W11 O47 2.388(17) . ?
W11 K8 3.864(7) 2_656 ?
W11 K9 3.735(8) . ?
W11 K12 4.005(11) . ?
W25 Ho1 3.4907(16) 2_566 ?
W25 O93 1.959(17) . ?
W25 O94 1.840(19) . ?
W25 O82 1.990(17) . ?
W25 O96 1.834(19) . ?
W25 O97 2.375(17) . ?
W25 Cs4 4.110(2) . ?
W25 Cs1 3.950(3) 1_564 ?
W25 O92 1.72(2) . ?
W20 O80 2.079(18) . ?
W20 O78 1.975(19) . ?
W20 O85 1.89(2) . ?
W20 O79 2.346(16) . ?
W20 O86 1.747(19) . ?
W20 O84 1.722(19) . ?
W20 Cs2 4.200(2) . ?
W5 O22 1.953(17) . ?
W5 O25 2.080(19) . ?
W5 O31 1.769(18) . ?
W5 O2 1.90(2) . ?
W5 O23 2.333(17) . ?
W5 O32 1.73(2) . ?
W5 Cs6 4.268(2) 2_566 ?
W5 K10 3.898(10) 1_455 ?
W14 O49 1.964(17) . ?
W14 O52 2.047(18) . ?
W14 O55 1.93(2) . ?
W14 O54 1.742(18) . ?
W14 O51 2.355(17) . ?
W14 O53 1.73(2) . ?
W14 Cs3 4.254(2) 2_566 ?
W14 Cs5 4.179(4) 2_666 ?
W2 O10 1.955(17) . ?
W2 O9 2.04(2) . ?
W2 O7 1.75(2) . ?
W2 O5 1.906(19) . ?
W2 O6 2.315(18) . ?
W2 O8 1.73(2) . ?
W2 Cs4 3.998(2) 1_546 ?
W2 Cs1 4.085(3) . ?
W16 O59 2.002(18) . ?
W16 O58 1.996(18) . ?
W16 O61 1.834(19) . ?
W16 O62 1.841(19) . ?
W16 O60 1.75(2) . ?
W16 O63 2.417(19) . ?
W16 Cs5 3.994(5) 2_666 ?
W16 K1 4.078(6) 1_655 ?
W16 K10 3.988(11) . ?
W26 O94 2.057(19) . ?
W26 O99 1.87(2) . ?
W26 O102 1.76(2) . ?
W26 O97 2.383(17) . ?
W26 O104 1.739(19) . ?
W26 O103 1.97(2) . ?
W26 Cs5 4.441(4) . ?
W26 K7 3.824(9) 2_665 ?
W4 O30 1.989(17) . ?
W4 O9 1.879(19) . ?
W4 O26 1.926(18) . ?
W4 O6 2.411(18) . ?
W4 O3 1.84(2) . ?
W4 O33 1.71(2) . ?
W4 Cs1 4.205(3) . ?
W4 K4 3.882(19) . ?
Ho1 O16 2.275(17) . ?
Ho1 O93 2.412(17) 2_566 ?
Ho1 O77 2.417(18) 2_566 ?
Ho1 O20 2.344(17) . ?
Ho1 O76 2.354(18) 2_566 ?
Ho1 O35 2.442(17) . ?
Ho1 O82 2.376(18) 2_566 ?
Ho1 O34 2.362(19) . ?
Ho2 O18 2.373(16) . ?
Ho2 O19 2.425(17) . ?
Ho2 O36 2.318(17) . ?
Ho2 O28 2.364(17) . ?
Ho2 O24 2.409(18) . ?
Ho2 O39 2.277(17) . ?
Ho2 O70 2.36(2) . ?
Ho2 O69 2.36(2) . ?
W21 O87 1.76(2) . ?
W21 O85 1.96(2) . ?
W21 O89 1.96(2) . ?
W21 O90 2.11(2) . ?
W21 O91 2.276(18) . ?
W21 O88 1.74(2) . ?
W21 K6 4.014(11) . ?
W21 K12 3.922(18) 2_656 ?
W21 K11 3.87(2) 2_656 ?
W23 O98 1.855(19) . ?
W23 O96 1.996(19) . ?
W23 O90 1.83(2) . ?
W23 O91 2.388(17) . ?
W23 O95 1.73(2) . ?
W23 O83 1.96(2) . ?
W23 Cs1 4.352(3) 1_564 ?
Ho3 O45 2.428(17) . ?
Ho3 O50 2.417(17) . ?
Ho3 O44 2.371(17) . ?
Ho3 O71 2.300(17) . ?
Ho3 O72 2.258(16) . ?
Ho3 O74 2.404(19) . ?
Ho3 O57 2.370(17) . ?
Ho3 O73 2.41(2) . ?
W13 O67 1.940(18) . ?
W13 O62 2.100(19) . ?
W13 O65 1.94(2) . ?
W13 O42 1.76(2) . ?
W13 O64 1.73(2) . ?
W13 O63 2.294(19) . ?
W13 K1 3.723(6) 1_655 ?
W1 O5 1.944(19) . ?
W1 O2 1.949(19) . ?
W1 O1 1.77(2) . ?
W1 O4 1.75(2) . ?
W1 O6 2.298(18) . ?
W1 O3 2.10(2) . ?
W1 K2 3.942(7) 2_556 ?
W1 K2 3.907(6) . ?
W24 O99 1.97(2) . ?
W24 O98 2.020(19) . ?
W24 O89 1.94(2) . ?
W24 O101 1.72(2) . ?
W24 O91 2.314(18) . ?
W24 O100 1.74(2) . ?
W15 O55 1.91(2) . ?
W15 O61 2.118(19) . ?
W15 O65 1.96(2) . ?
W15 O40 1.76(2) . ?
W15 O66 1.75(2) . ?
W15 O63 2.35(2) . ?
W15 Cs5 4.048(4) 2_666 ?
As1 O15 1.801(17) . ?
As1 O23 1.779(17) . ?
As1 O6 1.795(18) . ?
As1 K1 3.876(7) . ?
As2 O51 1.784(17) . ?
As2 O47 1.770(18) . ?
As2 O63 1.785(19) . ?
As3 O79 1.802(16) . ?
As3 O97 1.782(17) . ?
As3 O91 1.810(18) . ?
As3 K8 3.936(7) . ?
O49 Cs3 3.513(16) 2_566 ?
O49 Cs6 3.433(16) . ?
O16 Cs4 3.303(17) 2_566 ?
O18 Cs3 3.459(16) 2_566 ?
O48 Cs2 3.044(17) . ?
O48 K5 2.834(17) . ?
O11 Cs4 3.258(18) 2_566 ?
O12 Cs4 3.244(17) 1_546 ?
O10 Cs4 3.412(17) 1_546 ?
O10 Cs1 3.149(17) . ?
O30 Cs1 3.450(17) . ?
O50 Cs6 3.159(17) . ?
O22 Cs2 3.402(17) . ?
O22 Cs6 3.472(17) 2_566 ?
O52 Cs6 3.493(18) . ?
O52 Cs5 3.307(19) 2_666 ?
O21 Cs2 3.701(19) . ?
O21 Cs3 3.121(18) 2_566 ?
O21 K5 2.889(18) . ?
O01S K9 2.625(19) . ?
O75 Cs3 3.730(17) . ?
O75 Cs6 3.117(17) . ?
O75 K5 2.913(17) . ?
O14 Cs1 3.460(17) . ?
O77 Cs3 3.102(18) . ?
O36 Cs3 3.535(18) 2_566 ?
O44 Cs2 3.466(17) . ?
O9 Cs1 3.051(19) . ?
O28 K3 3.28(4) . ?
O13 Cs4 3.211(18) 2_566 ?
O24 Cs2 3.165(18) . ?
O94 K7 2.96(2) 2_665 ?
O71 Cs2 3.525(17) . ?
O20 Cs6 3.469(16) 2_566 ?
O25 Cs2 3.528(18) . ?
O74 Cs2 3.617(18) . ?
O74 K8 2.86(2) . ?
O43 Cs2 3.501(18) . ?
O43 K9 2.745(19) 2_656 ?
O76 Cs6 3.436(18) . ?
O67 K12 3.36(2) . ?
O35 Cs6 3.437(17) 2_566 ?
O35 K1 2.892(18) . ?
O31 Cs6 3.348(18) 2_566 ?
O31 K10 3.19(2) 1_455 ?
O82 Cs4 3.278(17) . ?
O59 K10 3.35(2) . ?
O105 Cs6 3.398(19) . ?
O105 Cs5 3.278(19) . ?
O58 Cs5 3.220(19) 2_666 ?
O80 Cs3 3.449(19) . ?
O7 K1 2.72(2) . ?
O87 K8 2.75(2) . ?
O87 K12 3.19(3) 2_656 ?
O87 K11 3.07(3) 2_656 ?
O26 K4 3.16(3) . ?
O78 Cs2 3.452(19) . ?
O78 Cs3 3.307(19) . ?
O96 Cs1 3.298(19) 1_564 ?
O68 K8 2.82(2) 2_656 ?
O68 K9 2.97(2) . ?
O68 K12 3.10(2) . ?
O68 K11 3.11(3) . ?
O17 Cs3 3.494(19) 2_566 ?
O55 Cs5 3.08(2) 2_666 ?
O34 Cs4 3.413(19) 2_566 ?
O34 K1 3.04(2) . ?
O73 K8 2.88(2) . ?
O54 Cs3 3.289(18) 2_566 ?
O56 Cs5 2.858(18) . ?
O70 K13 2.93(3) . ?
O61 Cs5 2.970(19) 2_666 ?
O86 Cs2 3.30(2) . ?
O101 K8 2.73(2) . ?
O62 K1 2.74(2) 1_655 ?
O104 K7 2.87(2) 2_665 ?
O69 Cs3 3.47(2) 2_566 ?
O69 K13 2.97(3) . ?
O2 K2 3.07(2) 2_556 ?
O2 K2 3.27(2) . ?
O1 K2 2.90(2) . ?
O4 K1 2.66(2) . ?
O103 Cs5 2.96(2) . ?
O60 K10 3.10(2) . ?
O3 K2 2.98(2) 2_556 ?
O8 Cs4 3.16(2) 1_546 ?
O42 K13 2.72(3) . ?
O95 Cs1 3.76(2) 1_564 ?
O33 K4 3.06(3) . ?
O100 K7 2.82(3) . ?
O64 K1 2.94(2) 1_655 ?
O64 K12 3.32(3) . ?
O81 Cs4 3.157(18) . ?
O29 K3 3.05(4) . ?
O88 K6 2.44(3) . ?
O88 K12 3.27(3) 2_656 ?
O40 K13 2.73(3) . ?
O66 K7 2.80(3) 1_556 ?
Cs4 O92 3.19(2) . ?
Cs4 O106 3.60(3) 1_564 ?
Cs2 O108 3.75(4) . ?
Cs3 O108 3.40(4) . ?
Cs6 O108 3.42(4) 2_566 ?
Cs1 O92 3.17(2) 1_546 ?
Cs1 O115 3.675(19) 2_656 ?
Cs1 O113 3.57(2) 2_656 ?
Cs1 O118 3.39(3) 1_546 ?
O112 K4 2.93(3) 2_656 ?
O27 K9 2.72(2) 2_656 ?
O27 K3 3.24(4) . ?
O27 K4 2.90(3) . ?
K5 O108 2.67(4) 2_566 ?
K5 O108 2.67(4) . ?
K1 O37 2.81(3) . ?
K1 O106 3.16(3) . ?
K2 K2 2.970(15) 2_556 ?
K2 K9 4.698(11) 1_455 ?
K2 K10 3.482(13) 1_455 ?
K2 O110 2.606(18) . ?
K2 K4 4.90(2) 2_556 ?
K8 O111 3.02(2) 2_656 ?
K8 K11 4.73(3) 2_656 ?
K8 K3 2.95(3) 2_656 ?
K8 K4 4.09(2) 2_656 ?
K9 O111 3.23(2) 2_656 ?
K9 K12 4.444(14) . ?
K9 K11 4.156(19) . ?
K9 K4 3.72(2) 2_656 ?
K9 O109 3.04(4) . ?
K10 O110 2.72(2) 1_655 ?
K10 K4 4.95(2) 2_656 ?
K10 O109 3.08(4) . ?
K6 K12 4.230(17) 2_656 ?
K6 K11 4.71(2) 2_656 ?
K6 O114 3.30(3) . ?
K6 O107 2.48(3) . ?
O111 K3 2.76(4) . ?
O111 K4 2.84(3) . ?
K12 K11 0.69(3) . ?
K12 O107 2.71(3) 2_656 ?
K12 O109 3.24(4) . ?
K11 O107 3.19(4) 2_656 ?
K11 O109 3.31(4) . ?
K7 O113 2.80(3) . ?
K7 O118 3.31(3) 2_665 ?
O115 O116 1.06(3) . ?
O115 K3 3.30(5) 2_656 ?
O116 K3 3.17(6) 2_656 ?
O116 K4 2.93(3) 2_656 ?
K3 K4 2.06(6) . ?

loop_
_geom_torsion_atom_site_label_1
_geom_torsion_atom_site_label_2
_geom_torsion_atom_site_label_3
_geom_torsion_atom_site_label_4
_geom_torsion
_geom_torsion_site_symmetry_1
_geom_torsion_site_symmetry_2
_geom_torsion_site_symmetry_3
_geom_torsion_site_symmetry_4
_geom_torsion_publ_flag
W11 K12 K11 W21 -103.8(11) . . . 2_656 ?
W11 K12 K11 O87 -77.9(14) . . . 2_656 ?
W11 K12 K11 O68 -10.5(12) . . . . ?
W11 K12 K11 K8 -44.5(14) . . . 2_656 ?
W11 K12 K11 K9 26(3) . . . . ?
W11 K12 K11 K6 -136(4) . . . 2_656 ?
W11 K12 K11 O107 179(4) . . . 2_656 ?
W11 K12 K11 O109 60.1(12) . . . . ?
Ho1 W19 O75 Cs3 82.6(2) 2_566 . . . ?
Ho1 W19 O75 Cs6 -64.3(5) 2_566 . . . ?
Ho1 W19 O75 K5 157.6(13) 2_566 . . . ?
Ho1 W19 O71 Ho3 12(3) 2_566 . . . ?
Ho1 W19 O71 Cs2 169.80(12) 2_566 . . . ?
Ho1 W19 O78 W20 86.0(11) 2_566 . . . ?
Ho1 W19 O78 Cs2 -168.06(11) 2_566 . . . ?
Ho1 W19 O78 Cs3 -40.5(8) 2_566 . . . ?
Ho1 W27 O72 Ho3 -8(3) 2_566 . . . ?
Ho1 W27 O105 Cs6 63.6(5) 2_566 . . . ?
Ho1 W27 O105 Cs5 -161.6(4) 2_566 . . . ?
Ho1 W27 O103 W26 -85.4(11) 2_566 . . . ?
Ho1 W27 O103 Cs5 131.1(4) 2_566 . . . ?
Ho1 W22 O80 W20 -74.4(12) 2_566 . . . ?
Ho1 W22 O80 Cs3 39.8(8) 2_566 . . . ?
Ho1 W22 O81 Cs4 55.6(6) 2_566 . . . ?
Ho1 W22 O83 W23 30(4) 2_566 . . . ?
Ho1 W25 O94 W26 74.6(13) 2_566 . . . ?
Ho1 W25 O94 K7 -106.1(13) 2_566 . . 2_665 ?
Ho1 W25 O96 W23 -38(3) 2_566 . . . ?
Ho1 W25 O96 Cs1 127.4(4) 2_566 . . 1_564 ?
Ho1 W25 O92 Cs4 -57.6(6) 2_566 . . . ?
Ho1 W25 O92 Cs1 -158.5(5) 2_566 . . 1_564 ?
Ho2 W9 O16 Ho1 -8(3) . . . . ?
Ho2 W9 O16 Cs4 -168.21(13) . . . 2_566 ?
Ho2 W9 O13 W3 -82.8(10) . . . . ?
Ho2 W9 O13 Cs4 166.98(12) . . . 2_566 ?
Ho2 W9 O17 Cs3 63.4(5) . . . 2_566 ?
Ho2 W6 O22 W5 83.2(10) . . . . ?
Ho2 W6 O22 Cs2 -43.0(7) . . . . ?
Ho2 W6 O22 Cs6 -168.57(10) . . . 2_566 ?
Ho2 W6 O21 Cs2 82.6(3) . . . . ?
Ho2 W6 O21 Cs3 -65.4(6) . . . 2_566 ?
Ho2 W6 O21 K5 157.0(16) . . . . ?
Ho2 W6 O20 Ho1 12(3) . . . . ?
Ho2 W6 O20 Cs6 169.14(12) . . . 2_566 ?
Ho2 W7 O25 W5 -75.5(12) . . . . ?
Ho2 W7 O25 Cs2 38.8(8) . . . . ?
Ho2 W7 O26 W4 36(3) . . . . ?
Ho2 W7 O26 K4 -82.2(7) . . . . ?
Ho2 W7 O27 K9 -151.8(14) . . . 2_656 ?
Ho2 W7 O27 K3 67.0(13) . . . . ?
Ho2 W7 O27 K4 107.4(7) . . . . ?
Ho2 W8 O30 W4 -31(3) . . . . ?
Ho2 W8 O30 Cs1 174.35(8) . . . . ?
Ho2 W8 O14 W3 75.8(11) . . . . ?
Ho2 W8 O14 Cs1 -176.47(10) . . . . ?
Ho2 W8 O29 K3 -68.7(14) . . . . ?
W21 K12 K11 O87 25.9(5) 2_656 . . 2_656 ?
W21 K12 K11 O68 93.3(5) 2_656 . . . ?
W21 K12 K11 K8 59.2(3) 2_656 . . 2_656 ?
W21 K12 K11 K9 130.0(18) 2_656 . . . ?
W21 K12 K11 K6 -33(3) 2_656 . . 2_656 ?
W21 K12 K11 O107 -77(3) 2_656 . . 2_656 ?
W21 K12 K11 O109 163.8(7) 2_656 . . . ?
Ho3 W12 O49 W14 -83.9(10) . . . . ?
Ho3 W12 O49 Cs3 169.86(9) . . . 2_566 ?
Ho3 W12 O49 Cs6 39.8(7) . . . . ?
Ho3 W12 O48 Cs2 66.0(6) . . . . ?
Ho3 W12 O48 K5 -156.6(13) . . . . ?
Ho3 W12 O36 Ho2 -14(3) . . . . ?
Ho3 W12 O36 Cs3 -170.61(11) . . . 2_566 ?
Ho3 W18 O01S W11 -74.0(12) . . . . ?
Ho3 W18 O01S K9 101.6(10) . . . . ?
Ho3 W18 O59 W16 26(3) . . . . ?
Ho3 W18 O59 K10 -123.4(5) . . . . ?
Ho3 W18 O112 K4 -101.9(16) . . . 2_656 ?
Ho3 W10 O39 Ho2 0(3) . . . . ?
Ho3 W10 O43 Cs2 -67.2(4) . . . . ?
Ho3 W10 O43 K9 169.4(17) . . . 2_656 ?
Ho3 W17 O52 W14 75.0(12) . . . . ?
Ho3 W17 O52 Cs6 -40.9(8) . . . . ?
Ho3 W17 O52 Cs5 -176.09(13) . . . 2_666 ?
Ho3 W17 O58 W16 -29(3) . . . . ?
Ho3 W17 O58 Cs5 173.01(11) . . . 2_666 ?
Ho3 W17 O56 Cs5 -71.9(15) . . . . ?
O49 W12 O48 Cs2 -165.3(7) . . . . ?
O49 W12 O48 K5 -27.8(15) . . . . ?
O49 W12 O36 Ho2 -171(3) . . . . ?
O49 W12 O36 Cs3 32.3(7) . . . 2_566 ?
O49 W14 O54 Cs3 -35.0(8) . . . 2_566 ?
O16 W9 O13 W3 78.2(10) . . . . ?
O16 W9 O13 Cs4 -32.0(7) . . . 2_566 ?
O16 W9 O17 Cs3 -68.3(8) . . . 2_566 ?
O18 W9 O16 Ho1 -7(3) . . . . ?
O18 W9 O16 Cs4 -167.6(6) . . . 2_566 ?
O18 W9 O13 W3 -32(3) . . . . ?
O18 W9 O13 Cs4 -141.9(18) . . . 2_566 ?
O18 W9 O17 Cs3 24.9(7) . . . 2_566 ?
O18 W6 O22 W5 33(2) . . . . ?
O18 W6 O22 Cs2 -92.7(17) . . . . ?
O18 W6 O22 Cs6 141.7(16) . . . 2_566 ?
O18 W6 O21 Cs2 121.5(5) . . . . ?
O18 W6 O21 Cs3 -26.5(8) . . . 2_566 ?
O18 W6 O21 K5 -164.1(15) . . . . ?
O18 W6 O20 Ho1 11(2) . . . . ?
O18 W6 O20 Cs6 167.7(6) . . . 2_566 ?
O48 W12 O49 W14 179.9(9) . . . . ?
O48 W12 O49 Cs3 73.7(7) . . . 2_566 ?
O48 W12 O49 Cs6 -56.4(7) . . . . ?
O48 W12 O36 Ho2 88(3) . . . . ?
O48 W12 O36 Cs3 -68.9(8) . . . 2_566 ?
O11 W3 O12 Cs4 62.4(8) . . . 1_546 ?
O45 W18 O01S W11 -75.8(10) . . . . ?
O45 W18 O01S K9 99.8(11) . . . . ?
O45 W18 O59 W16 -32(4) . . . . ?
O45 W18 O59 K10 178.4(15) . . . . ?
O45 W18 O112 K4 -60.0(17) . . . 2_656 ?
O45 W10 O39 Ho2 62(4) . . . . ?
O45 W10 O43 Cs2 -108.9(6) . . . . ?
O45 W10 O43 K9 127.7(17) . . . 2_656 ?
O46 W10 O39 Ho2 160(3) . . . . ?
O46 W10 O43 Cs2 164.3(6) . . . . ?
O46 W10 O43 K9 40.9(18) . . . 2_656 ?
O46 W11 O67 W13 82(3) . . . . ?
O46 W11 O67 K12 -159.9(15) . . . . ?
O46 W11 O68 K8 -61.5(10) . . . 2_656 ?
O46 W11 O68 K9 80.3(8) . . . . ?
O46 W11 O68 K12 178.6(8) . . . . ?
O46 W11 O68 K11 172.5(10) . . . . ?
O12 W3 O11 Cs4 66.8(8) . . . 2_566 ?
O10 W3 O11 Cs4 169.6(7) . . . 2_566 ?
O10 W3 O12 Cs4 -36.9(8) . . . 1_546 ?
O10 W2 O7 K1 129(2) . . . . ?
O10 W2 O8 Cs4 33.9(9) . . . 1_546 ?
O30 W8 O14 W3 -81.1(10) . . . . ?
O30 W8 O14 Cs1 26.6(7) . . . . ?
O30 W8 O29 K3 60.5(15) . . . . ?
O30 W4 O9 W2 91.3(11) . . . . ?
O30 W4 O9 Cs1 -36.6(8) . . . . ?
O30 W4 O3 W1 -26(3) . . . . ?
O30 W4 O3 K2 96(2) . . . 2_556 ?
O30 W4 O33 K4 -62.7(9) . . . . ?
O50 W12 O49 W14 -82.9(9) . . . . ?
O50 W12 O49 Cs3 170.8(6) . . . 2_566 ?
O50 W12 O49 Cs6 40.7(6) . . . . ?
O50 W12 O48 Cs2 106.9(7) . . . . ?
O50 W12 O48 K5 -115.6(14) . . . . ?
O50 W12 O36 Ho2 -74(3) . . . . ?
O50 W12 O36 Cs3 129.0(16) . . . 2_566 ?
O50 W17 O52 W14 75.6(11) . . . . ?
O50 W17 O52 Cs6 -40.3(6) . . . . ?
O50 W17 O52 Cs5 -175.4(6) . . . 2_666 ?
O50 W17 O58 W16 28(4) . . . . ?
O50 W17 O58 Cs5 -129.5(16) . . . 2_666 ?
O50 W17 O56 Cs5 -113.8(15) . . . . ?
O22 W6 O21 Cs2 -45.8(6) . . . . ?
O22 W6 O21 Cs3 166.3(7) . . . 2_566 ?
O22 W6 O21 K5 28.6(17) . . . . ?
O22 W6 O20 Ho1 170(2) . . . . ?
O22 W6 O20 Cs6 -33.0(7) . . . 2_566 ?
O22 W5 O31 Cs6 33.6(7) . . . 2_566 ?
O22 W5 O31 K10 136.7(7) . . . 1_455 ?
O52 W17 O58 W16 128(3) . . . . ?
O52 W17 O58 Cs5 -29.9(8) . . . 2_666 ?
O52 W17 O56 Cs5 154.0(15) . . . . ?
O52 W14 O54 Cs3 -98(2) . . . 2_566 ?
O21 W6 O22 W5 177.8(10) . . . . ?
O21 W6 O22 Cs2 51.6(7) . . . . ?
O21 W6 O22 Cs6 -73.9(7) . . . 2_566 ?
O21 W6 O20 Ho1 -89(2) . . . . ?
O21 W6 O20 Cs6 68.7(8) . . . 2_566 ?
O01S W18 O59 W16 -130(3) . . . . ?
O01S W18 O59 K10 80.5(8) . . . . ?
O01S W18 O112 K4 31.7(17) . . . 2_656 ?
O01S W11 O67 W13 139.4(18) . . . . ?
O01S W11 O67 K12 -102.7(7) . . . . ?
O01S W11 O68 K8 -142.3(9) . . . 2_656 ?
O01S W11 O68 K9 -0.5(8) . . . . ?
O01S W11 O68 K12 97.9(8) . . . . ?
O01S W11 O68 K11 91.8(11) . . . . ?
O93 W27 O72 Ho3 -68(4) . . . . ?
O93 W27 O105 Cs6 105.1(7) . . . . ?
O93 W27 O105 Cs5 -120.1(6) . . . . ?
O93 W27 O103 W26 -83.6(11) . . . . ?
O93 W27 O103 Cs5 132.9(7) . . . . ?
O93 W25 O94 W26 75.9(11) . . . . ?
O93 W25 O94 K7 -104.7(14) . . . 2_665 ?
O93 W25 O96 W23 16(4) . . . . ?
O93 W25 O96 Cs1 -179.0(17) . . . 1_564 ?
O93 W25 O92 Cs4 -98.7(8) . . . . ?
O93 W25 O92 Cs1 160.3(6) . . . 1_564 ?
O75 W19 O71 Ho3 -90(2) . . . . ?
O75 W19 O71 Cs2 68.4(8) . . . . ?
O75 W19 O78 W20 -179.1(10) . . . . ?
O75 W19 O78 Cs2 -73.2(7) . . . . ?
O75 W19 O78 Cs3 54.3(7) . . . . ?
O19 W9 O16 Ho1 -68(4) . . . . ?
O19 W9 O16 Cs4 131.7(18) . . . 2_566 ?
O19 W9 O13 W3 -81.6(10) . . . . ?
O19 W9 O13 Cs4 168.2(6) . . . 2_566 ?
O19 W9 O17 Cs3 104.9(7) . . . 2_566 ?
O19 W8 O30 W4 25(4) . . . . ?
O19 W8 O30 Cs1 -130.4(16) . . . . ?
O19 W8 O14 W3 76.1(10) . . . . ?
O19 W8 O14 Cs1 -176.2(7) . . . . ?
O19 W8 O29 K3 -110.2(14) . . . . ?
O14 W3 O11 Cs4 -92(2) . . . 2_566 ?
O14 W3 O12 Cs4 -124.5(6) . . . 1_546 ?
O14 W8 O30 W4 128(2) . . . . ?
O14 W8 O30 Cs1 -26.8(7) . . . . ?
O14 W8 O29 K3 156.8(14) . . . . ?
O77 W19 O75 Cs3 40.9(6) . . . . ?
O77 W19 O75 Cs6 -106.0(7) . . . . ?
O77 W19 O75 K5 115.9(14) . . . . ?
O77 W19 O71 Ho3 74(3) . . . . ?
O77 W19 O71 Cs2 -128.1(18) . . . . ?
O77 W19 O78 W20 85.4(11) . . . . ?
O77 W19 O78 Cs2 -168.7(7) . . . . ?
O77 W19 O78 Cs3 -41.2(6) . . . . ?
O77 W22 O80 W20 -76.7(11) . . . . ?
O77 W22 O80 Cs3 37.6(6) . . . . ?
O77 W22 O81 Cs4 97.0(8) . . . . ?
O77 W22 O83 W23 -21(5) . . . . ?
O36 W12 O49 W14 74.1(10) . . . . ?
O36 W12 O49 Cs3 -32.2(7) . . . 2_566 ?
O36 W12 O49 Cs6 -162.3(6) . . . . ?
O36 W12 O48 Cs2 -66.0(9) . . . . ?
O36 W12 O48 K5 71.4(15) . . . . ?
O44 W12 O49 W14 -36(2) . . . . ?
O44 W12 O49 Cs3 -142.3(17) . . . 2_566 ?
O44 W12 O49 Cs6 87.6(19) . . . . ?
O44 W12 O48 Cs2 26.9(8) . . . . ?
O44 W12 O48 K5 164.3(13) . . . . ?
O44 W12 O36 Ho2 -11(3) . . . . ?
O44 W12 O36 Cs3 -167.3(6) . . . 2_566 ?
O44 W10 O39 Ho2 -1(3) . . . . ?
O44 W10 O43 Cs2 -28.7(7) . . . . ?
O44 W10 O43 K9 -152.1(17) . . . 2_656 ?
O9 W2 O7 K1 50(4) . . . . ?
O9 W2 O8 Cs4 117.5(8) . . . 1_546 ?
O9 W4 O3 W1 66.1(12) . . . . ?
O9 W4 O3 K2 -171.3(10) . . . 2_556 ?
O9 W4 O33 K4 -151.1(9) . . . . ?
O28 W7 O25 W5 -10(3) . . . . ?
O28 W7 O25 Cs2 104(2) . . . . ?
O28 W7 O26 W4 39(3) . . . . ?
O28 W7 O26 K4 -79.0(7) . . . . ?
O28 W7 O27 K9 166.7(14) . . . 2_656 ?
O28 W7 O27 K3 25.5(14) . . . . ?
O28 W7 O27 K4 65.9(9) . . . . ?
O28 W8 O30 W4 -34(2) . . . . ?
O28 W8 O30 Cs1 171.1(7) . . . . ?
O28 W8 O14 W3 14(3) . . . . ?
O28 W8 O14 Cs1 122(2) . . . . ?
O28 W8 O29 K3 -28.7(15) . . . . ?
O13 W9 O16 Ho1 -169(3) . . . . ?
O13 W9 O16 Cs4 31.0(7) . . . 2_566 ?
O13 W9 O17 Cs3 -166.4(7) . . . 2_566 ?
O13 W3 O11 Cs4 -31.2(7) . . . 2_566 ?
O13 W3 O12 Cs4 154.9(6) . . . 1_546 ?
O24 W6 O22 W5 83.1(10) . . . . ?
O24 W6 O22 Cs2 -43.1(6) . . . . ?
O24 W6 O22 Cs6 -168.7(6) . . . 2_566 ?
O24 W6 O21 Cs2 41.3(6) . . . . ?
O24 W6 O21 Cs3 -106.6(8) . . . 2_566 ?
O24 W6 O21 K5 115.7(16) . . . . ?
O24 W6 O20 Ho1 74(3) . . . . ?
O24 W6 O20 Cs6 -128.7(18) . . . 2_566 ?
O24 W7 O25 W5 -76.2(11) . . . . ?
O24 W7 O25 Cs2 38.1(6) . . . . ?
O24 W7 O26 W4 -19(4) . . . . ?
O24 W7 O26 K4 -136.4(17) . . . . ?
O24 W7 O27 K9 -110.0(15) . . . 2_656 ?
O24 W7 O27 K3 108.9(14) . . . . ?
O24 W7 O27 K4 149.3(8) . . . . ?
O94 W25 O96 W23 121(3) . . . . ?
O94 W25 O96 Cs1 -73.6(7) . . . 1_564 ?
O94 W25 O92 Cs4 168.6(8) . . . . ?
O94 W25 O92 Cs1 67.6(8) . . . 1_564 ?
O94 W26 O99 W24 -145.6(19) . . . . ?
O94 W26 O104 K7 -1.4(9) . . . 2_665 ?
O39 W10 O43 Cs2 64.5(8) . . . . ?
O39 W10 O43 K9 -58.9(18) . . . 2_656 ?
O71 W19 O75 Cs3 -145.1(6) . . . . ?
O71 W19 O75 Cs6 68.0(8) . . . . ?
O71 W19 O75 K5 -70.1(15) . . . . ?
O71 W19 O78 W20 -73.0(11) . . . . ?
O71 W19 O78 Cs2 32.9(8) . . . . ?
O71 W19 O78 Cs3 160.5(7) . . . . ?
O72 W27 O105 Cs6 -67.5(8) . . . . ?
O72 W27 O105 Cs5 67.3(7) . . . . ?
O72 W27 O103 W26 76.1(12) . . . . ?
O72 W27 O103 Cs5 -67.4(8) . . . . ?
O20 W6 O22 W5 -75.8(11) . . . . ?
O20 W6 O22 Cs2 158.1(6) . . . . ?
O20 W6 O22 Cs6 32.5(7) . . . 2_566 ?
O20 W6 O21 Cs2 -144.9(6) . . . . ?
O20 W6 O21 Cs3 67.1(9) . . . 2_566 ?
O20 W6 O21 K5 -70.5(17) . . . . ?
O25 W7 O26 W4 -123(3) . . . . ?
O25 W7 O26 K4 119.5(8) . . . . ?
O25 W7 O27 K9 -17.3(17) . . . 2_656 ?
O25 W7 O27 K3 -158.5(14) . . . . ?
O25 W7 O27 K4 -118.1(9) . . . . ?
O25 W5 O31 Cs6 96(2) . . . 2_566 ?
O25 W5 O31 K10 -161(2) . . . 1_455 ?
O43 W10 O39 Ho2 -99(3) . . . . ?
O99 W26 O104 K7 83.7(9) . . . 2_665 ?
O99 W24 O101 K8 122(2) . . . . ?
O99 W24 O100 K7 -101(6) . . . . ?
O76 W19 O75 Cs3 121.1(6) . . . . ?
O76 W19 O75 Cs6 -25.8(8) . . . . ?
O76 W19 O75 K5 -164.0(13) . . . . ?
O76 W19 O71 Ho3 10(2) . . . . ?
O76 W19 O71 Cs2 167.8(6) . . . . ?
O76 W19 O78 W20 39(3) . . . . ?
O76 W19 O78 Cs2 144.9(18) . . . . ?
O76 W19 O78 Cs3 -88(2) . . . . ?
O76 W27 O72 Ho3 -7(3) . . . . ?
O76 W27 O105 Cs6 24.6(8) . . . . ?
O76 W27 O105 Cs5 159.4(6) . . . . ?
O76 W27 O103 W26 -37(3) . . . . ?
O76 W27 O103 Cs5 179(2) . . . . ?
O98 W23 O90 W21 62.3(12) . . . . ?
O98 W23 O95 Cs1 -65.9(8) . . . 1_564 ?
O98 W24 O101 K8 45(5) . . . . ?
O98 W24 O100 K7 -19(6) . . . . ?
O67 W11 O68 K8 130.9(9) . . . 2_656 ?
O67 W11 O68 K9 -87.3(8) . . . . ?
O67 W11 O68 K12 11.0(10) . . . . ?
O67 W11 O68 K11 5.0(12) . . . . ?
O67 W13 O42 K13 -130.7(19) . . . . ?
O67 W13 O64 K1 107.4(8) . . . 1_655 ?
O67 W13 O64 K12 -11.7(10) . . . . ?
O67 K12 K11 W21 -126(3) . . . 2_656 ?
O67 K12 K11 O87 -100(3) . . . 2_656 ?
O67 K12 K11 O68 -32(3) . . . . ?
O67 K12 K11 K8 -66(3) . . . 2_656 ?
O67 K12 K11 K9 4(4) . . . . ?
O67 K12 K11 K6 -158(6) . . . 2_656 ?
O67 K12 K11 O107 157(6) . . . 2_656 ?
O67 K12 K11 O109 38(3) . . . . ?
O82 W22 O80 W20 -12(3) . . . . ?
O82 W22 O80 Cs3 102(2) . . . . ?
O82 W22 O81 Cs4 14.5(8) . . . . ?
O82 W22 O83 W23 36(4) . . . . ?
O82 W25 O94 W26 14(3) . . . . ?
O82 W25 O94 K7 -166.3(19) . . . 2_665 ?
O82 W25 O96 W23 -42(3) . . . . ?
O82 W25 O96 Cs1 123.4(6) . . . 1_564 ?
O82 W25 O92 Cs4 -16.8(9) . . . . ?
O82 W25 O92 Cs1 -117.8(7) . . . 1_564 ?
O59 W18 O01S W11 80.6(11) . . . . ?
O59 W18 O01S K9 -103.9(11) . . . . ?
O59 W18 O112 K4 128.1(16) . . . 2_656 ?
O59 W16 O61 W15 26(2) . . . . ?
O59 W16 O61 Cs5 -95.5(18) . . . 2_666 ?
O59 W16 O62 W13 -89.3(11) . . . . ?
O59 W16 O62 K1 142.0(11) . . . 1_655 ?
O59 W16 O60 K10 -26.5(9) . . . . ?
O57 W18 O01S W11 -13(3) . . . . ?
O57 W18 O01S K9 162.5(17) . . . . ?
O57 W18 O59 W16 30(3) . . . . ?
O57 W18 O59 K10 -118.9(7) . . . . ?
O57 W18 O112 K4 -142.2(16) . . . 2_656 ?
O57 W17 O52 W14 12(3) . . . . ?
O57 W17 O52 Cs6 -103(2) . . . . ?
O57 W17 O52 Cs5 121(2) . . . 2_666 ?
O57 W17 O58 W16 -33(3) . . . . ?
O57 W17 O58 Cs5 169.1(7) . . . 2_666 ?
O57 W17 O56 Cs5 -30.9(16) . . . . ?
O105 W27 O72 Ho3 90(3) . . . . ?
O105 W27 O103 W26 -179.1(11) . . . . ?
O105 W27 O103 Cs5 37.4(9) . . . . ?
O58 W17 O52 W14 -80.4(11) . . . . ?
O58 W17 O52 Cs6 163.6(6) . . . . ?
O58 W17 O52 Cs5 28.5(7) . . . 2_666 ?
O58 W17 O56 Cs5 57.9(16) . . . . ?
O58 W16 O61 W15 86.8(11) . . . . ?
O58 W16 O61 Cs5 -34.4(8) . . . 2_666 ?
O58 W16 O62 W13 -33(3) . . . . ?
O58 W16 O62 K1 -161.4(14) . . . 1_655 ?
O58 W16 O60 K10 -108.5(8) . . . . ?
O80 W22 O81 Cs4 -169.7(8) . . . . ?
O80 W22 O83 W23 -126(4) . . . . ?
O80 W20 O85 W21 142.1(19) . . . . ?
O80 W20 O86 Cs2 97(2) . . . . ?
O7 W2 O8 Cs4 -62.2(10) . . . 1_546 ?
O87 W21 O88 K6 -92(2) . . . . ?
O87 W21 O88 K12 20.3(10) . . . 2_656 ?
O87 K12 K11 W21 -25.9(5) 2_656 . . 2_656 ?
O87 K12 K11 O68 67.4(8) 2_656 . . . ?
O87 K12 K11 K8 33.3(5) 2_656 . . 2_656 ?
O87 K12 K11 K9 104.1(18) 2_656 . . . ?
O87 K12 K11 K6 -59(3) 2_656 . . 2_656 ?
O87 K12 K11 O107 -103(3) 2_656 . . 2_656 ?
O87 K12 K11 O109 137.9(9) 2_656 . . . ?
O26 W7 O25 W5 80.5(11) . . . . ?
O26 W7 O25 Cs2 -165.2(7) . . . . ?
O26 W7 O27 K9 80.5(16) . . . 2_656 ?
O26 W7 O27 K3 -60.7(15) . . . . ?
O26 W7 O27 K4 -20.2(10) . . . . ?
O26 W4 O9 W2 33(2) . . . . ?
O26 W4 O9 Cs1 -94.5(18) . . . . ?
O26 W4 O3 W1 -88.3(12) . . . . ?
O26 W4 O3 K2 34.2(10) . . . 2_556 ?
O26 W4 O33 K4 19.4(10) . . . . ?
O5 W2 O7 K1 -31(2) . . . . ?
O5 W2 O8 Cs4 -158.1(8) . . . 1_546 ?
O5 W1 O1 K2 -168.8(9) . . . . ?
O5 W1 O4 K1 38(2) . . . . ?
O78 W19 O75 Cs3 -45.6(7) . . . . ?
O78 W19 O75 Cs6 167.5(7) . . . . ?
O78 W19 O75 K5 29.4(15) . . . . ?
O78 W19 O71 Ho3 170(2) . . . . ?
O78 W19 O71 Cs2 -32.2(7) . . . . ?
O78 W20 O85 W21 89(3) . . . . ?
O78 W20 O86 Cs2 34.9(8) . . . . ?
O96 W25 O94 W26 -82.9(12) . . . . ?
O96 W25 O94 K7 96.4(15) . . . 2_665 ?
O96 W25 O92 Cs4 71.5(9) . . . . ?
O96 W25 O92 Cs1 -29.5(9) . . . 1_564 ?
O96 W23 O98 W24 91.4(12) . . . . ?
O96 W23 O90 W21 -35(3) . . . . ?
O96 W23 O95 Cs1 23.1(8) . . . 1_564 ?
O68 W11 O67 W13 -127.6(18) . . . . ?
O68 W11 O67 K12 -9.7(9) . . . . ?
O68 K12 K11 W21 -93.3(5) . . . 2_656 ?
O68 K12 K11 O87 -67.4(8) . . . 2_656 ?
O68 K12 K11 K8 -34.1(5) . . . 2_656 ?
O68 K12 K11 K9 36.7(16) . . . . ?
O68 K12 K11 K6 -126(3) . . . 2_656 ?
O68 K12 K11 O107 -170(3) . . . 2_656 ?
O68 K12 K11 O109 70.5(7) . . . . ?
O17 W9 O16 Ho1 93(3) . . . . ?
O17 W9 O16 Cs4 -67.8(8) . . . 2_566 ?
O17 W9 O13 W3 -176.8(10) . . . . ?
O17 W9 O13 Cs4 73.0(8) . . . 2_566 ?
O85 W20 O86 Cs2 -169.6(8) . . . . ?
O85 W21 O87 K8 -130.8(19) . . . . ?
O85 W21 O87 K12 82.6(8) . . . 2_656 ?
O85 W21 O87 K11 70.1(10) . . . 2_656 ?
O85 W21 O88 K6 171(2) . . . . ?
O85 W21 O88 K12 -77.0(8) . . . 2_656 ?
O41 W11 O67 W13 -22.6(19) . . . . ?
O41 W11 O67 K12 95.3(8) . . . . ?
O41 W11 O68 K8 32.4(11) . . . 2_656 ?
O41 W11 O68 K9 174.2(8) . . . . ?
O41 W11 O68 K12 -87.4(10) . . . . ?
O41 W11 O68 K11 -93.5(12) . . . . ?
O55 W14 O54 Cs3 168.7(8) . . . 2_566 ?
O55 W15 O40 K13 135(2) . . . . ?
O55 W15 O66 K7 130(3) . . . 1_556 ?
O15 W9 O16 Ho1 -93(3) . . . . ?
O15 W9 O16 Cs4 106.4(6) . . . 2_566 ?
O15 W9 O13 W3 -10.2(8) . . . . ?
O15 W9 O13 Cs4 -120.4(7) . . . 2_566 ?
O15 W9 O17 Cs3 135(3) . . . 2_566 ?
O15 W3 O11 Cs4 -104.3(6) . . . 2_566 ?
O15 W3 O12 Cs4 -152(2) . . . 1_546 ?
O15 W8 O30 W4 53(2) . . . . ?
O15 W8 O30 Cs1 -102.2(6) . . . . ?
O15 W8 O14 W3 4.2(8) . . . . ?
O15 W8 O14 Cs1 112.0(7) . . . . ?
O15 W8 O29 K3 -148(4) . . . . ?
O15 As1 O23 W6 -76.6(10) . . . . ?
O15 As1 O23 W7 52.2(12) . . . . ?
O15 As1 O23 W5 174.7(9) . . . . ?
O15 As1 O6 W2 75.8(10) . . . . ?
O15 As1 O6 W4 -48.2(13) . . . . ?
O15 As1 O6 W1 -174.6(9) . . . . ?
O79 W19 O75 Cs3 11(3) . . . . ?
O79 W19 O75 Cs6 -136(3) . . . . ?
O79 W19 O75 K5 86(3) . . . . ?
O79 W19 O71 Ho3 96(2) . . . . ?
O79 W19 O71 Cs2 -106.2(6) . . . . ?
O79 W19 O78 W20 12.6(9) . . . . ?
O79 W19 O78 Cs2 118.5(7) . . . . ?
O79 W19 O78 Cs3 -114.0(6) . . . . ?
O79 W22 O80 W20 -3.3(9) . . . . ?
O79 W22 O80 Cs3 110.9(6) . . . . ?
O79 W22 O83 W23 -52(4) . . . . ?
O79 W20 O85 W21 70.8(18) . . . . ?
O79 W20 O86 Cs2 107.9(7) . . . . ?
O79 As3 O97 W27 77.8(10) . . . . ?
O79 As3 O97 W25 -52.1(13) . . . . ?
O79 As3 O97 W26 -175.0(9) . . . . ?
O79 As3 O91 W21 -76.0(10) . . . . ?
O79 As3 O91 W23 49.4(13) . . . . ?
O79 As3 O91 W24 174.8(9) . . . . ?
O56 W17 O52 W14 177.5(11) . . . . ?
O56 W17 O52 Cs6 61.6(7) . . . . ?
O56 W17 O52 Cs5 -73.5(8) . . . 2_666 ?
O56 W17 O58 W16 -132(3) . . . . ?
O56 W17 O58 Cs5 70.4(8) . . . 2_666 ?
O102 W26 O99 W24 16(2) . . . . ?
O102 W26 O104 K7 -177.3(9) . . . 2_665 ?
O97 W27 O72 Ho3 -93(3) . . . . ?
O97 W27 O105 Cs6 128(3) . . . . ?
O97 W27 O105 Cs5 -97(4) . . . . ?
O97 W27 O103 W26 -10.4(10) . . . . ?
O97 W27 O103 Cs5 -153.9(8) . . . . ?
O97 W25 O94 W26 3.2(9) . . . . ?
O97 W25 O94 K7 -177.4(16) . . . 2_665 ?
O97 W25 O96 W23 46(3) . . . . ?
O97 W25 O96 Cs1 -148.6(6) . . . 1_564 ?
O97 W26 O99 W24 -73.5(18) . . . . ?
O97 W26 O104 K7 -18(4) . . . 2_665 ?
O97 As3 O79 W19 -77.1(9) . . . . ?
O97 As3 O79 W22 50.9(12) . . . . ?
O97 As3 O79 W20 175.9(9) . . . . ?
O97 As3 O91 W21 -175.6(9) . . . . ?
O97 As3 O91 W23 -50.2(13) . . . . ?
O97 As3 O91 W24 75.2(10) . . . . ?
O89 W21 O87 K8 27(2) . . . . ?
O89 W21 O87 K12 -119.8(8) . . . 2_656 ?
O89 W21 O87 K11 -132.3(10) . . . 2_656 ?
O89 W21 O88 K6 7(2) . . . . ?
O89 W21 O88 K12 118.9(8) . . . 2_656 ?
O89 W24 O101 K8 -34(2) . . . . ?
O89 W24 O100 K7 64(6) . . . . ?
O61 W16 O62 W13 66.4(11) . . . . ?
O61 W16 O62 K1 -62.4(11) . . . 1_655 ?
O61 W16 O60 K10 160.8(8) . . . . ?
O61 W15 O40 K13 54(4) . . . . ?
O61 W15 O66 K7 -147(3) . . . 1_556 ?
O86 W20 O85 W21 -18.5(19) . . . . ?
O101 W24 O100 K7 161(6) . . . . ?
O62 W16 O61 W15 -68.8(11) . . . . ?
O62 W16 O61 Cs5 170.0(8) . . . 2_666 ?
O62 W16 O60 K10 61.5(10) . . . . ?
O62 W13 O42 K13 -56(4) . . . . ?
O62 W13 O64 K1 25.1(9) . . . 1_655 ?
O62 W13 O64 K12 -94.0(9) . . . . ?
O104 W26 O99 W24 120.5(18) . . . . ?
O51 W12 O49 W14 -10.0(8) . . . . ?
O51 W12 O49 Cs3 -116.3(6) . . . 2_566 ?
O51 W12 O49 Cs6 113.6(6) . . . . ?
O51 W12 O48 Cs2 139(3) . . . . ?
O51 W12 O48 K5 -84(4) . . . . ?
O51 W12 O36 Ho2 -97(3) . . . . ?
O51 W12 O36 Cs3 106.2(6) . . . 2_566 ?
O51 W17 O52 W14 4.0(9) . . . . ?
O51 W17 O52 Cs6 -111.9(6) . . . . ?
O51 W17 O52 Cs5 112.9(7) . . . 2_666 ?
O51 W17 O58 W16 54(3) . . . . ?
O51 W17 O58 Cs5 -103.5(6) . . . 2_666 ?
O51 W14 O54 Cs3 -107.5(7) . . . 2_566 ?
O51 As2 O47 W18 53.4(12) . . . . ?
O51 As2 O47 W10 -76.6(10) . . . . ?
O51 As2 O47 W11 173.7(9) . . . . ?
O51 As2 O63 W16 -49.3(15) . . . . ?
O51 As2 O63 W13 -176.3(10) . . . . ?
O51 As2 O63 W15 74.4(10) . . . . ?
O90 W21 O87 K8 -59(4) . . . . ?
O90 W21 O87 K12 154(2) . . . 2_656 ?
O90 W21 O87 K11 142(2) . . . 2_656 ?
O90 W21 O88 K6 90(2) . . . . ?
O90 W21 O88 K12 -158.2(7) . . . 2_656 ?
O90 W23 O98 W24 -64.6(13) . . . . ?
O90 W23 O95 Cs1 -166.7(7) . . . 1_564 ?
O84 W20 O85 W21 -124.2(18) . . . . ?
O84 W20 O86 Cs2 -65.4(10) . . . . ?
O47 W18 O01S W11 -4.1(9) . . . . ?
O47 W18 O01S K9 171.4(12) . . . . ?
O47 W18 O59 W16 -57(3) . . . . ?
O47 W18 O59 K10 154.3(7) . . . . ?
O47 W18 O112 K4 -30(5) . . . 2_656 ?
O47 W10 O39 Ho2 85(3) . . . . ?
O47 W10 O43 Cs2 -131(3) . . . . ?
O47 W10 O43 K9 105(3) . . . 2_656 ?
O47 W11 O67 W13 67.5(18) . . . . ?
O47 W11 O67 K12 -174.6(7) . . . . ?
O47 W11 O68 K8 -117(3) . . . 2_656 ?
O47 W11 O68 K9 25(3) . . . . ?
O47 W11 O68 K12 123(3) . . . . ?
O47 W11 O68 K11 117(3) . . . . ?
O47 As2 O51 W12 75.6(10) . . . . ?
O47 As2 O51 W17 -51.9(12) . . . . ?
O47 As2 O51 W14 -175.7(9) . . . . ?
O47 As2 O63 W16 51.0(15) . . . . ?
O47 As2 O63 W13 -76.0(11) . . . . ?
O47 As2 O63 W15 174.7(9) . . . . ?
O2 W5 O31 Cs6 -169.4(7) . . . 2_566 ?
O2 W5 O31 K10 -66.3(8) . . . 1_455 ?
O2 W1 O1 K2 -2.5(11) . . . . ?
O2 W1 O4 K1 -119(2) . . . . ?
O23 W6 O22 W5 10.5(9) . . . . ?
O23 W6 O22 Cs2 -115.7(6) . . . . ?
O23 W6 O22 Cs6 118.8(6) . . . 2_566 ?
O23 W6 O21 Cs2 15(3) . . . . ?
O23 W6 O21 Cs3 -133(3) . . . 2_566 ?
O23 W6 O21 K5 89(3) . . . . ?
O23 W6 O20 Ho1 96(2) . . . . ?
O23 W6 O20 Cs6 -106.5(6) . . . 2_566 ?
O23 W7 O25 W5 -3.9(9) . . . . ?
O23 W7 O25 Cs2 110.4(6) . . . . ?
O23 W7 O26 W4 -49(3) . . . . ?
O23 W7 O26 K4 -166.5(7) . . . . ?
O23 W5 O31 Cs6 106.2(7) . . . 2_566 ?
O23 W5 O31 K10 -150.7(6) . . . 1_455 ?
O23 As1 O15 W9 76.8(10) . . . . ?
O23 As1 O15 W3 -176.8(9) . . . . ?
O23 As1 O15 W8 -53.8(13) . . . . ?
O23 As1 O6 W2 175.1(9) . . . . ?
O23 As1 O6 W4 51.1(13) . . . . ?
O23 As1 O6 W1 -75.4(10) . . . . ?
O32 W5 O31 Cs6 -65.6(9) . . . 2_566 ?
O32 W5 O31 K10 37.5(9) . . . 1_455 ?
O53 W14 O54 Cs3 65.5(10) . . . 2_566 ?
O1 W1 O4 K1 140(2) . . . . ?
O4 W1 O1 K2 94.3(11) . . . . ?
O103 W27 O72 Ho3 -169(3) . . . . ?
O103 W27 O105 Cs6 -167.5(8) . . . . ?
O103 W27 O105 Cs5 -32.7(8) . . . . ?
O103 W26 O99 W24 -91(3) . . . . ?
O103 W26 O104 K7 -82.8(9) . . . 2_665 ?
O60 W16 O61 W15 -172.1(10) . . . . ?
O60 W16 O61 Cs5 66.8(10) . . . 2_666 ?
O60 W16 O62 W13 171.6(11) . . . . ?
O60 W16 O62 K1 42.9(12) . . . 1_655 ?
O65 W13 O42 K13 28(2) . . . . ?
O65 W13 O64 K1 -58.7(10) . . . 1_655 ?
O65 W13 O64 K12 -177.8(9) . . . . ?
O65 W15 O40 K13 -23(2) . . . . ?
O65 W15 O66 K7 -65(3) . . . 1_556 ?
O91 W21 O87 K8 -45.7(19) . . . . ?
O91 W21 O87 K12 167.7(7) . . . 2_656 ?
O91 W21 O87 K11 155.2(9) . . . 2_656 ?
O91 W21 O88 K6 57(4) . . . . ?
O91 W21 O88 K12 169(2) . . . 2_656 ?
O91 W23 O98 W24 5.6(10) . . . . ?
O91 W23 O90 W21 -6.1(9) . . . . ?
O91 W24 O101 K8 38(2) . . . . ?
O91 W24 O100 K7 10(9) . . . . ?
O91 As3 O79 W19 -176.9(8) . . . . ?
O91 As3 O79 W22 -48.9(12) . . . . ?
O91 As3 O79 W20 76.1(9) . . . . ?
O91 As3 O97 W27 177.6(9) . . . . ?
O91 As3 O97 W25 47.7(13) . . . . ?
O91 As3 O97 W26 -75.2(10) . . . . ?
O6 W2 O7 K1 42(2) . . . . ?
O6 W2 O8 Cs4 155(4) . . . 1_546 ?
O6 W4 O9 W2 6.1(9) . . . . ?
O6 W4 O9 Cs1 -121.8(9) . . . . ?
O6 W4 O3 W1 -4.7(10) . . . . ?
O6 W4 O3 K2 117.8(11) . . . 2_556 ?
O6 W1 O1 K2 -108(3) . . . . ?
O6 W1 O4 K1 -35(2) . . . . ?
O6 As1 O15 W9 177.2(9) . . . . ?
O6 As1 O15 W3 -76.3(10) . . . . ?
O6 As1 O15 W8 46.7(13) . . . . ?
O6 As1 O23 W6 -177.0(9) . . . . ?
O6 As1 O23 W7 -48.1(13) . . . . ?
O6 As1 O23 W5 74.3(10) . . . . ?
O3 W4 O9 W2 -65.8(12) . . . . ?
O3 W4 O9 Cs1 166.2(9) . . . . ?
O3 W4 O33 K4 110.4(10) . . . . ?
O3 W1 O1 K2 -86.2(10) . . . . ?
O3 W1 O4 K1 -39(5) . . . . ?
O8 W2 O7 K1 -131(2) . . . . ?
O42 W13 O64 K1 -156.0(9) . . . 1_655 ?
O42 W13 O64 K12 84.9(11) . . . . ?
O95 W23 O98 W24 -169.9(12) . . . . ?
O95 W23 O90 W21 169.3(11) . . . . ?
O33 W4 O9 W2 -168.4(11) . . . . ?
O33 W4 O9 Cs1 63.7(11) . . . . ?
O33 W4 O3 W1 171.4(12) . . . . ?
O33 W4 O3 K2 -66.0(12) . . . 2_556 ?
O100 W24 O101 K8 -134(2) . . . . ?
O64 W13 O42 K13 128(2) . . . . ?
O64 K12 K11 W21 160(7) . . . 2_656 ?
O64 K12 K11 O87 -174(7) . . . 2_656 ?
O64 K12 K11 O68 -107(7) . . . . ?
O64 K12 K11 K8 -141(7) . . . 2_656 ?
O64 K12 K11 K9 -70(8) . . . . ?
O64 K12 K11 K6 127(9) . . . 2_656 ?
O64 K12 K11 O107 83(8) . . . 2_656 ?
O64 K12 K11 O109 -36(7) . . . . ?
O81 W22 O80 W20 -178.3(10) . . . . ?
O81 W22 O80 Cs3 -64.0(7) . . . . ?
O81 W22 O83 W23 132(3) . . . . ?
O83 W22 O80 W20 79.5(12) . . . . ?
O83 W22 O80 Cs3 -166.3(7) . . . . ?
O83 W22 O81 Cs4 -71.9(9) . . . . ?
O83 W23 O98 W24 32(2) . . . . ?
O83 W23 O90 W21 -89.5(12) . . . . ?
O83 W23 O95 Cs1 103.5(7) . . . 1_564 ?
O29 W8 O30 W4 -132(2) . . . . ?
O29 W8 O30 Cs1 73.1(8) . . . . ?
O29 W8 O14 W3 175.7(10) . . . . ?
O29 W8 O14 Cs1 -76.5(8) . . . . ?
O88 W21 O87 K8 125.6(19) . . . . ?
O88 W21 O87 K12 -21.0(11) . . . 2_656 ?
O88 W21 O87 K11 -33.5(12) . . . 2_656 ?
O88 K12 K11 W21 19.2(10) 2_656 . . 2_656 ?
O88 K12 K11 O87 45.2(12) 2_656 . . 2_656 ?
O88 K12 K11 O68 112.6(9) 2_656 . . . ?
O88 K12 K11 K8 78.5(8) 2_656 . . 2_656 ?
O88 K12 K11 K9 149.3(10) 2_656 . . . ?
O88 K12 K11 K6 -13(2) 2_656 . . 2_656 ?
O88 K12 K11 O107 -58(3) 2_656 . . 2_656 ?
O88 K12 K11 O109 -176.9(12) 2_656 . . . ?
O40 W15 O66 K7 32(3) . . . 1_556 ?
O66 W15 O40 K13 -124(2) . . . . ?
Cs4 W9 O16 Ho1 160(3) 2_566 . . . ?
Cs4 W9 O13 W3 110.2(11) 2_566 . . . ?
Cs4 W9 O17 Cs3 -117.3(5) 2_566 . . 2_566 ?
Cs4 W22 O80 W20 168.6(2) . . . . ?
Cs4 W22 O80 Cs3 -77.1(10) . . . . ?
Cs4 W22 O83 W23 89(4) . . . . ?
Cs4 W3 O11 Cs4 113.2(6) 1_546 . . 2_566 ?
Cs4 W3 O12 Cs4 107.3(5) 2_566 . . 1_546 ?
Cs4 W25 O94 W26 -169.5(2) . . . . ?
Cs4 W25 O94 K7 10(2) . . . 2_665 ?
Cs4 W25 O96 W23 -93(2) . . . . ?
Cs4 W25 O96 Cs1 71.5(4) . . . 1_564 ?
Cs4 W25 O92 Cs1 -100.9(9) . . . 1_564 ?
Cs4 W2 O7 K1 -175(2) 1_546 . . . ?
Cs2 W12 O49 W14 163.6(3) . . . . ?
Cs2 W12 O49 Cs3 57.4(9) . . . 2_566 ?
Cs2 W12 O49 Cs6 -72.7(8) . . . . ?
Cs2 W12 O48 K5 137.4(18) . . . . ?
Cs2 W12 O36 Ho2 48(3) . . . . ?
Cs2 W12 O36 Cs3 -108.5(4) . . . 2_566 ?
Cs2 W19 O75 Cs3 -95.6(3) . . . . ?
Cs2 W19 O75 Cs6 117.5(6) . . . . ?
Cs2 W19 O75 K5 -20.7(12) . . . . ?
Cs2 W19 O71 Ho3 -158(3) . . . . ?
Cs2 W19 O78 W20 -105.9(12) . . . . ?
Cs2 W19 O78 Cs3 127.5(8) . . . . ?
Cs2 W6 O22 W5 126.2(11) . . . . ?
Cs2 W6 O22 Cs6 -125.6(6) . . . 2_566 ?
Cs2 W6 O21 Cs3 -147.9(8) . . . 2_566 ?
Cs2 W6 O21 K5 74.4(15) . . . . ?
Cs2 W6 O20 Ho1 -156.8(17) . . . . ?
Cs2 W6 O20 Cs6 0.4(12) . . . 2_566 ?
Cs2 W7 O25 W5 -114.3(11) . . . . ?
Cs2 W7 O26 W4 -149(2) . . . . ?
Cs2 W7 O26 K4 92.8(11) . . . . ?
Cs2 W7 O27 K9 -70.1(14) . . . 2_656 ?
Cs2 W7 O27 K3 148.7(14) . . . . ?
Cs2 W7 O27 K4 -170.9(9) . . . . ?
Cs2 W10 O39 Ho2 -53(3) . . . . ?
Cs2 W10 O43 K9 -123.4(19) . . . 2_656 ?
Cs2 W20 O85 W21 -31(2) . . . . ?
Cs3 W9 O16 Ho1 45(3) 2_566 . . . ?
Cs3 W9 O16 Cs4 -115.5(4) 2_566 . . 2_566 ?
Cs3 W9 O13 W3 163.5(3) 2_566 . . . ?
Cs3 W9 O13 Cs4 53.3(11) 2_566 . . 2_566 ?
Cs3 W12 O49 W14 106.3(10) 2_566 . . . ?
Cs3 W12 O49 Cs6 -130.1(6) 2_566 . . . ?
Cs3 W12 O48 Cs2 -114.7(6) 2_566 . . . ?
Cs3 W12 O48 K5 22.8(13) 2_566 . . . ?
Cs3 W12 O36 Ho2 157(3) 2_566 . . . ?
Cs3 W19 O75 Cs6 -146.9(8) . . . . ?
Cs3 W19 O75 K5 74.9(13) . . . . ?
Cs3 W19 O71 Ho3 -161.3(16) . . . . ?
Cs3 W19 O71 Cs2 -3.1(12) . . . . ?
Cs3 W19 O78 W20 126.5(12) . . . . ?
Cs3 W19 O78 Cs2 -127.5(8) . . . . ?
Cs3 W6 O22 W5 -165.8(3) 2_566 . . . ?
Cs3 W6 O22 Cs2 68.1(9) 2_566 . . . ?
Cs3 W6 O22 Cs6 -57.5(9) 2_566 . . 2_566 ?
Cs3 W6 O21 Cs2 147.9(8) 2_566 . . . ?
Cs3 W6 O21 K5 -138(2) 2_566 . . . ?
Cs3 W6 O20 Ho1 -47(2) 2_566 . . . ?
Cs3 W6 O20 Cs6 110.0(4) 2_566 . . 2_566 ?
Cs3 W22 O80 W20 -114.3(11) . . . . ?
Cs3 W22 O81 Cs4 137.5(7) . . . . ?
Cs3 W22 O83 W23 -151(3) . . . . ?
Cs6 W12 O49 W14 -123.6(11) . . . . ?
Cs6 W12 O49 Cs3 130.1(6) . . . 2_566 ?
Cs6 W12 O48 Cs2 146.9(8) . . . . ?
Cs6 W12 O48 K5 -75.7(13) . . . . ?
Cs6 W12 O36 Ho2 160.5(18) . . . . ?
Cs6 W12 O36 Cs3 3.9(13) . . . 2_566 ?
Cs6 W19 O75 Cs3 146.9(8) . . . . ?
Cs6 W19 O75 K5 -138.2(18) . . . . ?
Cs6 W19 O71 Ho3 -48(2) . . . . ?
Cs6 W19 O71 Cs2 110.3(4) . . . . ?
Cs6 W19 O78 W20 -164.3(3) . . . . ?
Cs6 W19 O78 Cs2 -58.4(11) . . . . ?
Cs6 W19 O78 Cs3 69.1(10) . . . . ?
Cs6 W6 O22 W5 -108.3(11) 2_566 . . . ?
Cs6 W6 O22 Cs2 125.6(6) 2_566 . . . ?
Cs6 W6 O21 Cs2 -96.9(3) 2_566 . . . ?
Cs6 W6 O21 Cs3 115.2(6) 2_566 . . 2_566 ?
Cs6 W6 O21 K5 -22.5(15) 2_566 . . . ?
Cs6 W6 O20 Ho1 -157(3) 2_566 . . . ?
Cs6 W27 O72 Ho3 45(3) . . . . ?
Cs6 W27 O105 Cs5 134.8(8) . . . . ?
Cs6 W27 O103 W26 163.7(3) . . . . ?
Cs6 W27 O103 Cs5 20.2(14) . . . . ?
Cs6 W17 O52 W14 115.9(11) . . . . ?
Cs6 W17 O52 Cs5 -135.1(7) . . . 2_666 ?
Cs6 W17 O58 W16 155.7(18) . . . . ?
Cs6 W17 O58 Cs5 -1.9(14) . . . 2_666 ?
Cs6 W17 O56 Cs5 -153.3(16) . . . . ?
Cs6 W5 O31 K10 103.1(8) 2_566 . . 1_455 ?
O63 W16 O61 W15 3.3(9) . . . . ?
O63 W16 O61 Cs5 -117.8(8) . . . 2_666 ?
O63 W16 O62 W13 -6.5(9) . . . . ?
O63 W16 O62 K1 -135.3(12) . . . 1_655 ?
O63 W13 O42 K13 -46(2) . . . . ?
O63 W13 O64 K1 3(4) . . . 1_655 ?
O63 W13 O64 K12 -116(3) . . . . ?
O63 W15 O40 K13 49(2) . . . . ?
O63 W15 O66 K7 -119(3) . . . 1_556 ?
O63 As2 O51 W12 176.0(9) . . . . ?
O63 As2 O51 W17 48.5(13) . . . . ?
O63 As2 O51 W14 -75.3(10) . . . . ?
O63 As2 O47 W18 -46.9(13) . . . . ?
O63 As2 O47 W10 -176.9(10) . . . . ?
O63 As2 O47 W11 73.5(10) . . . . ?
Cs1 W3 O11 Cs4 153.5(3) . . . 2_566 ?
Cs1 W3 O12 Cs4 -73.3(4) . . . 1_546 ?
Cs1 W8 O30 W4 155(3) . . . . ?
Cs1 W8 O14 W3 -107.7(10) . . . . ?
Cs1 W8 O29 K3 108.0(14) . . . . ?
Cs1 W25 O94 W26 -137.0(11) 1_564 . . . ?
Cs1 W25 O94 K7 42.4(13) 1_564 . . 2_665 ?
Cs1 W25 O96 W23 -165(3) 1_564 . . . ?
Cs1 W25 O92 Cs4 100.9(9) 1_564 . . . ?
Cs1 W2 O7 K1 146.7(14) . . . . ?
Cs1 W2 O8 Cs4 77.0(6) . . . 1_546 ?
Cs1 W4 O9 W2 128.0(15) . . . . ?
Cs1 W4 O3 W1 79.0(14) . . . . ?
Cs1 W4 O3 K2 -158.5(4) . . . 2_556 ?
Cs1 W4 O33 K4 -114.7(7) . . . . ?
Cs1 W23 O98 W24 137.1(12) 1_564 . . . ?
Cs1 W23 O90 W21 137.6(11) 1_564 . . . ?
Cs1 O115 O116 K3 -128.6(16) 2_656 . . 2_656 ?
Cs1 O115 O116 K4 -103.2(18) 2_656 . . 2_656 ?
Cs5 W27 O72 Ho3 145(3) . . . . ?
Cs5 W27 O105 Cs6 -134.8(8) . . . . ?
Cs5 W27 O103 W26 143.5(14) . . . . ?
Cs5 W17 O52 W14 -109.0(12) 2_666 . . . ?
Cs5 W17 O52 W14 -171.2(6) . . . . ?
Cs5 W17 O52 Cs6 72.9(5) . . . . ?
Cs5 W17 O52 Cs6 135.1(7) 2_666 . . . ?
Cs5 W17 O52 Cs5 -62.2(7) . . . 2_666 ?
Cs5 W17 O58 W16 -113(3) . . . . ?
Cs5 W17 O58 W16 158(3) 2_666 . . . ?
Cs5 W17 O58 Cs5 89.6(5) . . . 2_666 ?
Cs5 W17 O56 Cs5 104.0(15) 2_666 . . . ?
Cs5 W14 O54 Cs3 155.3(3) 2_666 . . 2_566 ?
Cs5 W16 O61 W15 121.1(13) 2_666 . . . ?
Cs5 W16 O62 W13 77.1(13) 2_666 . . . ?
Cs5 W16 O62 K1 -51.7(15) 2_666 . . 1_655 ?
Cs5 W16 O60 K10 -159.1(7) 2_666 . . . ?
Cs5 W26 O99 W24 23(5) . . . . ?
Cs5 W26 O104 K7 -107.2(7) . . . 2_665 ?
Cs5 W15 O40 K13 150.2(15) 2_666 . . . ?
Cs5 W15 O66 K7 171(3) 2_666 . . 1_556 ?
O92 W25 O94 W26 175.8(11) . . . . ?
O92 W25 O94 K7 -4.9(16) . . . 2_665 ?
O92 W25 O96 W23 -137(3) . . . . ?
O92 W25 O96 Cs1 27.5(8) . . . 1_564 ?
O112 W18 O01S W11 -174.4(11) . . . . ?
O112 W18 O01S K9 1.2(13) . . . . ?
O112 W18 O59 W16 127(3) . . . . ?
O112 W18 O59 K10 -21.6(10) . . . . ?
O27 W7 O25 W5 -177.8(10) . . . . ?
O27 W7 O25 Cs2 -63.5(8) . . . . ?
O27 W7 O26 W4 135(3) . . . . ?
O27 W7 O26 K4 17.6(9) . . . . ?
K1 W16 O61 W15 -98.6(10) 1_655 . . . ?
K1 W16 O61 Cs5 140.3(7) 1_655 . . 2_666 ?
K1 W16 O62 W13 128.8(17) 1_655 . . . ?
K1 W16 O60 K10 84.2(7) 1_655 . . . ?
K1 W13 O42 K13 92(2) 1_655 . . . ?
K1 W13 O64 K12 -119.1(12) 1_655 . . . ?
K1 As1 O15 W9 -84.9(9) . . . . ?
K1 As1 O15 W3 21.6(12) . . . . ?
K1 As1 O15 W8 144.5(8) . . . . ?
K1 As1 O23 W6 86.0(9) . . . . ?
K1 As1 O23 W7 -145.1(8) . . . . ?
K1 As1 O23 W5 -22.7(12) . . . . ?
K1 As1 O6 W2 -56.5(8) . . . . ?
K1 As1 O6 W4 179.5(11) . . . . ?
K1 As1 O6 W1 53.0(8) . . . . ?
K2 W1 O1 K2 -43.2(7) 2_556 . . . ?
K2 W1 O4 K1 -175.5(18) . . . . ?
K2 W1 O4 K1 -145.3(14) 2_556 . . . ?
K8 W11 O67 W13 -88.5(18) 2_656 . . . ?
K8 W11 O67 K12 29.4(8) 2_656 . . . ?
K8 W11 O68 K9 141.8(12) 2_656 . . . ?
K8 W11 O68 K12 -119.8(12) 2_656 . . . ?
K8 W11 O68 K11 -125.9(15) 2_656 . . . ?
K8 As3 O79 W19 84.9(9) . . . . ?
K8 As3 O79 W22 -147.0(7) . . . . ?
K8 As3 O79 W20 -22.0(12) . . . . ?
K8 As3 O97 W27 -85.0(9) . . . . ?
K8 As3 O97 W25 145.0(8) . . . . ?
K8 As3 O97 W26 22.2(12) . . . . ?
K8 As3 O91 W21 55.7(8) . . . . ?
K8 As3 O91 W23 -179.0(11) . . . . ?
K8 As3 O91 W24 -53.6(8) . . . . ?
K9 W18 O01S W11 -175.6(19) . . . . ?
K9 W18 O59 W16 -159(2) . . . . ?
K9 W18 O59 K10 52.0(6) . . . . ?
K9 W18 O112 K4 32.2(14) . . . 2_656 ?
K9 W11 O67 W13 -179.1(17) . . . . ?
K9 W11 O67 K12 -61.2(5) . . . . ?
K9 W11 O68 K8 -141.8(12) . . . 2_656 ?
K9 W11 O68 K12 98.4(9) . . . . ?
K9 W11 O68 K11 92.3(11) . . . . ?
K9 K12 K11 W21 -130.0(18) . . . 2_656 ?
K9 K12 K11 O87 -104.1(18) . . . 2_656 ?
K9 K12 K11 O68 -36.7(16) . . . . ?
K9 K12 K11 K8 -70.8(15) . . . 2_656 ?
K9 K12 K11 K6 -162.6(16) . . . 2_656 ?
K9 K12 K11 O107 153.0(19) . . . 2_656 ?
K9 K12 K11 O109 33.8(19) . . . . ?
K10 W5 O31 Cs6 -103.1(8) 1_455 . . 2_566 ?
K10 W16 O61 W15 -145.4(7) . . . . ?
K10 W16 O61 Cs5 93.5(11) . . . 2_666 ?
K10 W16 O62 W13 -146.4(11) . . . . ?
K10 W16 O62 K1 84.8(9) . . . 1_655 ?
K6 W21 O87 K8 105.7(18) . . . . ?
K6 W21 O87 K12 -40.9(7) . . . 2_656 ?
K6 W21 O87 K11 -53.5(9) . . . 2_656 ?
K6 W21 O88 K12 112(2) . . . 2_656 ?
K6 K12 K11 W21 33(3) 2_656 . . 2_656 ?
K6 K12 K11 O87 59(3) 2_656 . . 2_656 ?
K6 K12 K11 O68 126(3) 2_656 . . . ?
K6 K12 K11 K8 92(3) 2_656 . . 2_656 ?
K6 K12 K11 K9 162.6(16) 2_656 . . . ?
K6 K12 K11 O107 -44.4(19) 2_656 . . 2_656 ?
K6 K12 K11 O109 -164(3) 2_656 . . . ?
K12 W11 O67 W13 -117.9(19) . . . . ?
K12 W11 O68 K8 119.8(12) . . . 2_656 ?
K12 W11 O68 K9 -98.4(9) . . . . ?
K12 W11 O68 K11 -6.1(8) . . . . ?
K12 W21 O87 K8 147(2) 2_656 . . . ?
K12 W21 O87 K11 -12.5(6) 2_656 . . 2_656 ?
K12 W21 O88 K6 -112(2) 2_656 . . . ?
K11 W21 O87 K8 159(2) 2_656 . . . ?
K11 W21 O87 K12 12.5(6) 2_656 . . 2_656 ?
K11 W21 O88 K6 -121(2) 2_656 . . . ?
K11 W21 O88 K12 -8.5(6) 2_656 . . 2_656 ?
K7 W26 O99 W24 165.0(18) 2_665 . . . ?
K3 W7 O25 W5 153.2(14) . . . . ?
K3 W7 O25 Cs2 -92.5(16) . . . . ?
K3 W7 O26 W4 92(3) . . . . ?
K3 W7 O26 K4 -25.8(7) . . . . ?
K3 W7 O27 K9 141(2) . . . 2_656 ?
K3 W7 O27 K4 40.4(13) . . . . ?
K3 W8 O30 W4 -90(2) . . . . ?
K3 W8 O30 Cs1 114.6(8) . . . . ?
K3 W8 O14 W3 -156.6(15) . . . . ?
K3 W8 O14 Cs1 -48.8(18) . . . . ?
K3 O115 O116 K4 25.3(13) 2_656 . . 2_656 ?
K4 W7 O25 W5 135.5(8) . . . . ?
K4 W7 O25 Cs2 -110.2(5) . . . . ?
K4 W7 O26 W4 118(3) . . . . ?
K4 W7 O27 K9 100.8(17) . . . 2_656 ?
K4 W7 O27 K3 -40.4(13) . . . . ?
K4 W4 O9 W2 153.7(7) . . . . ?
K4 W4 O9 Cs1 25.7(15) . . . . ?
K4 W4 O3 W1 -138.2(9) . . . . ?
K4 W4 O3 K2 -15.6(12) . . . 2_556 ?
O107 K12 K11 W21 77(3) 2_656 . . 2_656 ?
O107 K12 K11 O87 103(3) 2_656 . . 2_656 ?
O107 K12 K11 O68 170(3) 2_656 . . . ?
O107 K12 K11 K8 136(3) 2_656 . . 2_656 ?
O107 K12 K11 K9 -153.0(19) 2_656 . . . ?
O107 K12 K11 K6 44.4(19) 2_656 . . 2_656 ?
O107 K12 K11 O109 -119(3) 2_656 . . . ?
O109 K12 K11 W21 -163.8(7) . . . 2_656 ?
O109 K12 K11 O87 -137.9(9) . . . 2_656 ?
O109 K12 K11 O68 -70.5(7) . . . . ?
O109 K12 K11 K8 -104.6(7) . . . 2_656 ?
O109 K12 K11 K9 -33.8(19) . . . . ?
O109 K12 K11 K6 164(3) . . . 2_656 ?
O109 K12 K11 O107 119(3) . . . 2_656 ?
